data_4334561
loop_
_publ_author_name
'Partha Pratim Jana'
'Ryan Henderson'
'Bernd Harbrecht'
'Sven Lidin'

_publ_contact_author_address
;
CAS Chemical Centre
P O B 124
221 00 Lund
Sweden
;
_publ_contact_author_email Partha.Jana@polymat.lth.se
_publ_contact_author_name 'Patha Pratim Jana'
_publ_section_title
;
 Site Preference and Ordering Induced by Au Substitution in the \g-Brass
 Related Complex Au-Cr-Zn Phases
;
_journal_name_full 'Inorganic Chemistry'
_journal_page_first 4812
_journal_page_last 4818
_journal_paper_doi 10.1021/ic302244e
_journal_volume 52
_journal_year 2013
_chemical_formula_sum 'Au7.69 Cr4.3 Zn91.03'
_chemical_formula_weight 7689.30
_chemical_name_systematic
;
 ?
;
_space_group_IT_number 216
_symmetry_cell_setting cubic
_symmetry_space_group_name_Hall 'F -4 2 3'
_symmetry_space_group_name_H-M 'F -4 3 m'
_atom_sites_solution_hydrogens geom
_atom_sites_solution_primary direct
_atom_sites_solution_secondary difmap
_audit_creation_method SHELXL-97
_audit_update_record
;
2012-09-23 # Formatted by publCIF
;
_cell_angle_alpha 90.00
_cell_angle_beta 90.00
_cell_angle_gamma 90.00
_cell_formula_units_Z 4
_cell_length_a 18.412(2)
_cell_length_b 18.412(2)
_cell_length_c 18.412(2)
_cell_measurement_temperature 293(2)
_cell_volume 6241.7(12)
_computing_cell_refinement IPDS-software
_computing_data_collection IPDS-sotware
_computing_data_reduction IPDS-software/X-RED
_computing_structure_refinement 'SHELXL-97 (Sheldrick, 1997)'
_computing_structure_solution 'direct methods/SHELXS-97'
_diffrn_ambient_temperature 293(2)
_diffrn_measured_fraction_theta_full 0.995
_diffrn_measured_fraction_theta_max 0.995
_diffrn_measurement_device_type IPDS(Stoe&Cie.)
_diffrn_radiation_monochromator graphite
_diffrn_radiation_source 'fine-focus sealed tube'
_diffrn_radiation_type MoK\a
_diffrn_radiation_wavelength 0.71073
_diffrn_reflns_av_R_equivalents 0.1483
_diffrn_reflns_av_sigmaI/netI 0.0668
_diffrn_reflns_limit_h_max 26
_diffrn_reflns_limit_h_min -28
_diffrn_reflns_limit_k_max 28
_diffrn_reflns_limit_k_min -24
_diffrn_reflns_limit_l_max 26
_diffrn_reflns_limit_l_min -25
_diffrn_reflns_number 13080
_diffrn_reflns_theta_full 32.97
_diffrn_reflns_theta_max 32.97
_diffrn_reflns_theta_min 3.13
_exptl_absorpt_coefficient_mu 52.890
_exptl_absorpt_correction_type numerical
_exptl_absorpt_process_details X-SHAPE
_exptl_crystal_colour 'Slivery with metallic luster'
_exptl_crystal_density_diffrn 8.183
_exptl_crystal_F_000 13767
_exptl_crystal_size_max 0.10
_exptl_crystal_size_mid 0.06
_exptl_crystal_size_min 0.04
_refine_diff_density_max 2.105
_refine_diff_density_min -1.734
_refine_diff_density_rms 0.385
_refine_ls_abs_structure_details 'Flack H D (1983), Acta Cryst. A39, 876-881'
_refine_ls_abs_structure_Flack -0.02(3)
_refine_ls_extinction_coef 0.000004(3)
_refine_ls_extinction_expression Fc^*^=kFc[1+0.001xFc^2^\l^3^/sin(2\q)]^-1/4^
_refine_ls_extinction_method SHELXL
_refine_ls_goodness_of_fit_ref 1.042
_refine_ls_hydrogen_treatment mixed
_refine_ls_matrix_type full
_refine_ls_number_parameters 78
_refine_ls_number_reflns 1208
_refine_ls_number_restraints 0
_refine_ls_restrained_S_all 1.042
_refine_ls_R_factor_all 0.0714
_refine_ls_R_factor_gt 0.0451
_refine_ls_shift/su_max 0.000
_refine_ls_shift/su_mean 0.000
_refine_ls_structure_factor_coef Fsqd
_refine_ls_weighting_details 'calc w=1/[\s^2^(Fo^2^)+(0.0526P)^2^+27.5692P] where P=(Fo^2^+2Fc^2^)/3'
_refine_ls_weighting_scheme calc
_refine_ls_wR_factor_gt 0.1048
_refine_ls_wR_factor_ref 0.1181
_reflns_number_gt 876
_reflns_number_total 1208
_reflns_threshold_expression >2sigma(I)
_cod_data_source_file ic302244e_si_001_11.cif
_cod_data_source_block X
_cod_original_sg_symbol_Hall 'F -4;2;3'
_cod_original_formula_sum 'Au7.69 Cr4.30 Zn91.03'
_cod_database_code 4334561

loop_
_symmetry_equiv_pos_as_xyz
'x, y, z'
'-x, -y, z'
'-x, y, -z'
'x, -y, -z'
'z, x, y'
'z, -x, -y'
'-z, -x, y'
'-z, x, -y'
'y, z, x'
'-y, z, -x'
'y, -z, -x'
'-y, -z, x'
'y, x, z'
'-y, -x, z'
'y, -x, -z'
'-y, x, -z'
'x, z, y'
'-x, z, -y'
'-x, -z, y'
'x, -z, -y'
'z, y, x'
'z, -y, -x'
'-z, y, -x'
'-z, -y, x'
'x, y+1/2, z+1/2'
'-x, -y+1/2, z+1/2'
'-x, y+1/2, -z+1/2'
'x, -y+1/2, -z+1/2'
'z, x+1/2, y+1/2'
'z, -x+1/2, -y+1/2'
'-z, -x+1/2, y+1/2'
'-z, x+1/2, -y+1/2'
'y, z+1/2, x+1/2'
'-y, z+1/2, -x+1/2'
'y, -z+1/2, -x+1/2'
'-y, -z+1/2, x+1/2'
'y, x+1/2, z+1/2'
'-y, -x+1/2, z+1/2'
'y, -x+1/2, -z+1/2'
'-y, x+1/2, -z+1/2'
'x, z+1/2, y+1/2'
'-x, z+1/2, -y+1/2'
'-x, -z+1/2, y+1/2'
'x, -z+1/2, -y+1/2'
'z, y+1/2, x+1/2'
'z, -y+1/2, -x+1/2'
'-z, y+1/2, -x+1/2'
'-z, -y+1/2, x+1/2'
'x+1/2, y, z+1/2'
'-x+1/2, -y, z+1/2'
'-x+1/2, y, -z+1/2'
'x+1/2, -y, -z+1/2'
'z+1/2, x, y+1/2'
'z+1/2, -x, -y+1/2'
'-z+1/2, -x, y+1/2'
'-z+1/2, x, -y+1/2'
'y+1/2, z, x+1/2'
'-y+1/2, z, -x+1/2'
'y+1/2, -z, -x+1/2'
'-y+1/2, -z, x+1/2'
'y+1/2, x, z+1/2'
'-y+1/2, -x, z+1/2'
'y+1/2, -x, -z+1/2'
'-y+1/2, x, -z+1/2'
'x+1/2, z, y+1/2'
'-x+1/2, z, -y+1/2'
'-x+1/2, -z, y+1/2'
'x+1/2, -z, -y+1/2'
'z+1/2, y, x+1/2'
'z+1/2, -y, -x+1/2'
'-z+1/2, y, -x+1/2'
'-z+1/2, -y, x+1/2'
'x+1/2, y+1/2, z'
'-x+1/2, -y+1/2, z'
'-x+1/2, y+1/2, -z'
'x+1/2, -y+1/2, -z'
'z+1/2, x+1/2, y'
'z+1/2, -x+1/2, -y'
'-z+1/2, -x+1/2, y'
'-z+1/2, x+1/2, -y'
'y+1/2, z+1/2, x'
'-y+1/2, z+1/2, -x'
'y+1/2, -z+1/2, -x'
'-y+1/2, -z+1/2, x'
'y+1/2, x+1/2, z'
'-y+1/2, -x+1/2, z'
'y+1/2, -x+1/2, -z'
'-y+1/2, x+1/2, -z'
'x+1/2, z+1/2, y'
'-x+1/2, z+1/2, -y'
'-x+1/2, -z+1/2, y'
'x+1/2, -z+1/2, -y'
'z+1/2, y+1/2, x'
'z+1/2, -y+1/2, -x'
'-z+1/2, y+1/2, -x'
'-z+1/2, -y+1/2, x'

loop_
_atom_site_label
_atom_site_type_symbol
_atom_site_fract_x
_atom_site_fract_y
_atom_site_fract_z
_atom_site_U_iso_or_equiv
_atom_site_adp_type
_atom_site_occupancy
_atom_site_symmetry_multiplicity
_atom_site_calc_flag
_atom_site_refinement_flags
Zn11 Zn 0.05364(16) 0.05364(16) 0.05364(16) 0.0283(9) Uani 1 6 d S
Au12 Au 0.91347(4) 0.91347(4) 0.91347(4) 0.0190(3) Uani 1 6 d S
Zn13 Zn 0.1833(3) 0.0000 0.0000 0.0344(9) Uani 1 4 d S
Zn15 Zn 0.15550(12) 0.15550(12) 0.02370(15) 0.0293(6) Uani 1 2 d S
Cr42 Cr 0.64926(16) 0.64926(16) 0.64926(16) 0.0161(9) Uani 1 6 d S
Zn43 Zn 0.64456(19) 0.2500 0.2500 0.0232(6) Uani 1 4 d S
Zn45 Zn 0.10775(10) 0.10775(10) 0.77568(15) 0.0276(5) Uani 1 2 d S
Zn30 Zn 0.5000 0.5000 0.5000 0.030(2) Uani 1 24 d S
Zn32 Zn 0.41417(15) 0.41417(15) 0.41417(15) 0.0270(7) Uani 1 6 d S
Zn34 Zn 0.04830(10) 0.04830(10) 0.65331(16) 0.0271(5) Uani 1 2 d S
Zn35 Zn 0.18963(12) 0.18963(12) 0.52192(18) 0.0325(6) Uani 1 2 d S
Cr20 Cr 0.2500 0.2500 0.2500 0.002(8) Uani 0.28(6) 24 d SP
Zn2B Zn 0.3156(11) 0.3156(11) 0.3156(11) 0.038(6) Uani 0.66(9) 6 d SP
Zn21 Zn 0.345(4) 0.3188(16) 0.3188(16) 0.026(11) Uiso 0.08(3) 2 d SP
Zn22 Zn 0.16854(18) 0.16854(18) 0.16854(18) 0.0285(16) Uani 0.92(3) 6 d SP
Au23 Au 0.07977(10) 0.2500 0.2500 0.0222(6) Uiso 0.612(13) 4 d SP
Zn23 Zn 0.07977(10) 0.2500 0.2500 0.0222(6) Uiso 0.040(13) 4 d SP
Zn24 Zn 0.2210(17) 0.2210(17) 0.385(2) 0.052(14) Uiso 0.10(2) 2 d SP
Zn26 Zn 0.116(2) 0.2784(15) 0.2784(15) 0.022(13) Uiso 0.060(15) 2 d SP
Zn25 Zn 0.08241(13) 0.08241(13) 0.26991(17) 0.0346(6) Uani 1 2 d S

loop_
_atom_site_aniso_label
_atom_site_aniso_U_11
_atom_site_aniso_U_22
_atom_site_aniso_U_33
_atom_site_aniso_U_23
_atom_site_aniso_U_13
_atom_site_aniso_U_12
Zn11 0.0283(9) 0.0283(9) 0.0283(9) 0.0028(10) 0.0028(10) 0.0028(10)
Au12 0.0190(3) 0.0190(3) 0.0190(3) -0.0005(3) -0.0005(3) -0.0005(3)
Zn13 0.039(2) 0.0319(13) 0.0319(13) 0.0031(16) 0.000 0.000
Zn15 0.0291(7) 0.0291(7) 0.0298(13) -0.0053(7) -0.0053(7) -0.0003(10)
Cr42 0.0161(9) 0.0161(9) 0.0161(9) -0.0012(9) -0.0012(9) -0.0012(9)
Zn43 0.0249(17) 0.0224(9) 0.0224(9) -0.0037(11) 0.000 0.000
Zn45 0.0317(8) 0.0317(8) 0.0193(10) 0.0021(6) 0.0021(6) -0.0011(9)
Zn30 0.030(2) 0.030(2) 0.030(2) 0.000 0.000 0.000
Zn32 0.0270(7) 0.0270(7) 0.0270(7) 0.0008(10) 0.0008(10) 0.0008(10)
Zn34 0.0244(7) 0.0244(7) 0.0327(13) -0.0006(6) -0.0006(6) -0.0057(9)
Zn35 0.0320(9) 0.0320(9) 0.0336(15) 0.0016(8) 0.0016(8) -0.0015(12)
Cr20 0.002(8) 0.002(8) 0.002(8) 0.000 0.000 0.000
Zn2B 0.038(6) 0.038(6) 0.038(6) 0.019(4) 0.019(4) 0.019(4)
Zn22 0.0285(16) 0.0285(16) 0.0285(16) 0.0001(10) 0.0001(10) 0.0001(10)
Zn25 0.0378(10) 0.0378(10) 0.0283(12) 0.0029(8) 0.0029(8) 0.0077(12)

loop_
_atom_type_symbol
_atom_type_description
_atom_type_scat_dispersion_real
_atom_type_scat_dispersion_imag
_atom_type_scat_source
Zn Zn 0.2839 1.4301 'International Tables Vol C Tables 4.2.6.8 and 6.1.1.4'
Cr Cr 0.3209 0.6236 'International Tables Vol C Tables 4.2.6.8 and 6.1.1.4'
Au Au -2.0133 8.8022 'International Tables Vol C Tables 4.2.6.8 and 6.1.1.4'

loop_
_geom_angle_atom_site_label_1
_geom_angle_atom_site_label_2
_geom_angle_atom_site_label_3
_geom_angle
_geom_angle_site_symmetry_1
_geom_angle_site_symmetry_3
Zn15 Zn11 Zn15 78.61(15) 9 .
Zn15 Zn11 Zn15 78.61(15) 9 5
Zn15 Zn11 Zn15 78.61(15) . 5
Zn15 Zn11 Au12 59.90(6) 9 3_646
Zn15 Zn11 Au12 123.24(8) . 3_646
Zn15 Zn11 Au12 123.24(8) 5 3_646
Zn15 Zn11 Au12 123.24(8) 9 2_664
Zn15 Zn11 Au12 59.90(6) . 2_664
Zn15 Zn11 Au12 123.24(8) 5 2_664
Au12 Zn11 Au12 111.91(9) 3_646 2_664
Zn15 Zn11 Au12 123.24(8) 9 4_466
Zn15 Zn11 Au12 123.24(8) . 4_466
Zn15 Zn11 Au12 59.90(6) 5 4_466
Au12 Zn11 Au12 111.91(9) 3_646 4_466
Au12 Zn11 Au12 111.91(9) 2_664 4_466
Zn15 Zn11 Zn13 64.98(7) 9 .
Zn15 Zn11 Zn13 64.98(7) . .
Zn15 Zn11 Zn13 132.1(2) 5 .
Au12 Zn11 Zn13 63.15(2) 3_646 .
Au12 Zn11 Zn13 63.15(2) 2_664 .
Au12 Zn11 Zn13 168.0(2) 4_466 .
Zn15 Zn11 Zn13 64.98(7) 9 9
Zn15 Zn11 Zn13 132.1(2) . 9
Zn15 Zn11 Zn13 64.98(7) 5 9
Au12 Zn11 Zn13 63.15(2) 3_646 9
Au12 Zn11 Zn13 168.0(2) 2_664 9
Au12 Zn11 Zn13 63.15(2) 4_466 9
Zn13 Zn11 Zn13 119.27(4) . 9
Zn15 Zn11 Zn13 132.1(2) 9 5
Zn15 Zn11 Zn13 64.98(7) . 5
Zn15 Zn11 Zn13 64.98(7) 5 5
Au12 Zn11 Zn13 168.0(2) 3_646 5
Au12 Zn11 Zn13 63.15(2) 2_664 5
Au12 Zn11 Zn13 63.15(2) 4_466 5
Zn13 Zn11 Zn13 119.27(4) . 5
Zn13 Zn11 Zn13 119.27(4) 9 5
Zn15 Zn11 Zn11 168.26(10) 9 3
Zn15 Zn11 Zn11 110.22(8) . 3
Zn15 Zn11 Zn11 110.22(8) 5 3
Au12 Zn11 Zn11 108.36(10) 3_646 3
Au12 Zn11 Zn11 59.09(8) 2_664 3
Au12 Zn11 Zn11 59.09(8) 4_466 3
Zn13 Zn11 Zn11 110.97(10) . 3
Zn13 Zn11 Zn11 110.97(10) 9 3
Zn13 Zn11 Zn11 59.67(12) 5 3
Zn15 Zn11 Zn11 110.22(8) 9 4
Zn15 Zn11 Zn11 110.22(8) . 4
Zn15 Zn11 Zn11 168.26(10) 5 4
Au12 Zn11 Zn11 59.09(8) 3_646 4
Au12 Zn11 Zn11 59.09(8) 2_664 4
Au12 Zn11 Zn11 108.36(10) 4_466 4
Zn13 Zn11 Zn11 59.67(12) . 4
Zn13 Zn11 Zn11 110.97(10) 9 4
Zn13 Zn11 Zn11 110.97(10) 5 4
Zn11 Zn11 Zn11 60.0 3 4
Zn15 Zn11 Zn11 110.22(8) 9 2
Zn15 Zn11 Zn11 168.26(10) . 2
Zn15 Zn11 Zn11 110.22(8) 5 2
Au12 Zn11 Zn11 59.09(8) 3_646 2
Au12 Zn11 Zn11 108.36(10) 2_664 2
Au12 Zn11 Zn11 59.09(8) 4_466 2
Zn13 Zn11 Zn11 110.97(10) . 2
Zn13 Zn11 Zn11 59.67(12) 9 2
Zn13 Zn11 Zn11 110.97(10) 5 2
Zn11 Zn11 Zn11 60.0 3 2
Zn11 Zn11 Zn11 60.0 4 2
Zn45 Au12 Zn45 71.54(10) 10_656 2_665
Zn45 Au12 Zn45 71.54(10) 10_656 6_566
Zn45 Au12 Zn45 71.54(10) 2_665 6_566
Zn45 Au12 Zn15 65.44(6) 10_656 6_666
Zn45 Au12 Zn15 65.44(6) 2_665 6_666
Zn45 Au12 Zn15 126.21(10) 6_566 6_666
Zn45 Au12 Zn15 126.21(10) 10_656 10_666
Zn45 Au12 Zn15 65.44(6) 2_665 10_666
Zn45 Au12 Zn15 65.44(6) 6_566 10_666
Zn15 Au12 Zn15 118.83(3) 6_666 10_666
Zn45 Au12 Zn15 65.44(6) 10_656 2_666
Zn45 Au12 Zn15 126.21(10) 2_665 2_666
Zn45 Au12 Zn15 65.44(6) 6_566 2_666
Zn15 Au12 Zn15 118.83(3) 6_666 2_666
Zn15 Au12 Zn15 118.83(3) 10_666 2_666
Zn45 Au12 Zn11 113.20(10) 10_656 2_666
Zn45 Au12 Zn11 173.93(12) 2_665 2_666
Zn45 Au12 Zn11 113.20(10) 6_566 2_666
Zn15 Au12 Zn11 112.48(8) 6_666 2_666
Zn15 Au12 Zn11 112.48(8) 10_666 2_666
Zn15 Au12 Zn11 59.86(12) 2_666 2_666
Zn45 Au12 Zn11 113.20(10) 10_656 4_666
Zn45 Au12 Zn11 113.20(10) 2_665 4_666
Zn45 Au12 Zn11 173.93(12) 6_566 4_666
Zn15 Au12 Zn11 59.86(13) 6_666 4_666
Zn15 Au12 Zn11 112.48(8) 10_666 4_666
Zn15 Au12 Zn11 112.48(8) 2_666 4_666
Zn11 Au12 Zn11 61.81(17) 2_666 4_666
Zn45 Au12 Zn11 173.93(12) 10_656 3_666
Zn45 Au12 Zn11 113.20(10) 2_665 3_666
Zn45 Au12 Zn11 113.20(10) 6_566 3_666
Zn15 Au12 Zn11 112.48(8) 6_666 3_666
Zn15 Au12 Zn11 59.86(12) 10_666 3_666
Zn15 Au12 Zn11 112.48(8) 2_666 3_666
Zn11 Au12 Zn11 61.81(17) 2_666 3_666
Zn11 Au12 Zn11 61.81(17) 4_666 3_666
Zn45 Au12 Zn13 122.15(6) 10_656 10_666
Zn45 Au12 Zn13 63.95(10) 2_665 10_666
Zn45 Au12 Zn13 122.15(6) 6_566 10_666
Zn15 Au12 Zn13 63.51(4) 6_666 10_666
Zn15 Au12 Zn13 63.51(4) 10_666 10_666
Zn15 Au12 Zn13 169.84(11) 2_666 10_666
Zn11 Au12 Zn13 109.98(13) 2_666 10_666
Zn11 Au12 Zn13 59.22(7) 4_666 10_666
Zn11 Au12 Zn13 59.22(7) 3_666 10_666
Zn45 Au12 Zn13 63.95(10) 10_656 6_666
Zn45 Au12 Zn13 122.15(6) 2_665 6_666
Zn45 Au12 Zn13 122.15(6) 6_566 6_666
Zn15 Au12 Zn13 63.51(4) 6_666 6_666
Zn15 Au12 Zn13 169.84(11) 10_666 6_666
Zn15 Au12 Zn13 63.51(4) 2_666 6_666
Zn11 Au12 Zn13 59.22(7) 2_666 6_666
Zn11 Au12 Zn13 59.22(7) 4_666 6_666
Zn11 Au12 Zn13 109.98(13) 3_666 6_666
Zn13 Au12 Zn13 112.36(8) 10_666 6_666
Zn45 Au12 Zn13 122.15(6) 10_656 2_666
Zn45 Au12 Zn13 122.15(6) 2_665 2_666
Zn45 Au12 Zn13 63.95(10) 6_566 2_666
Zn15 Au12 Zn13 169.84(11) 6_666 2_666
Zn15 Au12 Zn13 63.51(4) 10_666 2_666
Zn15 Au12 Zn13 63.51(4) 2_666 2_666
Zn11 Au12 Zn13 59.22(7) 2_666 2_666
Zn11 Au12 Zn13 109.98(13) 4_666 2_666
Zn11 Au12 Zn13 59.22(7) 3_666 2_666
Zn13 Au12 Zn13 112.36(7) 10_666 2_666
Zn13 Au12 Zn13 112.36(7) 6_666 2_666
Zn25 Zn13 Zn25 106.8(2) 5 6
Zn25 Zn13 Zn11 157.0(2) 5 4
Zn25 Zn13 Zn11 96.29(12) 6 4
Zn25 Zn13 Zn11 96.29(12) 5 .
Zn25 Zn13 Zn11 157.0(2) 6 .
Zn11 Zn13 Zn11 60.7(2) 4 .
Zn25 Zn13 Au12 111.72(4) 5 2_664
Zn25 Zn13 Au12 111.72(4) 6 2_664
Zn11 Zn13 Au12 57.63(10) 4 2_664
Zn11 Zn13 Au12 57.63(10) . 2_664
Zn25 Zn13 Au12 111.72(4) 5 3_646
Zn25 Zn13 Au12 111.72(4) 6 3_646
Zn11 Zn13 Au12 57.63(10) 4 3_646
Zn11 Zn13 Au12 57.63(10) . 3_646
Au12 Zn13 Au12 103.33(17) 2_664 3_646
Zn25 Zn13 Zn45 81.08(9) 5 8_655
Zn25 Zn13 Zn45 81.08(9) 6 8_655
Zn11 Zn13 Zn45 102.97(9) 4 8_655
Zn11 Zn13 Zn45 102.97(9) . 8_655
Au12 Zn13 Zn45 53.41(6) 2_664 8_655
Au12 Zn13 Zn45 156.74(19) 3_646 8_655
Zn25 Zn13 Zn45 81.08(9) 5 7_655
Zn25 Zn13 Zn45 81.08(9) 6 7_655
Zn11 Zn13 Zn45 102.97(9) 4 7_655
Zn11 Zn13 Zn45 102.97(9) . 7_655
Au12 Zn13 Zn45 156.74(19) 2_664 7_655
Au12 Zn13 Zn45 53.41(6) 3_646 7_655
Zn45 Zn13 Zn45 149.9(2) 8_655 7_655
Zn25 Zn13 Zn15 137.77(14) 5 4
Zn25 Zn13 Zn15 57.80(7) 6 4
Zn11 Zn13 Zn15 56.58(11) 4 4
Zn11 Zn13 Zn15 104.50(18) . 4
Au12 Zn13 Zn15 110.47(14) 2_664 4
Au12 Zn13 Zn15 55.56(7) 3_646 4
Zn45 Zn13 Zn15 127.49(6) 8_655 4
Zn45 Zn13 Zn15 58.79(6) 7_655 4
Zn25 Zn13 Zn15 137.77(14) 5 11
Zn25 Zn13 Zn15 57.80(7) 6 11
Zn11 Zn13 Zn15 56.58(11) 4 11
Zn11 Zn13 Zn15 104.50(18) . 11
Au12 Zn13 Zn15 55.56(7) 2_664 11
Au12 Zn13 Zn15 110.47(14) 3_646 11
Zn45 Zn13 Zn15 58.79(6) 8_655 11
Zn45 Zn13 Zn15 127.49(6) 7_655 11
Zn15 Zn13 Zn15 71.39(12) 4 11
Zn25 Zn13 Zn15 57.80(7) 5 .
Zn25 Zn13 Zn15 137.77(14) 6 .
Zn11 Zn13 Zn15 104.50(18) 4 .
Zn11 Zn13 Zn15 56.58(11) . .
Au12 Zn13 Zn15 55.56(7) 2_664 .
Au12 Zn13 Zn15 110.47(14) 3_646 .
Zn45 Zn13 Zn15 58.79(6) 8_655 .
Zn45 Zn13 Zn15 127.49(6) 7_655 .
Zn15 Zn13 Zn15 160.0(2) 4 .
Zn15 Zn13 Zn15 104.99(11) 11 .
Zn25 Zn13 Zn15 57.80(7) 5 9
Zn25 Zn13 Zn15 137.77(14) 6 9
Zn11 Zn13 Zn15 104.50(18) 4 9
Zn11 Zn13 Zn15 56.58(11) . 9
Au12 Zn13 Zn15 110.47(14) 2_664 9
Au12 Zn13 Zn15 55.56(7) 3_646 9
Zn45 Zn13 Zn15 127.49(6) 8_655 9
Zn45 Zn13 Zn15 58.79(6) 7_655 9
Zn15 Zn13 Zn15 104.99(11) 4 9
Zn15 Zn13 Zn15 160.0(2) 11 9
Zn15 Zn13 Zn15 71.39(12) . 9
Zn26 Zn15 Zn23 21.9(9) 84 9
Zn26 Zn15 Au23 21.9(9) 84 9
Zn23 Zn15 Au23 0.00(7) 9 9
Zn26 Zn15 Zn22 38.0(9) 84 .
Zn23 Zn15 Zn22 59.99(12) 9 .
Au23 Zn15 Zn22 59.99(12) 9 .
Zn26 Zn15 Zn11 123.6(9) 84 .
Zn23 Zn15 Zn11 145.50(15) 9 .
Au23 Zn15 Zn11 145.50(15) 9 .
Zn22 Zn15 Zn11 85.51(14) . .
Zn26 Zn15 Au12 176.2(10) 84 2_664
Zn23 Zn15 Au12 154.27(14) 9 2_664
Au23 Zn15 Au12 154.27(14) 9 2_664
Zn22 Zn15 Au12 145.75(16) . 2_664
Zn11 Zn15 Au12 60.23(11) . 2_664
Zn26 Zn15 Zn25 65.19(18) 84 5
Zn23 Zn15 Zn25 70.38(9) 9 5
Au23 Zn15 Zn25 70.38(9) 9 5
Zn22 Zn15 Zn25 65.25(8) . 5
Zn11 Zn15 Zn25 96.47(10) . 5
Au12 Zn15 Zn25 115.35(9) 2_664 5
Zn26 Zn15 Zn25 65.19(18) 84 9
Zn23 Zn15 Zn25 70.38(9) 9 9
Au23 Zn15 Zn25 70.38(9) 9 9
Zn22 Zn15 Zn25 65.25(8) . 9
Zn11 Zn15 Zn25 96.47(10) . 9
Au12 Zn15 Zn25 115.35(9) 2_664 9
Zn25 Zn15 Zn25 127.36(18) 5 9
Zn26 Zn15 Zn45 121.7(7) 84 11_565
Zn23 Zn15 Zn45 103.78(11) 9 11_565
Au23 Zn15 Zn45 103.78(11) 9 11_565
Zn22 Zn15 Zn45 145.54(8) . 11_565
Zn11 Zn15 Zn45 105.38(12) . 11_565
Au12 Zn15 Zn45 55.38(7) 2_664 11_565
Zn25 Zn15 Zn45 142.17(12) 5 11_565
Zn25 Zn15 Zn45 80.90(9) 9 11_565
Zn26 Zn15 Zn45 121.7(7) 84 8_655
Zn23 Zn15 Zn45 103.78(11) 9 8_655
Au23 Zn15 Zn45 103.78(11) 9 8_655
Zn22 Zn15 Zn45 145.54(8) . 8_655
Zn11 Zn15 Zn45 105.38(12) . 8_655
Au12 Zn15 Zn45 55.38(7) 2_664 8_655
Zn25 Zn15 Zn45 80.90(9) 5 8_655
Zn25 Zn15 Zn45 142.17(12) 9 8_655
Zn45 Zn15 Zn45 63.85(12) 11_565 8_655
Zn26 Zn15 Zn13 120.4(3) 84 .
Zn23 Zn15 Zn13 125.36(11) 9 .
Au23 Zn15 Zn13 125.36(11) 9 .
Zn22 Zn15 Zn13 102.63(8) . .
Zn11 Zn15 Zn13 58.44(12) . .
Au12 Zn15 Zn13 60.94(9) 2_664 .
Zn25 Zn15 Zn13 56.17(11) 5 .
Zn25 Zn15 Zn13 153.88(17) 9 .
Zn45 Zn15 Zn13 110.98(10) 11_565 .
Zn45 Zn15 Zn13 59.99(7) 8_655 .
Zn26 Zn15 Zn13 120.4(3) 84 5
Zn23 Zn15 Zn13 125.36(11) 9 5
Au23 Zn15 Zn13 125.36(11) 9 5
Zn22 Zn15 Zn13 102.63(8) . 5
Zn11 Zn15 Zn13 58.44(12) . 5
Au12 Zn15 Zn13 60.94(9) 2_664 5
Zn25 Zn15 Zn13 153.88(17) 5 5
Zn25 Zn15 Zn13 56.17(11) 9 5
Zn45 Zn15 Zn13 59.99(7) 11_565 5
Zn45 Zn15 Zn13 110.98(10) 8_655 5
Zn13 Zn15 Zn13 108.5(2) . 5
Zn45 Cr42 Zn45 116.84(8) 29 57
Zn45 Cr42 Zn45 116.84(8) 29 73
Zn45 Cr42 Zn45 116.84(8) 57 73
Zn45 Cr42 Zn35 63.39(3) 29 57
Zn45 Cr42 Zn35 179.2(3) 57 57
Zn45 Cr42 Zn35 63.39(3) 73 57
Zn45 Cr42 Zn35 63.39(3) 29 73
Zn45 Cr42 Zn35 63.39(3) 57 73
Zn45 Cr42 Zn35 179.2(3) 73 73
Zn35 Cr42 Zn35 116.37(9) 57 73
Zn45 Cr42 Zn35 179.2(3) 29 29
Zn45 Cr42 Zn35 63.39(3) 57 29
Zn45 Cr42 Zn35 63.39(3) 73 29
Zn35 Cr42 Zn35 116.37(9) 57 29
Zn35 Cr42 Zn35 116.37(9) 73 29
Zn45 Cr42 Zn43 63.88(9) 29 81
Zn45 Cr42 Zn43 63.88(9) 57 81
Zn45 Cr42 Zn43 116.8(2) 73 81
Zn35 Cr42 Zn43 116.74(13) 57 81
Zn35 Cr42 Zn43 63.96(12) 73 81
Zn35 Cr42 Zn43 116.74(13) 29 81
Zn45 Cr42 Zn43 63.88(9) 29 53
Zn45 Cr42 Zn43 116.8(2) 57 53
Zn45 Cr42 Zn43 63.88(9) 73 53
Zn35 Cr42 Zn43 63.96(12) 57 53
Zn35 Cr42 Zn43 116.74(13) 73 53
Zn35 Cr42 Zn43 116.74(13) 29 53
Zn43 Cr42 Zn43 63.08(17) 81 53
Zn45 Cr42 Zn43 116.8(2) 29 25
Zn45 Cr42 Zn43 63.88(9) 57 25
Zn45 Cr42 Zn43 63.88(9) 73 25
Zn35 Cr42 Zn43 116.74(13) 57 25
Zn35 Cr42 Zn43 116.74(13) 73 25
Zn35 Cr42 Zn43 63.96(12) 29 25
Zn43 Cr42 Zn43 63.08(17) 81 25
Zn43 Cr42 Zn43 63.08(17) 53 25
Zn45 Cr42 Zn34 116.04(13) 29 73
Zn45 Cr42 Zn34 116.04(13) 57 73
Zn45 Cr42 Zn34 63.47(11) 73 73
Zn35 Cr42 Zn34 63.34(10) 57 73
Zn35 Cr42 Zn34 115.8(2) 73 73
Zn35 Cr42 Zn34 63.34(10) 29 73
Zn43 Cr42 Zn34 179.7(2) 81 73
Zn43 Cr42 Zn34 117.14(8) 53 73
Zn43 Cr42 Zn34 117.14(8) 25 73
Zn45 Cr42 Zn34 116.04(13) 29 57
Zn45 Cr42 Zn34 63.47(11) 57 57
Zn45 Cr42 Zn34 116.04(13) 73 57
Zn35 Cr42 Zn34 115.8(2) 57 57
Zn35 Cr42 Zn34 63.34(10) 73 57
Zn35 Cr42 Zn34 63.34(10) 29 57
Zn43 Cr42 Zn34 117.14(8) 81 57
Zn43 Cr42 Zn34 179.7(2) 53 57
Zn43 Cr42 Zn34 117.14(8) 25 57
Zn34 Cr42 Zn34 62.64(15) 73 57
Zn45 Cr42 Zn34 63.47(11) 29 29
Zn45 Cr42 Zn34 116.04(13) 57 29
Zn45 Cr42 Zn34 116.04(13) 73 29
Zn35 Cr42 Zn34 63.34(10) 57 29
Zn35 Cr42 Zn34 63.34(10) 73 29
Zn35 Cr42 Zn34 115.8(2) 29 29
Zn43 Cr42 Zn34 117.14(8) 81 29
Zn43 Cr42 Zn34 117.14(8) 53 29
Zn43 Cr42 Zn34 179.7(2) 25 29
Zn34 Cr42 Zn34 62.64(15) 73 29
Zn34 Cr42 Zn34 62.64(15) 57 29
Cr42 Zn43 Cr42 176.2(2) 4_566 25_544
Cr42 Zn43 Zn43 58.46(8) 4_566 10_656
Cr42 Zn43 Zn43 118.45(9) 25_544 10_656
Cr42 Zn43 Zn43 58.46(8) 4_566 54_565
Cr42 Zn43 Zn43 118.45(9) 25_544 54_565
Zn43 Zn43 Zn43 60.0 10_656 54_565
Cr42 Zn43 Zn43 118.45(9) 4_566 77_545
Cr42 Zn43 Zn43 58.46(8) 25_544 77_545
Zn43 Zn43 Zn43 60.0 10_656 77_545
Zn43 Zn43 Zn43 90.0 54_565 77_545
Cr42 Zn43 Zn43 118.45(9) 4_566 57_554
Cr42 Zn43 Zn43 58.46(8) 25_544 57_554
Zn43 Zn43 Zn43 90.0 10_656 57_554
Zn43 Zn43 Zn43 60.0 54_565 57_554
Zn43 Zn43 Zn43 60.0 77_545 57_554
Cr42 Zn43 Zn45 124.09(7) 4_566 81_545
Cr42 Zn43 Zn45 57.03(6) 25_544 81_545
Zn43 Zn43 Zn45 148.09(8) 10_656 81_545
Zn43 Zn43 Zn45 93.03(7) 54_565 81_545
Zn43 Zn43 Zn45 107.23(6) 77_545 81_545
Zn43 Zn43 Zn45 60.01(7) 57_554 81_545
Cr42 Zn43 Zn45 124.09(7) 4_566 49_554
Cr42 Zn43 Zn45 57.03(6) 25_544 49_554
Zn43 Zn43 Zn45 93.03(7) 10_656 49_554
Zn43 Zn43 Zn45 148.09(8) 54_565 49_554
Zn43 Zn43 Zn45 60.01(7) 77_545 49_554
Zn43 Zn43 Zn45 107.23(6) 57_554 49_554
Zn45 Zn43 Zn45 105.51(12) 81_545 49_554
Cr42 Zn43 Zn45 57.03(6) 4_566 59_565
Cr42 Zn43 Zn45 124.09(7) 25_544 59_565
Zn43 Zn43 Zn45 60.01(7) 10_656 59_565
Zn43 Zn43 Zn45 107.23(6) 54_565 59_565
Zn43 Zn43 Zn45 93.03(7) 77_545 59_565
Zn43 Zn43 Zn45 148.09(8) 57_554 59_565
Zn45 Zn43 Zn45 151.43(15) 81_545 59_565
Zn45 Zn43 Zn45 67.09(11) 49_554 59_565
Cr42 Zn43 Zn45 57.03(6) 4_566 76_556
Cr42 Zn43 Zn45 124.09(7) 25_544 76_556
Zn43 Zn43 Zn45 107.23(6) 10_656 76_556
Zn43 Zn43 Zn45 60.01(7) 54_565 76_556
Zn43 Zn43 Zn45 148.09(8) 77_545 76_556
Zn43 Zn43 Zn45 93.03(7) 57_554 76_556
Zn45 Zn43 Zn45 67.09(11) 81_545 76_556
Zn45 Zn43 Zn45 151.43(15) 49_554 76_556
Zn45 Zn43 Zn45 105.51(12) 59_565 76_556
Cr42 Zn43 Zn35 126.74(15) 4_566 5
Cr42 Zn43 Zn35 57.05(10) 25_544 5
Zn43 Zn43 Zn35 149.997(1) 10_656 5
Zn43 Zn43 Zn35 149.997(1) 54_565 5
Zn43 Zn43 Zn35 107.14(7) 77_545 5
Zn43 Zn43 Zn35 107.14(7) 57_554 5
Zn45 Zn43 Zn35 58.78(6) 81_545 5
Zn45 Zn43 Zn35 58.78(6) 49_554 5
Zn45 Zn43 Zn35 96.50(10) 59_565 5
Zn45 Zn43 Zn35 96.50(10) 76_556 5
Cr42 Zn43 Zn35 57.05(10) 4_566 30
Cr42 Zn43 Zn35 126.74(15) 25_544 30
Zn43 Zn43 Zn35 107.14(7) 10_656 30
Zn43 Zn43 Zn35 107.14(7) 54_565 30
Zn43 Zn43 Zn35 149.997(1) 77_545 30
Zn43 Zn43 Zn35 149.997(1) 57_554 30
Zn45 Zn43 Zn35 96.50(10) 81_545 30
Zn45 Zn43 Zn35 96.50(10) 49_554 30
Zn45 Zn43 Zn35 58.78(6) 59_565 30
Zn45 Zn43 Zn35 58.78(6) 76_556 30
Zn35 Zn43 Zn35 69.69(16) 5 30
Cr42 Zn45 Au12 167.38(17) 73_445 2_665
Cr42 Zn45 Zn35 58.36(9) 73_445 33_545
Au12 Zn45 Zn35 124.73(9) 2_665 33_545
Cr42 Zn45 Zn35 58.36(9) 73_445 53_455
Au12 Zn45 Zn35 124.73(9) 2_665 53_455
Zn35 Zn45 Zn35 108.04(17) 33_545 53_455
Cr42 Zn45 Zn34 59.40(15) 73_445 .
Au12 Zn45 Zn34 133.22(12) 2_665 .
Zn35 Zn45 Zn34 60.35(9) 33_545 .
Zn35 Zn45 Zn34 60.35(9) 53_455 .
Cr42 Zn45 Zn43 59.09(11) 73_445 29_545
Au12 Zn45 Zn43 110.42(9) 2_665 29_545
Zn35 Zn45 Zn43 60.70(10) 33_545 29_545
Zn35 Zn45 Zn43 108.64(12) 53_455 29_545
Zn34 Zn45 Zn43 109.80(11) . 29_545
Cr42 Zn45 Zn43 59.09(11) 73_445 49_455
Au12 Zn45 Zn43 110.42(9) 2_665 49_455
Zn35 Zn45 Zn43 108.64(12) 33_545 49_455
Zn35 Zn45 Zn43 60.70(10) 53_455 49_455
Zn34 Zn45 Zn43 109.80(11) . 49_455
Zn43 Zn45 Zn43 59.98(15) 29_545 49_455
Cr42 Zn45 Zn15 124.08(8) 73_445 11_556
Au12 Zn45 Zn15 59.19(7) 2_665 11_556
Zn35 Zn45 Zn15 66.06(9) 33_545 11_556
Zn35 Zn45 Zn15 155.49(13) 53_455 11_556
Zn34 Zn45 Zn15 98.56(8) . 11_556
Zn43 Zn45 Zn15 89.54(9) 29_545 11_556
Zn43 Zn45 Zn15 143.58(12) 49_455 11_556
Cr42 Zn45 Zn15 124.08(8) 73_445 8_556
Au12 Zn45 Zn15 59.19(7) 2_665 8_556
Zn35 Zn45 Zn15 155.49(13) 33_545 8_556
Zn35 Zn45 Zn15 66.06(9) 53_455 8_556
Zn34 Zn45 Zn15 98.56(8) . 8_556
Zn43 Zn45 Zn15 143.58(12) 29_545 8_556
Zn43 Zn45 Zn15 89.54(9) 49_455 8_556
Zn15 Zn45 Zn15 108.77(16) 11_556 8_556
Cr42 Zn45 Zn13 129.98(19) 73_445 10_556
Au12 Zn45 Zn13 62.64(12) 2_665 10_556
Zn35 Zn45 Zn13 97.72(10) 33_545 10_556
Zn35 Zn45 Zn13 97.72(10) 53_455 10_556
Zn34 Zn45 Zn13 70.58(14) . 10_556
Zn43 Zn45 Zn13 149.81(7) 29_545 10_556
Zn43 Zn45 Zn13 149.81(7) 49_455 10_556
Zn15 Zn45 Zn13 61.22(8) 11_556 10_556
Zn15 Zn45 Zn13 61.22(8) 8_556 10_556
Cr42 Zn45 Zn45 115.51(11) 73_445 11_566
Au12 Zn45 Zn45 54.23(5) 2_665 11_566
Zn35 Zn45 Zn45 146.03(8) 33_545 11_566
Zn35 Zn45 Zn45 91.15(9) 53_455 11_566
Zn34 Zn45 Zn45 149.991(2) . 11_566
Zn43 Zn45 Zn45 86.97(7) 29_545 11_566
Zn43 Zn45 Zn45 56.45(6) 49_455 11_566
Zn15 Zn45 Zn45 106.51(6) 11_556 11_566
Zn15 Zn45 Zn45 58.07(6) 8_556 11_566
Zn13 Zn45 Zn45 107.39(10) 10_556 11_566
Cr42 Zn45 Zn45 115.51(11) 73_445 8_656
Au12 Zn45 Zn45 54.23(5) 2_665 8_656
Zn35 Zn45 Zn45 91.15(9) 33_545 8_656
Zn35 Zn45 Zn45 146.03(8) 53_455 8_656
Zn34 Zn45 Zn45 149.991(2) . 8_656
Zn43 Zn45 Zn45 56.45(6) 29_545 8_656
Zn43 Zn45 Zn45 86.97(7) 49_455 8_656
Zn15 Zn45 Zn45 58.07(6) 11_556 8_656
Zn15 Zn45 Zn45 106.51(6) 8_556 8_656
Zn13 Zn45 Zn45 107.39(10) 10_556 8_656
Zn45 Zn45 Zn45 60.0 11_566 8_656
Zn32 Zn30 Zn32 109.5 . 3_656
Zn32 Zn30 Zn32 109.5 . 2_665
Zn32 Zn30 Zn32 109.471(1) 3_656 2_665
Zn32 Zn30 Zn32 109.5 . 4_566
Zn32 Zn30 Zn32 109.5 3_656 4_566
Zn32 Zn30 Zn32 109.5 2_665 4_566
Zn32 Zn30 Zn34 149.28(5) . 57
Zn32 Zn30 Zn34 101.25(5) 3_656 57
Zn32 Zn30 Zn34 58.172(14) 2_665 57
Zn32 Zn30 Zn34 58.172(14) 4_566 57
Zn32 Zn30 Zn34 149.28(5) . 73
Zn32 Zn30 Zn34 58.172(14) 3_656 73
Zn32 Zn30 Zn34 101.25(5) 2_665 73
Zn32 Zn30 Zn34 58.172(14) 4_566 73
Zn34 Zn30 Zn34 52.52(8) 57 73
Zn32 Zn30 Zn34 149.28(5) . 29
Zn32 Zn30 Zn34 58.172(14) 3_656 29
Zn32 Zn30 Zn34 58.172(14) 2_665 29
Zn32 Zn30 Zn34 101.25(5) 4_566 29
Zn34 Zn30 Zn34 52.52(8) 57 29
Zn34 Zn30 Zn34 52.52(8) 73 29
Zn32 Zn30 Zn34 58.172(14) . 60_565
Zn32 Zn30 Zn34 58.172(14) 3_656 60_565
Zn32 Zn30 Zn34 149.28(5) 2_665 60_565
Zn32 Zn30 Zn34 101.25(5) 4_566 60_565
Zn34 Zn30 Zn34 146.55(7) 57 60_565
Zn34 Zn30 Zn34 94.750(19) 73 60_565
Zn34 Zn30 Zn34 116.29(3) 29 60_565
Zn32 Zn30 Zn34 58.172(14) . 76_556
Zn32 Zn30 Zn34 101.25(5) 3_656 76_556
Zn32 Zn30 Zn34 58.172(14) 2_665 76_556
Zn32 Zn30 Zn34 149.28(5) 4_566 76_556
Zn34 Zn30 Zn34 116.29(3) 57 76_556
Zn34 Zn30 Zn34 146.55(7) 73 76_556
Zn34 Zn30 Zn34 94.750(19) 29 76_556
Zn34 Zn30 Zn34 94.750(19) 60_565 76_556
Zn32 Zn30 Zn34 58.172(14) . 75_556
Zn32 Zn30 Zn34 149.28(5) 3_656 75_556
Zn32 Zn30 Zn34 58.172(14) 2_665 75_556
Zn32 Zn30 Zn34 101.25(5) 4_566 75_556
Zn34 Zn30 Zn34 94.750(19) 57 75_556
Zn34 Zn30 Zn34 146.55(7) 73 75_556
Zn34 Zn30 Zn34 116.29(3) 29 75_556
Zn34 Zn30 Zn34 116.29(3) 60_565 75_556
Zn34 Zn30 Zn34 48.03(10) 76_556 75_556
Zn32 Zn30 Zn34 58.172(14) . 59_565
Zn32 Zn30 Zn34 58.172(14) 3_656 59_565
Zn32 Zn30 Zn34 101.25(5) 2_665 59_565
Zn32 Zn30 Zn34 149.28(5) 4_566 59_565
Zn34 Zn30 Zn34 146.55(7) 57 59_565
Zn34 Zn30 Zn34 116.29(3) 73 59_565
Zn34 Zn30 Zn34 94.750(19) 29 59_565
Zn34 Zn30 Zn34 48.03(10) 60_565 59_565
Zn34 Zn30 Zn34 52.52(8) 76_556 59_565
Zn34 Zn30 Zn34 94.750(19) 75_556 59_565
Zn32 Zn30 Zn34 101.25(5) . 30
Zn32 Zn30 Zn34 58.172(14) 3_656 30
Zn32 Zn30 Zn34 58.172(14) 2_665 30
Zn32 Zn30 Zn34 149.28(5) 4_566 30
Zn34 Zn30 Zn34 94.750(19) 57 30
Zn34 Zn30 Zn34 94.750(19) 73 30
Zn34 Zn30 Zn34 48.03(10) 29 30
Zn34 Zn30 Zn34 94.750(19) 60_565 30
Zn34 Zn30 Zn34 52.52(8) 76_556 30
Zn34 Zn30 Zn34 94.750(19) 75_556 30
Zn34 Zn30 Zn34 52.52(8) 59_565 30
Zn25 Zn32 Zn25 92.68(17) 74 58
Zn25 Zn32 Zn25 92.68(17) 74 30
Zn25 Zn32 Zn25 92.68(17) 58 30
Zn25 Zn32 Zn30 123.34(12) 74 .
Zn25 Zn32 Zn30 123.34(12) 58 .
Zn25 Zn32 Zn30 123.34(12) 30 .
Zn25 Zn32 Zn21 52.9(7) 74 .
Zn25 Zn32 Zn21 52.9(7) 58 .
Zn25 Zn32 Zn21 64.9(16) 30 .
Zn30 Zn32 Zn21 171.8(15) . .
Zn25 Zn32 Zn21 64.9(15) 74 9
Zn25 Zn32 Zn21 52.9(7) 58 9
Zn25 Zn32 Zn21 52.9(7) 30 9
Zn30 Zn32 Zn21 171.8(15) . 9
Zn21 Zn32 Zn21 14(3) . 9
Zn25 Zn32 Zn21 52.9(7) 74 5
Zn25 Zn32 Zn21 64.9(15) 58 5
Zn25 Zn32 Zn21 52.9(7) 30 5
Zn30 Zn32 Zn21 171.8(15) . 5
Zn21 Zn32 Zn21 14(3) . 5
Zn21 Zn32 Zn21 14(3) 9 5
Zn25 Zn32 Zn34 62.48(8) 74 76_556
Zn25 Zn32 Zn34 103.43(5) 58 76_556
Zn25 Zn32 Zn34 150.55(9) 30 76_556
Zn30 Zn32 Zn34 67.13(11) . 76_556
Zn21 Zn32 Zn34 105.8(13) . 76_556
Zn21 Zn32 Zn34 120.0(13) 9 76_556
Zn21 Zn32 Zn34 112.43(17) 5 76_556
Zn25 Zn32 Zn34 103.43(5) 74 59_565
Zn25 Zn32 Zn34 62.48(8) 58 59_565
Zn25 Zn32 Zn34 150.55(9) 30 59_565
Zn30 Zn32 Zn34 67.13(11) . 59_565
Zn21 Zn32 Zn34 105.8(13) . 59_565
Zn21 Zn32 Zn34 112.43(17) 9 59_565
Zn21 Zn32 Zn34 120.0(13) 5 59_565
Zn34 Zn32 Zn34 57.34(12) 76_556 59_565
Zn25 Zn32 Zn34 150.55(9) 74 60_565
Zn25 Zn32 Zn34 62.48(8) 58 60_565
Zn25 Zn32 Zn34 103.43(5) 30 60_565
Zn30 Zn32 Zn34 67.13(11) . 60_565
Zn21 Zn32 Zn34 112.43(17) . 60_565
Zn21 Zn32 Zn34 105.8(13) 9 60_565
Zn21 Zn32 Zn34 120.0(13) 5 60_565
Zn34 Zn32 Zn34 105.87(12) 76_556 60_565
Zn34 Zn32 Zn34 52.38(10) 59_565 60_565
Zn25 Zn32 Zn34 62.48(8) 74 75_556
Zn25 Zn32 Zn34 150.55(9) 58 75_556
Zn25 Zn32 Zn34 103.43(5) 30 75_556
Zn30 Zn32 Zn34 67.13(11) . 75_556
Zn21 Zn32 Zn34 112.43(17) . 75_556
Zn21 Zn32 Zn34 120.0(13) 9 75_556
Zn21 Zn32 Zn34 105.8(13) 5 75_556
Zn34 Zn32 Zn34 52.38(10) 76_556 75_556
Zn34 Zn32 Zn34 105.87(12) 59_565 75_556
Zn34 Zn32 Zn34 134.2(2) 60_565 75_556
Zn25 Zn32 Zn34 103.43(5) 74 32_655
Zn25 Zn32 Zn34 150.55(9) 58 32_655
Zn25 Zn32 Zn34 62.48(8) 30 32_655
Zn30 Zn32 Zn34 67.13(11) . 32_655
Zn21 Zn32 Zn34 120.0(13) . 32_655
Zn21 Zn32 Zn34 112.43(17) 9 32_655
Zn21 Zn32 Zn34 105.8(13) 5 32_655
Zn34 Zn32 Zn34 105.87(12) 76_556 32_655
Zn34 Zn32 Zn34 134.2(2) 59_565 32_655
Zn34 Zn32 Zn34 105.87(12) 60_565 32_655
Zn34 Zn32 Zn34 57.34(12) 75_556 32_655
Zn34 Zn34 Cr42 178.38(9) 2 73_445
Zn34 Zn34 Zn35 123.24(8) 2 33_545
Cr42 Zn34 Zn35 57.25(8) 73_445 33_545
Zn34 Zn34 Zn35 123.24(8) 2 53_455
Cr42 Zn34 Zn35 57.25(8) 73_445 53_455
Zn35 Zn34 Zn35 106.20(16) 33_545 53_455
Zn34 Zn34 Zn45 124.49(8) 2 .
Cr42 Zn34 Zn45 57.13(11) 73_445 .
Zn35 Zn34 Zn45 59.18(8) 33_545 .
Zn35 Zn34 Zn45 59.18(8) 53_455 .
Zn34 Zn34 Zn34 120.0 2 33_545
Cr42 Zn34 Zn34 58.68(7) 73_445 33_545
Zn35 Zn34 Zn34 107.40(8) 33_545 33_545
Zn35 Zn34 Zn34 59.95(7) 53_455 33_545
Zn45 Zn34 Zn34 107.44(7) . 33_545
Zn34 Zn34 Zn34 120.0 2 53_455
Cr42 Zn34 Zn34 58.68(7) 73_445 53_455
Zn35 Zn34 Zn34 59.95(7) 33_545 53_455
Zn35 Zn34 Zn34 107.40(8) 53_455 53_455
Zn45 Zn34 Zn34 107.44(7) . 53_455
Zn34 Zn34 Zn34 60.0 33_545 53_455
Zn34 Zn34 Zn32 63.81(5) 2 75_546
Cr42 Zn34 Zn32 115.39(7) 73_445 75_546
Zn35 Zn34 Zn32 73.83(9) 33_545 75_546
Zn35 Zn34 Zn32 167.40(15) 53_455 75_546
Zn45 Zn34 Zn32 127.54(10) . 75_546
Zn34 Zn34 Zn32 107.73(10) 33_545 75_546
Zn34 Zn34 Zn32 61.33(6) 53_455 75_546
Zn34 Zn34 Zn32 63.81(5) 2 76_456
Cr42 Zn34 Zn32 115.39(7) 73_445 76_456
Zn35 Zn34 Zn32 167.40(15) 33_545 76_456
Zn35 Zn34 Zn32 73.83(9) 53_455 76_456
Zn45 Zn34 Zn32 127.54(10) . 76_456
Zn34 Zn34 Zn32 61.33(6) 33_545 76_456
Zn34 Zn34 Zn32 107.73(10) 53_455 76_456
Zn32 Zn34 Zn32 103.31(19) 75_546 76_456
Zn34 Zn34 Zn25 63.92(5) 2 4_556
Cr42 Zn34 Zn25 116.96(8) 73_445 4_556
Zn35 Zn34 Zn25 61.32(7) 33_545 4_556
Zn35 Zn34 Zn25 136.03(13) 53_455 4_556
Zn45 Zn34 Zn25 80.89(9) . 4_556
Zn34 Zn34 Zn25 160.78(8) 33_545 4_556
Zn34 Zn34 Zn25 101.20(8) 53_455 4_556
Zn32 Zn34 Zn25 55.47(10) 75_546 4_556
Zn32 Zn34 Zn25 127.57(10) 76_456 4_556
Zn34 Zn34 Zn25 63.92(5) 2 3_556
Cr42 Zn34 Zn25 116.96(8) 73_445 3_556
Zn35 Zn34 Zn25 136.03(13) 33_545 3_556
Zn35 Zn34 Zn25 61.32(7) 53_455 3_556
Zn45 Zn34 Zn25 80.89(9) . 3_556
Zn34 Zn34 Zn25 101.20(8) 33_545 3_556
Zn34 Zn34 Zn25 160.78(8) 53_455 3_556
Zn32 Zn34 Zn25 127.57(10) 75_546 3_556
Zn32 Zn34 Zn25 55.47(10) 76_456 3_556
Zn25 Zn34 Zn25 97.19(15) 4_556 3_556
Zn34 Zn34 Zn30 65.99(5) 2 73_445
Cr42 Zn34 Zn30 112.39(12) 73_445 73_445
Zn35 Zn34 Zn30 116.54(8) 33_545 73_445
Zn35 Zn34 Zn30 116.54(8) 53_455 73_445
Zn45 Zn34 Zn30 169.52(13) . 73_445
Zn34 Zn34 Zn30 63.74(4) 33_545 73_445
Zn34 Zn34 Zn30 63.74(4) 53_455 73_445
Zn32 Zn34 Zn30 54.70(10) 75_546 73_445
Zn32 Zn34 Zn30 54.70(10) 76_456 73_445
Zn25 Zn34 Zn30 105.81(8) 4_556 73_445
Zn25 Zn34 Zn30 105.81(8) 3_556 73_445
Zn23 Zn35 Au23 0.00(6) 58 58
Zn23 Zn35 Cr42 164.13(19) 58 73_445
Au23 Zn35 Cr42 164.13(19) 58 73_445
Zn23 Zn35 Zn24 22.1(10) 58 .
Au23 Zn35 Zn24 22.1(10) 58 .
Cr42 Zn35 Zn24 173.8(10) 73_445 .
Zn23 Zn35 Zn45 115.83(10) 58 53_455
Au23 Zn35 Zn45 115.83(10) 58 53_455
Cr42 Zn35 Zn45 58.25(9) 73_445 53_455
Zn24 Zn35 Zn45 123.4(3) . 53_455
Zn23 Zn35 Zn45 115.82(10) 58 33_545
Au23 Zn35 Zn45 115.82(10) 58 33_545
Cr42 Zn35 Zn45 58.25(9) 73_445 33_545
Zn24 Zn35 Zn45 123.4(3) . 33_545
Zn45 Zn35 Zn45 108.25(17) 53_455 33_545
Zn23 Zn35 Zn34 132.92(11) 58 53_455
Au23 Zn35 Zn34 132.92(11) 58 53_455
Cr42 Zn35 Zn34 59.41(12) 73_445 53_455
Zn24 Zn35 Zn34 115.5(8) . 53_455
Zn45 Zn35 Zn34 60.47(9) 53_455 53_455
Zn45 Zn35 Zn34 108.58(14) 33_545 53_455
Zn23 Zn35 Zn34 132.92(11) 58 33_545
Au23 Zn35 Zn34 132.92(11) 58 33_545
Cr42 Zn35 Zn34 59.41(12) 73_445 33_545
Zn24 Zn35 Zn34 115.5(8) . 33_545
Zn45 Zn35 Zn34 108.58(14) 53_455 33_545
Zn45 Zn35 Zn34 60.47(9) 33_545 33_545
Zn34 Zn35 Zn34 60.10(15) 53_455 33_545
Zn23 Zn35 Zn43 105.14(12) 58 9
Au23 Zn35 Zn43 105.14(12) 58 9
Cr42 Zn35 Zn43 58.99(15) 73_445 9
Zn24 Zn35 Zn43 127.2(10) . 9
Zn45 Zn35 Zn43 60.52(8) 53_455 9
Zn45 Zn35 Zn43 60.52(8) 33_545 9
Zn34 Zn35 Zn43 109.76(11) 53_455 9
Zn34 Zn35 Zn43 109.76(11) 33_545 9
Zn23 Zn35 Zn25 71.35(10) 58 56
Au23 Zn35 Zn25 71.35(10) 58 56
Cr42 Zn35 Zn25 119.32(13) 73_445 56
Zn24 Zn35 Zn25 56.9(6) . 56
Zn45 Zn35 Zn25 81.63(10) 53_455 56
Zn45 Zn35 Zn25 161.15(14) 33_545 56
Zn34 Zn35 Zn25 61.60(10) 53_455 56
Zn34 Zn35 Zn25 101.48(13) 33_545 56
Zn43 Zn35 Zn25 136.60(8) 9 56
Zn23 Zn35 Zn25 71.35(10) 58 35
Au23 Zn35 Zn25 71.35(10) 58 35
Cr42 Zn35 Zn25 119.32(13) 73_445 35
Zn24 Zn35 Zn25 56.9(6) . 35
Zn45 Zn35 Zn25 161.15(14) 53_455 35
Zn45 Zn35 Zn25 81.63(10) 33_545 35
Zn34 Zn35 Zn25 101.48(13) 53_455 35
Zn34 Zn35 Zn25 61.60(10) 33_545 35
Zn43 Zn35 Zn25 136.60(8) 9 35
Zn25 Zn35 Zn25 84.72(16) 56 35
Zn23 Zn35 Zn15 57.02(7) 58 51
Au23 Zn35 Zn15 57.02(7) 58 51
Cr42 Zn35 Zn15 117.64(10) 73_445 51
Zn24 Zn35 Zn15 65.0(4) . 51
Zn45 Zn35 Zn15 59.69(8) 53_455 51
Zn45 Zn35 Zn15 143.88(14) 33_545 51
Zn34 Zn35 Zn15 94.70(7) 53_455 51
Zn34 Zn35 Zn15 153.25(12) 33_545 51
Zn43 Zn35 Zn15 86.06(9) 9 51
Zn25 Zn35 Zn15 54.95(7) 56 51
Zn25 Zn35 Zn15 121.14(14) 35 51
Zn2B Cr20 Zn2B 109.471(5) . 28
Zn2B Cr20 Zn2B 109.471(3) . 51
Zn2B Cr20 Zn2B 109.5 28 51
Zn2B Cr20 Zn2B 109.5 . 74
Zn2B Cr20 Zn2B 109.471(1) 28 74
Zn2B Cr20 Zn2B 109.5 51 74
Zn2B Cr20 Zn21 9.1(16) . 9
Zn2B Cr20 Zn21 113.8(7) 28 9
Zn2B Cr20 Zn21 113.8(7) 51 9
Zn2B Cr20 Zn21 100.4(16) 74 9
Zn2B Cr20 Zn21 9.1(16) . 5
Zn2B Cr20 Zn21 113.8(7) 28 5
Zn2B Cr20 Zn21 100.4(16) 51 5
Zn2B Cr20 Zn21 113.8(7) 74 5
Zn21 Cr20 Zn21 16(3) 9 5
Zn2B Cr20 Zn21 9.1(16) . .
Zn2B Cr20 Zn21 100.4(16) 28 .
Zn2B Cr20 Zn21 113.8(7) 51 .
Zn2B Cr20 Zn21 113.8(7) 74 .
Zn21 Cr20 Zn21 16(3) 9 .
Zn21 Cr20 Zn21 16(3) 5 .
Zn2B Cr20 Zn21 100.4(16) . 28
Zn2B Cr20 Zn21 9.1(16) 28 28
Zn2B Cr20 Zn21 113.8(7) 51 28
Zn2B Cr20 Zn21 113.8(7) 74 28
Zn21 Cr20 Zn21 104.8(8) 9 28
Zn21 Cr20 Zn21 104.8(8) 5 28
Zn21 Cr20 Zn21 91(3) . 28
Zn2B Cr20 Zn21 113.8(7) . 35
Zn2B Cr20 Zn21 9.1(16) 28 35
Zn2B Cr20 Zn21 100.4(16) 51 35
Zn2B Cr20 Zn21 113.8(7) 74 35
Zn21 Cr20 Zn21 119.3(18) 9 35
Zn21 Cr20 Zn21 116.8(9) 5 35
Zn21 Cr20 Zn21 104.8(8) . 35
Zn21 Cr20 Zn21 16(3) 28 35
Zn2B Cr20 Zn21 113.8(7) . 30
Zn2B Cr20 Zn21 9.1(16) 28 30
Zn2B Cr20 Zn21 113.8(7) 51 30
Zn2B Cr20 Zn21 100.4(16) 74 30
Zn21 Cr20 Zn21 116.8(9) 9 30
Zn21 Cr20 Zn21 119.3(18) 5 30
Zn21 Cr20 Zn21 104.8(8) . 30
Zn21 Cr20 Zn21 16(3) 28 30
Zn21 Cr20 Zn21 16(3) 35 30
Zn2B Cr20 Zn21 113.8(7) . 58
Zn2B Cr20 Zn21 100.4(16) 28 58
Zn2B Cr20 Zn21 9.1(16) 51 58
Zn2B Cr20 Zn21 113.8(7) 74 58
Zn21 Cr20 Zn21 119.3(18) 9 58
Zn21 Cr20 Zn21 104.8(8) 5 58
Zn21 Cr20 Zn21 116.8(9) . 58
Zn21 Cr20 Zn21 104.8(8) 28 58
Zn21 Cr20 Zn21 91(3) 35 58
Zn21 Cr20 Zn21 104.8(8) 30 58
Zn2B Cr20 Zn21 113.8(7) . 79
Zn2B Cr20 Zn21 100.4(16) 28 79
Zn2B Cr20 Zn21 113.8(7) 51 79
Zn2B Cr20 Zn21 9.1(16) 74 79
Zn21 Cr20 Zn21 104.8(8) 9 79
Zn21 Cr20 Zn21 119.3(18) 5 79
Zn21 Cr20 Zn21 116.8(9) . 79
Zn21 Cr20 Zn21 104.8(8) 28 79
Zn21 Cr20 Zn21 104.8(8) 35 79
Zn21 Cr20 Zn21 91(3) 30 79
Zn21 Cr20 Zn21 116.8(9) 58 79
Zn2B Cr20 Zn21 100.4(16) . 84
Zn2B Cr20 Zn21 113.8(7) 28 84
Zn2B Cr20 Zn21 113.8(7) 51 84
Zn2B Cr20 Zn21 9.1(16) 74 84
Zn21 Cr20 Zn21 91(3) 9 84
Zn21 Cr20 Zn21 104.8(8) 5 84
Zn21 Cr20 Zn21 104.8(8) . 84
Zn21 Cr20 Zn21 116.8(9) 28 84
Zn21 Cr20 Zn21 119.3(18) 35 84
Zn21 Cr20 Zn21 104.8(8) 30 84
Zn21 Cr20 Zn21 119.3(18) 58 84
Zn21 Cr20 Zn21 16(3) 79 84
Zn2B Cr20 Zn21 100.4(16) . 56
Zn2B Cr20 Zn21 113.8(7) 28 56
Zn2B Cr20 Zn21 9.1(16) 51 56
Zn2B Cr20 Zn21 113.8(7) 74 56
Zn21 Cr20 Zn21 104.8(8) 9 56
Zn21 Cr20 Zn21 91(3) 5 56
Zn21 Cr20 Zn21 104.8(8) . 56
Zn21 Cr20 Zn21 116.8(9) 28 56
Zn21 Cr20 Zn21 104.8(8) 35 56
Zn21 Cr20 Zn21 119.3(18) 30 56
Zn21 Cr20 Zn21 16(3) 58 56
Zn21 Cr20 Zn21 119.3(18) 79 56
Zn21 Cr20 Zn21 116.8(9) 84 56
Zn2B Cr20 Zn21 113.8(7) . 51
Zn2B Cr20 Zn21 113.8(7) 28 51
Zn2B Cr20 Zn21 9.1(16) 51 51
Zn2B Cr20 Zn21 100.4(16) 74 51
Zn21 Cr20 Zn21 116.8(9) 9 51
Zn21 Cr20 Zn21 104.8(8) 5 51
Zn21 Cr20 Zn21 119.3(18) . 51
Zn21 Cr20 Zn21 119.3(18) 28 51
Zn21 Cr20 Zn21 104.8(8) 35 51
Zn21 Cr20 Zn21 116.8(9) 30 51
Zn21 Cr20 Zn21 16(3) 58 51
Zn21 Cr20 Zn21 104.8(8) 79 51
Zn21 Cr20 Zn21 104.8(8) 84 51
Zn21 Cr20 Zn21 16(3) 56 51
Zn2B Cr20 Zn21 113.8(7) . 74
Zn2B Cr20 Zn21 113.8(7) 28 74
Zn2B Cr20 Zn21 100.4(16) 51 74
Zn2B Cr20 Zn21 9.1(16) 74 74
Zn21 Cr20 Zn21 104.8(8) 9 74
Zn21 Cr20 Zn21 116.8(9) 5 74
Zn21 Cr20 Zn21 119.3(18) . 74
Zn21 Cr20 Zn21 119.3(18) 28 74
Zn21 Cr20 Zn21 116.8(9) 35 74
Zn21 Cr20 Zn21 104.8(8) 30 74
Zn21 Cr20 Zn21 104.8(8) 58 74
Zn21 Cr20 Zn21 16(3) 79 74
Zn21 Cr20 Zn21 16(3) 84 74
Zn21 Cr20 Zn21 104.8(8) 56 74
Zn21 Cr20 Zn21 91(3) 51 74
Zn2B Cr20 Zn26 56.43(18) . 51
Zn2B Cr20 Zn26 56.43(18) 28 51
Zn2B Cr20 Zn26 108.6(9) 51 51
Zn2B Cr20 Zn26 142.0(9) 74 51
Zn21 Cr20 Zn26 63.6(13) 9 51
Zn21 Cr20 Zn26 58.4(4) 5 51
Zn21 Cr20 Zn26 47.9(15) . 51
Zn21 Cr20 Zn26 47.9(15) 28 51
Zn21 Cr20 Zn26 58.4(4) 35 51
Zn21 Cr20 Zn26 63.6(13) 30 51
Zn21 Cr20 Zn26 103.8(12) 58 51
Zn21 Cr20 Zn26 136.8(14) 79 51
Zn21 Cr20 Zn26 136.8(14) 84 51
Zn21 Cr20 Zn26 103.8(12) 56 51
Zn21 Cr20 Zn26 117.7(19) 51 51
Zn21 Cr20 Zn26 151.1(18) 74 51
Zn2B Cr20 Zn26 56.43(18) . 74
Zn2B Cr20 Zn26 56.43(18) 28 74
Zn2B Cr20 Zn26 142.0(9) 51 74
Zn2B Cr20 Zn26 108.6(9) 74 74
Zn21 Cr20 Zn26 58.4(4) 9 74
Zn21 Cr20 Zn26 63.6(13) 5 74
Zn21 Cr20 Zn26 47.9(15) . 74
Zn21 Cr20 Zn26 47.9(15) 28 74
Zn21 Cr20 Zn26 63.6(13) 35 74
Zn21 Cr20 Zn26 58.4(4) 30 74
Zn21 Cr20 Zn26 136.8(14) 58 74
Zn21 Cr20 Zn26 103.8(12) 79 74
Zn21 Cr20 Zn26 103.8(12) 84 74
Zn21 Cr20 Zn26 136.8(14) 56 74
Zn21 Cr20 Zn26 151.1(18) 51 74
Zn21 Cr20 Zn26 117.7(19) 74 74
Zn26 Cr20 Zn26 33.4(18) 51 74
Zn2B Cr20 Zn26 142.0(9) . 84
Zn2B Cr20 Zn26 56.43(18) 28 84
Zn2B Cr20 Zn26 56.43(18) 51 84
Zn2B Cr20 Zn26 108.6(9) 74 84
Zn21 Cr20 Zn26 151.1(18) 9 84
Zn21 Cr20 Zn26 136.8(14) 5 84
Zn21 Cr20 Zn26 136.8(14) . 84
Zn21 Cr20 Zn26 63.6(13) 28 84
Zn21 Cr20 Zn26 47.9(15) 35 84
Zn21 Cr20 Zn26 58.4(4) 30 84
Zn21 Cr20 Zn26 47.9(15) 58 84
Zn21 Cr20 Zn26 103.8(12) 79 84
Zn21 Cr20 Zn26 117.7(19) 84 84
Zn21 Cr20 Zn26 63.6(13) 56 84
Zn21 Cr20 Zn26 58.4(4) 51 84
Zn21 Cr20 Zn26 103.8(12) 74 84
Zn26 Cr20 Zn26 92.4(2) 51 84
Zn26 Cr20 Zn26 110.4(9) 74 84
Zn2B Cr20 Zn26 142.0(9) . 56
Zn2B Cr20 Zn26 56.43(18) 28 56
Zn2B Cr20 Zn26 108.6(9) 51 56
Zn2B Cr20 Zn26 56.43(18) 74 56
Zn21 Cr20 Zn26 136.8(14) 9 56
Zn21 Cr20 Zn26 151.1(18) 5 56
Zn21 Cr20 Zn26 136.8(14) . 56
Zn21 Cr20 Zn26 63.6(13) 28 56
Zn21 Cr20 Zn26 58.4(4) 35 56
Zn21 Cr20 Zn26 47.9(15) 30 56
Zn21 Cr20 Zn26 103.8(12) 58 56
Zn21 Cr20 Zn26 47.9(15) 79 56
Zn21 Cr20 Zn26 63.6(13) 84 56
Zn21 Cr20 Zn26 117.7(19) 56 56
Zn21 Cr20 Zn26 103.8(12) 51 56
Zn21 Cr20 Zn26 58.4(4) 74 56
Zn26 Cr20 Zn26 110.4(9) 51 56
Zn26 Cr20 Zn26 92.4(2) 74 56
Zn26 Cr20 Zn26 64.5(14) 84 56
Zn2B Cr20 Zn26 56.43(18) . 35
Zn2B Cr20 Zn26 108.6(9) 28 35
Zn2B Cr20 Zn26 142.0(9) 51 35
Zn2B Cr20 Zn26 56.43(18) 74 35
Zn21 Cr20 Zn26 47.9(15) 9 35
Zn21 Cr20 Zn26 63.6(13) 5 35
Zn21 Cr20 Zn26 58.4(4) . 35
Zn21 Cr20 Zn26 103.8(12) 28 35
Zn21 Cr20 Zn26 117.7(19) 35 35
Zn21 Cr20 Zn26 103.8(12) 30 35
Zn21 Cr20 Zn26 151.1(18) 58 35
Zn21 Cr20 Zn26 58.4(4) 79 35
Zn21 Cr20 Zn26 47.9(15) 84 35
Zn21 Cr20 Zn26 136.8(14) 56 35
Zn21 Cr20 Zn26 136.8(14) 51 35
Zn21 Cr20 Zn26 63.6(13) 74 35
Zn26 Cr20 Zn26 92.4(2) 51 35
Zn26 Cr20 Zn26 64.5(14) 74 35
Zn26 Cr20 Zn26 156.6(12) 84 35
Zn26 Cr20 Zn26 92.4(2) 56 35
Zn2B Cr20 Zn26 56.43(18) . 30
Zn2B Cr20 Zn26 108.6(9) 28 30
Zn2B Cr20 Zn26 56.43(18) 51 30
Zn2B Cr20 Zn26 142.0(9) 74 30
Zn21 Cr20 Zn26 63.6(13) 9 30
Zn21 Cr20 Zn26 47.9(15) 5 30
Zn21 Cr20 Zn26 58.4(4) . 30
Zn21 Cr20 Zn26 103.8(12) 28 30
Zn21 Cr20 Zn26 103.8(12) 35 30
Zn21 Cr20 Zn26 117.7(19) 30 30
Zn21 Cr20 Zn26 58.4(4) 58 30
Zn21 Cr20 Zn26 151.1(18) 79 30
Zn21 Cr20 Zn26 136.8(14) 84 30
Zn21 Cr20 Zn26 47.9(15) 56 30
Zn21 Cr20 Zn26 63.6(13) 51 30
Zn21 Cr20 Zn26 136.8(14) 74 30
Zn26 Cr20 Zn26 64.5(14) 51 30
Zn26 Cr20 Zn26 92.4(2) 74 30
Zn26 Cr20 Zn26 92.4(2) 84 30
Zn26 Cr20 Zn26 156.6(12) 56 30
Zn26 Cr20 Zn26 110.4(9) 35 30
Zn2B Cr20 Zn26 56.43(18) . 58
Zn2B Cr20 Zn26 142.0(9) 28 58
Zn2B Cr20 Zn26 108.6(9) 51 58
Zn2B Cr20 Zn26 56.43(18) 74 58
Zn21 Cr20 Zn26 47.9(15) 9 58
Zn21 Cr20 Zn26 58.4(4) 5 58
Zn21 Cr20 Zn26 63.6(13) . 58
Zn21 Cr20 Zn26 136.8(14) 28 58
Zn21 Cr20 Zn26 151.1(18) 35 58
Zn21 Cr20 Zn26 136.8(14) 30 58
Zn21 Cr20 Zn26 117.7(18) 58 58
Zn21 Cr20 Zn26 63.6(13) 79 58
Zn21 Cr20 Zn26 47.9(15) 84 58
Zn21 Cr20 Zn26 103.8(12) 56 58
Zn21 Cr20 Zn26 103.8(12) 51 58
Zn21 Cr20 Zn26 58.4(4) 74 58
Zn26 Cr20 Zn26 110.4(9) 51 58
Zn26 Cr20 Zn26 92.4(2) 74 58
Zn26 Cr20 Zn26 156.6(12) 84 58
Zn26 Cr20 Zn26 110.4(9) 56 58
Zn26 Cr20 Zn26 33.4(18) 35 58
Zn26 Cr20 Zn26 92.4(2) 30 58
Zn2B Cr20 Zn26 108.6(9) . .
Zn2B Cr20 Zn26 142.0(9) 28 .
Zn2B Cr20 Zn26 56.43(18) 51 .
Zn2B Cr20 Zn26 56.43(18) 74 .
Zn21 Cr20 Zn26 103.8(12) 9 .
Zn21 Cr20 Zn26 103.8(12) 5 .
Zn21 Cr20 Zn26 117.7(18) . .
Zn21 Cr20 Zn26 151.1(18) 28 .
Zn21 Cr20 Zn26 136.8(14) 35 .
Zn21 Cr20 Zn26 136.8(14) 30 .
Zn21 Cr20 Zn26 63.6(13) 58 .
Zn21 Cr20 Zn26 63.6(13) 79 .
Zn21 Cr20 Zn26 58.4(4) 84 .
Zn21 Cr20 Zn26 58.4(4) 56 .
Zn21 Cr20 Zn26 47.9(15) 51 .
Zn21 Cr20 Zn26 47.9(15) 74 .
Zn26 Cr20 Zn26 156.6(12) 51 .
Zn26 Cr20 Zn26 156.6(12) 74 .
Zn26 Cr20 Zn26 92.4(2) 84 .
Zn26 Cr20 Zn26 92.4(2) 56 .
Zn26 Cr20 Zn26 92.4(2) 35 .
Zn26 Cr20 Zn26 92.4(2) 30 .
Zn26 Cr20 Zn26 64.5(14) 58 .
Zn2B Cr20 Zn26 56.43(18) . 79
Zn2B Cr20 Zn26 142.0(9) 28 79
Zn2B Cr20 Zn26 56.43(18) 51 79
Zn2B Cr20 Zn26 108.6(9) 74 79
Zn21 Cr20 Zn26 58.4(4) 9 79
Zn21 Cr20 Zn26 47.9(15) 5 79
Zn21 Cr20 Zn26 63.6(13) . 79
Zn21 Cr20 Zn26 136.8(14) 28 79
Zn21 Cr20 Zn26 136.8(14) 35 79
Zn21 Cr20 Zn26 151.1(18) 30 79
Zn21 Cr20 Zn26 63.6(13) 58 79
Zn21 Cr20 Zn26 117.7(18) 79 79
Zn21 Cr20 Zn26 103.8(12) 84 79
Zn21 Cr20 Zn26 47.9(15) 56 79
Zn21 Cr20 Zn26 58.4(4) 51 79
Zn21 Cr20 Zn26 103.8(12) 74 79
Zn26 Cr20 Zn26 92.4(2) 51 79
Zn26 Cr20 Zn26 110.4(9) 74 79
Zn26 Cr20 Zn26 110.4(9) 84 79
Zn26 Cr20 Zn26 156.6(12) 56 79
Zn26 Cr20 Zn26 92.4(2) 35 79
Zn26 Cr20 Zn26 33.4(18) 30 79
Zn26 Cr20 Zn26 64.5(14) 58 79
Zn26 Cr20 Zn26 64.5(14) . 79
Zn2B Cr20 Zn26 108.6(9) . 9
Zn2B Cr20 Zn26 56.43(18) 28 9
Zn2B Cr20 Zn26 56.43(18) 51 9
Zn2B Cr20 Zn26 142.0(9) 74 9
Zn21 Cr20 Zn26 117.7(19) 9 9
Zn21 Cr20 Zn26 103.8(12) 5 9
Zn21 Cr20 Zn26 103.8(12) . 9
Zn21 Cr20 Zn26 58.4(4) 28 9
Zn21 Cr20 Zn26 47.9(15) 35 9
Zn21 Cr20 Zn26 63.6(13) 30 9
Zn21 Cr20 Zn26 47.9(15) 58 9
Zn21 Cr20 Zn26 136.8(14) 79 9
Zn21 Cr20 Zn26 151.1(18) 84 9
Zn21 Cr20 Zn26 58.4(4) 56 9
Zn21 Cr20 Zn26 63.6(13) 51 9
Zn21 Cr20 Zn26 136.8(14) 74 9
Zn26 Cr20 Zn26 64.5(14) 51 9
Zn26 Cr20 Zn26 92.4(2) 74 9
Zn26 Cr20 Zn26 33.4(18) 84 9
Zn26 Cr20 Zn26 92.4(2) 56 9
Zn26 Cr20 Zn26 156.6(12) 35 9
Zn26 Cr20 Zn26 64.5(14) 30 9
Zn26 Cr20 Zn26 156.6(12) 58 9
Zn26 Cr20 Zn26 110.4(9) . 9
Zn26 Cr20 Zn26 92.4(2) 79 9
Zn2B Cr20 Zn26 108.6(9) . 5
Zn2B Cr20 Zn26 56.43(18) 28 5
Zn2B Cr20 Zn26 142.0(9) 51 5
Zn2B Cr20 Zn26 56.43(18) 74 5
Zn21 Cr20 Zn26 103.8(12) 9 5
Zn21 Cr20 Zn26 117.7(19) 5 5
Zn21 Cr20 Zn26 103.8(12) . 5
Zn21 Cr20 Zn26 58.4(4) 28 5
Zn21 Cr20 Zn26 63.6(13) 35 5
Zn21 Cr20 Zn26 47.9(15) 30 5
Zn21 Cr20 Zn26 136.8(14) 58 5
Zn21 Cr20 Zn26 47.9(15) 79 5
Zn21 Cr20 Zn26 58.4(4) 84 5
Zn21 Cr20 Zn26 151.1(18) 56 5
Zn21 Cr20 Zn26 136.8(14) 51 5
Zn21 Cr20 Zn26 63.6(13) 74 5
Zn26 Cr20 Zn26 92.4(2) 51 5
Zn26 Cr20 Zn26 64.5(14) 74 5
Zn26 Cr20 Zn26 92.4(2) 84 5
Zn26 Cr20 Zn26 33.4(18) 56 5
Zn26 Cr20 Zn26 64.5(14) 35 5
Zn26 Cr20 Zn26 156.6(12) 30 5
Zn26 Cr20 Zn26 92.4(2) 58 5
Zn26 Cr20 Zn26 110.4(9) . 5
Zn26 Cr20 Zn26 156.6(12) 79 5
Zn26 Cr20 Zn26 110.4(9) 9 5
Zn2B Cr20 Zn26 142.0(9) . 28
Zn2B Cr20 Zn26 108.6(9) 28 28
Zn2B Cr20 Zn26 56.43(18) 51 28
Zn2B Cr20 Zn26 56.43(18) 74 28
Zn21 Cr20 Zn26 136.8(14) 9 28
Zn21 Cr20 Zn26 136.8(14) 5 28
Zn21 Cr20 Zn26 151.1(18) . 28
Zn21 Cr20 Zn26 117.7(19) 28 28
Zn21 Cr20 Zn26 103.8(12) 35 28
Zn21 Cr20 Zn26 103.8(12) 30 28
Zn21 Cr20 Zn26 58.4(4) 58 28
Zn21 Cr20 Zn26 58.4(4) 79 28
Zn21 Cr20 Zn26 63.6(13) 84 28
Zn21 Cr20 Zn26 63.6(13) 56 28
Zn21 Cr20 Zn26 47.9(15) 51 28
Zn21 Cr20 Zn26 47.9(15) 74 28
Zn26 Cr20 Zn26 156.6(12) 51 28
Zn26 Cr20 Zn26 156.6(12) 74 28
Zn26 Cr20 Zn26 64.5(14) 84 28
Zn26 Cr20 Zn26 64.5(14) 56 28
Zn26 Cr20 Zn26 110.4(9) 35 28
Zn26 Cr20 Zn26 110.4(9) 30 28
Zn26 Cr20 Zn26 92.4(2) 58 28
Zn26 Cr20 Zn26 33.4(18) . 28
Zn26 Cr20 Zn26 92.4(2) 79 28
Zn26 Cr20 Zn26 92.4(2) 9 28
Zn26 Cr20 Zn26 92.4(2) 5 28
Zn2B Cr20 Zn24 37.8(10) . 30
Zn2B Cr20 Zn24 71.7(10) 28 30
Zn2B Cr20 Zn24 123.5(2) 51 30
Zn2B Cr20 Zn24 123.5(2) 74 30
Zn21 Cr20 Zn24 43.0(14) 9 30
Zn21 Cr20 Zn24 43.0(14) 5 30
Zn21 Cr20 Zn24 28.7(18) . 30
Zn21 Cr20 Zn24 62.5(19) 28 30
Zn21 Cr20 Zn24 76.4(13) 35 30
Zn21 Cr20 Zn24 76.4(13) 30 30
Zn21 Cr20 Zn24 121.6(4) 58 30
Zn21 Cr20 Zn24 121.6(4) 79 30
Zn21 Cr20 Zn24 116.3(13) 84 30
Zn21 Cr20 Zn24 116.3(13) 56 30
Zn21 Cr20 Zn24 132.0(15) 51 30
Zn21 Cr20 Zn24 132.0(15) 74 30
Zn26 Cr20 Zn24 23.6(9) 51 30
Zn26 Cr20 Zn24 23.6(9) 74 30
Zn26 Cr20 Zn24 115.7(10) 84 30
Zn26 Cr20 Zn24 115.7(10) 56 30
Zn26 Cr20 Zn24 69.5(6) 35 30
Zn26 Cr20 Zn24 69.5(6) 30 30
Zn26 Cr20 Zn24 87.4(10) 58 30
Zn26 Cr20 Zn24 146.4(13) . 30
Zn26 Cr20 Zn24 87.4(10) 79 30
Zn26 Cr20 Zn24 87.8(10) 9 30
Zn26 Cr20 Zn24 87.8(10) 5 30
Zn26 Cr20 Zn24 179.8(15) 28 30
Zn2B Cr20 Zn24 71.7(10) . 5
Zn2B Cr20 Zn24 37.8(10) 28 5
Zn2B Cr20 Zn24 123.5(2) 51 5
Zn2B Cr20 Zn24 123.5(2) 74 5
Zn21 Cr20 Zn24 76.4(13) 9 5
Zn21 Cr20 Zn24 76.4(13) 5 5
Zn21 Cr20 Zn24 62.5(19) . 5
Zn21 Cr20 Zn24 28.7(18) 28 5
Zn21 Cr20 Zn24 43.0(14) 35 5
Zn21 Cr20 Zn24 43.0(14) 30 5
Zn21 Cr20 Zn24 116.3(13) 58 5
Zn21 Cr20 Zn24 116.3(13) 79 5
Zn21 Cr20 Zn24 121.6(4) 84 5
Zn21 Cr20 Zn24 121.6(4) 56 5
Zn21 Cr20 Zn24 132.0(15) 51 5
Zn21 Cr20 Zn24 132.0(15) 74 5
Zn26 Cr20 Zn24 23.6(9) 51 5
Zn26 Cr20 Zn24 23.6(9) 74 5
Zn26 Cr20 Zn24 87.4(10) 84 5
Zn26 Cr20 Zn24 87.4(10) 56 5
Zn26 Cr20 Zn24 87.8(10) 35 5
Zn26 Cr20 Zn24 87.8(10) 30 5
Zn26 Cr20 Zn24 115.7(10) 58 5
Zn26 Cr20 Zn24 179.8(15) . 5
Zn26 Cr20 Zn24 115.7(10) 79 5
Zn26 Cr20 Zn24 69.5(6) 9 5
Zn26 Cr20 Zn24 69.5(6) 5 5
Zn26 Cr20 Zn24 146.4(13) 28 5
Zn24 Cr20 Zn24 34(2) 30 5
Zn2B Cr20 Zn24 37.8(10) . 58
Zn2B Cr20 Zn24 123.5(2) 28 58
Zn2B Cr20 Zn24 71.7(10) 51 58
Zn2B Cr20 Zn24 123.5(2) 74 58
Zn21 Cr20 Zn24 43.0(14) 9 58
Zn21 Cr20 Zn24 28.7(18) 5 58
Zn21 Cr20 Zn24 43.0(14) . 58
Zn21 Cr20 Zn24 116.3(13) 28 58
Zn21 Cr20 Zn24 121.6(4) 35 58
Zn21 Cr20 Zn24 132.0(15) 30 58
Zn21 Cr20 Zn24 76.4(13) 58 58
Zn21 Cr20 Zn24 132.0(15) 79 58
Zn21 Cr20 Zn24 116.3(13) 84 58
Zn21 Cr20 Zn24 62.5(19) 56 58
Zn21 Cr20 Zn24 76.4(13) 51 58
Zn21 Cr20 Zn24 121.6(4) 74 58
Zn26 Cr20 Zn24 69.5(6) 51 58
Zn26 Cr20 Zn24 87.4(10) 74 58
Zn26 Cr20 Zn24 115.7(10) 84 58
Zn26 Cr20 Zn24 179.8(15) 56 58
Zn26 Cr20 Zn24 87.4(10) 35 58
Zn26 Cr20 Zn24 23.6(9) 30 58
Zn26 Cr20 Zn24 69.5(6) 58 58
Zn26 Cr20 Zn24 87.8(10) . 58
Zn26 Cr20 Zn24 23.6(9) 79 58
Zn26 Cr20 Zn24 87.8(10) 9 58
Zn26 Cr20 Zn24 146.4(13) 5 58
Zn26 Cr20 Zn24 115.7(10) 28 58
Zn24 Cr20 Zn24 64.1(16) 30 58
Zn24 Cr20 Zn24 92.4(3) 5 58
Zn2B Cr20 Zn24 37.8(10) . 74
Zn2B Cr20 Zn24 123.5(2) 28 74
Zn2B Cr20 Zn24 123.5(2) 51 74
Zn2B Cr20 Zn24 71.7(10) 74 74
Zn21 Cr20 Zn24 28.7(18) 9 74
Zn21 Cr20 Zn24 43.0(14) 5 74
Zn21 Cr20 Zn24 43.0(14) . 74
Zn21 Cr20 Zn24 116.3(13) 28 74
Zn21 Cr20 Zn24 132.0(15) 35 74
Zn21 Cr20 Zn24 121.6(4) 30 74
Zn21 Cr20 Zn24 132.0(15) 58 74
Zn21 Cr20 Zn24 76.4(13) 79 74
Zn21 Cr20 Zn24 62.5(19) 84 74
Zn21 Cr20 Zn24 116.3(13) 56 74
Zn21 Cr20 Zn24 121.6(4) 51 74
Zn21 Cr20 Zn24 76.4(13) 74 74
Zn26 Cr20 Zn24 87.4(10) 51 74
Zn26 Cr20 Zn24 69.5(6) 74 74
Zn26 Cr20 Zn24 179.8(15) 84 74
Zn26 Cr20 Zn24 115.7(10) 56 74
Zn26 Cr20 Zn24 23.6(9) 35 74
Zn26 Cr20 Zn24 87.4(10) 30 74
Zn26 Cr20 Zn24 23.6(9) 58 74
Zn26 Cr20 Zn24 87.8(10) . 74
Zn26 Cr20 Zn24 69.5(6) 79 74
Zn26 Cr20 Zn24 146.4(13) 9 74
Zn26 Cr20 Zn24 87.8(10) 5 74
Zn26 Cr20 Zn24 115.7(10) 28 74
Zn24 Cr20 Zn24 64.1(16) 30 74
Zn24 Cr20 Zn24 92.4(3) 5 74
Zn24 Cr20 Zn24 64.1(16) 58 74
Zn2B Cr20 Zn24 123.5(2) . 84
Zn2B Cr20 Zn24 37.8(10) 28 84
Zn2B Cr20 Zn24 123.5(2) 51 84
Zn2B Cr20 Zn24 71.7(10) 74 84
Zn21 Cr20 Zn24 121.6(4) 9 84
Zn21 Cr20 Zn24 132.0(15) 5 84
Zn21 Cr20 Zn24 116.3(13) . 84
Zn21 Cr20 Zn24 43.0(14) 28 84
Zn21 Cr20 Zn24 43.0(14) 35 84
Zn21 Cr20 Zn24 28.7(18) 30 84
Zn21 Cr20 Zn24 116.3(13) 58 84
Zn21 Cr20 Zn24 62.5(19) 79 84
Zn21 Cr20 Zn24 76.4(13) 84 84
Zn21 Cr20 Zn24 132.0(15) 56 84
Zn21 Cr20 Zn24 121.6(4) 51 84
Zn21 Cr20 Zn24 76.4(13) 74 84
Zn26 Cr20 Zn24 87.4(10) 51 84
Zn26 Cr20 Zn24 69.5(6) 74 84
Zn26 Cr20 Zn24 69.5(6) 84 84
Zn26 Cr20 Zn24 23.6(9) 56 84
Zn26 Cr20 Zn24 87.8(10) 35 84
Zn26 Cr20 Zn24 146.4(13) 30 84
Zn26 Cr20 Zn24 115.7(10) 58 84
Zn26 Cr20 Zn24 115.7(10) . 84
Zn26 Cr20 Zn24 179.8(15) 79 84
Zn26 Cr20 Zn24 87.4(10) 9 84
Zn26 Cr20 Zn24 23.6(9) 5 84
Zn26 Cr20 Zn24 87.8(10) 28 84
Zn24 Cr20 Zn24 92.4(3) 30 84
Zn24 Cr20 Zn24 64.1(16) 5 84
Zn24 Cr20 Zn24 156.2(14) 58 84
Zn24 Cr20 Zn24 110.6(9) 74 84
Zn2B Cr20 Zn24 123.5(2) . 51
Zn2B Cr20 Zn24 37.8(10) 28 51
Zn2B Cr20 Zn24 71.7(10) 51 51
Zn2B Cr20 Zn24 123.5(2) 74 51
Zn21 Cr20 Zn24 132.0(15) 9 51
Zn21 Cr20 Zn24 121.6(4) 5 51
Zn21 Cr20 Zn24 116.3(13) . 51
Zn21 Cr20 Zn24 43.0(14) 28 51
Zn21 Cr20 Zn24 28.7(18) 35 51
Zn21 Cr20 Zn24 43.0(14) 30 51
Zn21 Cr20 Zn24 62.5(19) 58 51
Zn21 Cr20 Zn24 116.3(13) 79 51
Zn21 Cr20 Zn24 132.0(15) 84 51
Zn21 Cr20 Zn24 76.4(13) 56 51
Zn21 Cr20 Zn24 76.4(13) 51 51
Zn21 Cr20 Zn24 121.6(4) 74 51
Zn26 Cr20 Zn24 69.5(6) 51 51
Zn26 Cr20 Zn24 87.4(10) 74 51
Zn26 Cr20 Zn24 23.6(9) 84 51
Zn26 Cr20 Zn24 69.5(6) 56 51
Zn26 Cr20 Zn24 146.4(13) 35 51
Zn26 Cr20 Zn24 87.8(10) 30 51
Zn26 Cr20 Zn24 179.8(15) 58 51
Zn26 Cr20 Zn24 115.7(10) . 51
Zn26 Cr20 Zn24 115.7(10) 79 51
Zn26 Cr20 Zn24 23.6(9) 9 51
Zn26 Cr20 Zn24 87.4(10) 5 51
Zn26 Cr20 Zn24 87.8(10) 28 51
Zn24 Cr20 Zn24 92.4(3) 30 51
Zn24 Cr20 Zn24 64.1(16) 5 51
Zn24 Cr20 Zn24 110.6(9) 58 51
Zn24 Cr20 Zn24 156.2(14) 74 51
Zn24 Cr20 Zn24 64.1(16) 84 51
Zn2B Cr20 Zn24 71.7(10) . .
Zn2B Cr20 Zn24 123.5(2) 28 .
Zn2B Cr20 Zn24 123.5(2) 51 .
Zn2B Cr20 Zn24 37.8(10) 74 .
Zn21 Cr20 Zn24 62.5(19) 9 .
Zn21 Cr20 Zn24 76.4(13) 5 .
Zn21 Cr20 Zn24 76.4(13) . .
Zn21 Cr20 Zn24 121.6(4) 28 .
Zn21 Cr20 Zn24 132.0(15) 35 .
Zn21 Cr20 Zn24 116.3(13) 30 .
Zn21 Cr20 Zn24 132.0(15) 58 .
Zn21 Cr20 Zn24 43.0(14) 79 .
Zn21 Cr20 Zn24 28.7(18) 84 .
Zn21 Cr20 Zn24 121.6(4) 56 .
Zn21 Cr20 Zn24 116.3(13) 51 .
Zn21 Cr20 Zn24 43.0(14) 74 .
Zn26 Cr20 Zn24 115.7(10) 51 .
Zn26 Cr20 Zn24 87.8(10) 74 .
Zn26 Cr20 Zn24 146.4(13) 84 .
Zn26 Cr20 Zn24 87.4(10) 56 .
Zn26 Cr20 Zn24 23.6(9) 35 .
Zn26 Cr20 Zn24 115.7(10) 30 .
Zn26 Cr20 Zn24 23.6(9) 58 .
Zn26 Cr20 Zn24 69.5(6) . .
Zn26 Cr20 Zn24 87.8(10) 79 .
Zn26 Cr20 Zn24 179.8(15) 9 .
Zn26 Cr20 Zn24 69.5(6) 5 .
Zn26 Cr20 Zn24 87.4(10) 28 .
Zn24 Cr20 Zn24 92.4(3) 30 .
Zn24 Cr20 Zn24 110.6(9) 5 .
Zn24 Cr20 Zn24 92.4(3) 58 .
Zn24 Cr20 Zn24 34(2) 74 .
Zn24 Cr20 Zn24 92.4(3) 84 .
Zn24 Cr20 Zn24 156.2(14) 51 .
Zn2B Cr20 Zn24 123.5(2) . 35
Zn2B Cr20 Zn24 71.7(10) 28 35
Zn2B Cr20 Zn24 123.5(2) 51 35
Zn2B Cr20 Zn24 37.8(10) 74 35
Zn21 Cr20 Zn24 116.3(13) 9 35
Zn21 Cr20 Zn24 132.0(15) 5 35
Zn21 Cr20 Zn24 121.6(4) . 35
Zn21 Cr20 Zn24 76.4(13) 28 35
Zn21 Cr20 Zn24 76.4(13) 35 35
Zn21 Cr20 Zn24 62.5(19) 30 35
Zn21 Cr20 Zn24 121.6(4) 58 35
Zn21 Cr20 Zn24 28.7(18) 79 35
Zn21 Cr20 Zn24 43.0(14) 84 35
Zn21 Cr20 Zn24 132.0(15) 56 35
Zn21 Cr20 Zn24 116.3(13) 51 35
Zn21 Cr20 Zn24 43.0(14) 74 35
Zn26 Cr20 Zn24 115.7(10) 51 35
Zn26 Cr20 Zn24 87.8(10) 74 35
Zn26 Cr20 Zn24 87.8(10) 84 35
Zn26 Cr20 Zn24 23.6(9) 56 35
Zn26 Cr20 Zn24 69.5(6) 35 35
Zn26 Cr20 Zn24 179.8(15) 30 35
Zn26 Cr20 Zn24 87.4(10) 58 35
Zn26 Cr20 Zn24 87.4(10) . 35
Zn26 Cr20 Zn24 146.4(13) 79 35
Zn26 Cr20 Zn24 115.7(10) 9 35
Zn26 Cr20 Zn24 23.6(9) 5 35
Zn26 Cr20 Zn24 69.5(6) 28 35
Zn24 Cr20 Zn24 110.6(9) 30 35
Zn24 Cr20 Zn24 92.4(3) 5 35
Zn24 Cr20 Zn24 156.2(14) 58 35
Zn24 Cr20 Zn24 92.4(3) 74 35
Zn24 Cr20 Zn24 34(2) 84 35
Zn24 Cr20 Zn24 92.4(3) 51 35
Zn24 Cr20 Zn24 64.1(16) . 35
Zn2B Cr20 Zn24 123.5(2) . 56
Zn2B Cr20 Zn24 123.5(2) 28 56
Zn2B Cr20 Zn24 71.7(10) 51 56
Zn2B Cr20 Zn24 37.8(10) 74 56
Zn21 Cr20 Zn24 116.3(13) 9 56
Zn21 Cr20 Zn24 121.6(4) 5 56
Zn21 Cr20 Zn24 132.0(15) . 56
Zn21 Cr20 Zn24 132.0(15) 28 56
Zn21 Cr20 Zn24 121.6(4) 35 56
Zn21 Cr20 Zn24 116.3(13) 30 56
Zn21 Cr20 Zn24 76.4(13) 58 56
Zn21 Cr20 Zn24 43.0(14) 79 56
Zn21 Cr20 Zn24 43.0(14) 84 56
Zn21 Cr20 Zn24 76.4(13) 56 56
Zn21 Cr20 Zn24 62.5(19) 51 56
Zn21 Cr20 Zn24 28.7(18) 74 56
Zn26 Cr20 Zn24 179.8(15) 51 56
Zn26 Cr20 Zn24 146.4(13) 74 56
Zn26 Cr20 Zn24 87.8(10) 84 56
Zn26 Cr20 Zn24 69.5(6) 56 56
Zn26 Cr20 Zn24 87.4(10) 35 56
Zn26 Cr20 Zn24 115.7(10) 30 56
Zn26 Cr20 Zn24 69.5(6) 58 56
Zn26 Cr20 Zn24 23.6(9) . 56
Zn26 Cr20 Zn24 87.8(10) 79 56
Zn26 Cr20 Zn24 115.7(10) 9 56
Zn26 Cr20 Zn24 87.4(10) 5 56
Zn26 Cr20 Zn24 23.6(9) 28 56
Zn24 Cr20 Zn24 156.2(14) 30 56
Zn24 Cr20 Zn24 156.2(14) 5 56
Zn24 Cr20 Zn24 110.6(9) 58 56
Zn24 Cr20 Zn24 92.4(3) 74 56
Zn24 Cr20 Zn24 92.4(3) 84 56
Zn24 Cr20 Zn24 110.6(9) 51 56
Zn24 Cr20 Zn24 64.1(16) . 56
Zn24 Cr20 Zn24 64.1(16) 35 56
Zn2B Cr20 Zn24 123.5(2) . 79
Zn2B Cr20 Zn24 123.5(2) 28 79
Zn2B Cr20 Zn24 37.8(10) 51 79
Zn2B Cr20 Zn24 71.7(10) 74 79
Zn21 Cr20 Zn24 121.6(4) 9 79
Zn21 Cr20 Zn24 116.3(13) 5 79
Zn21 Cr20 Zn24 132.0(15) . 79
Zn21 Cr20 Zn24 132.0(15) 28 79
Zn21 Cr20 Zn24 116.3(13) 35 79
Zn21 Cr20 Zn24 121.6(4) 30 79
Zn21 Cr20 Zn24 43.0(14) 58 79
Zn21 Cr20 Zn24 76.4(13) 79 79
Zn21 Cr20 Zn24 76.4(13) 84 79
Zn21 Cr20 Zn24 43.0(14) 56 79
Zn21 Cr20 Zn24 28.7(18) 51 79
Zn21 Cr20 Zn24 62.5(19) 74 79
Zn26 Cr20 Zn24 146.4(13) 51 79
Zn26 Cr20 Zn24 179.8(15) 74 79
Zn26 Cr20 Zn24 69.5(6) 84 79
Zn26 Cr20 Zn24 87.8(10) 56 79
Zn26 Cr20 Zn24 115.7(10) 35 79
Zn26 Cr20 Zn24 87.4(10) 30 79
Zn26 Cr20 Zn24 87.8(10) 58 79
Zn26 Cr20 Zn24 23.6(9) . 79
Zn26 Cr20 Zn24 69.5(6) 79 79
Zn26 Cr20 Zn24 87.4(10) 9 79
Zn26 Cr20 Zn24 115.7(10) 5 79
Zn26 Cr20 Zn24 23.6(9) 28 79
Zn24 Cr20 Zn24 156.2(14) 30 79
Zn24 Cr20 Zn24 156.2(14) 5 79
Zn24 Cr20 Zn24 92.4(3) 58 79
Zn24 Cr20 Zn24 110.6(9) 74 79
Zn24 Cr20 Zn24 110.6(9) 84 79
Zn24 Cr20 Zn24 92.4(3) 51 79
Zn24 Cr20 Zn24 92.4(3) . 79
Zn24 Cr20 Zn24 92.4(3) 35 79
Zn24 Cr20 Zn24 34(2) 56 79
Zn2B Cr20 Zn24 123.5(2) . 28
Zn2B Cr20 Zn24 71.7(10) 28 28
Zn2B Cr20 Zn24 37.8(10) 51 28
Zn2B Cr20 Zn24 123.5(2) 74 28
Zn21 Cr20 Zn24 132.0(15) 9 28
Zn21 Cr20 Zn24 116.3(13) 5 28
Zn21 Cr20 Zn24 121.6(4) . 28
Zn21 Cr20 Zn24 76.4(13) 28 28
Zn21 Cr20 Zn24 62.5(19) 35 28
Zn21 Cr20 Zn24 76.4(13) 30 28
Zn21 Cr20 Zn24 28.7(18) 58 28
Zn21 Cr20 Zn24 121.6(4) 79 28
Zn21 Cr20 Zn24 132.0(15) 84 28
Zn21 Cr20 Zn24 43.0(14) 56 28
Zn21 Cr20 Zn24 43.0(14) 51 28
Zn21 Cr20 Zn24 116.3(13) 74 28
Zn26 Cr20 Zn24 87.8(10) 51 28
Zn26 Cr20 Zn24 115.7(10) 74 28
Zn26 Cr20 Zn24 23.6(9) 84 28
Zn26 Cr20 Zn24 87.8(10) 56 28
Zn26 Cr20 Zn24 179.8(15) 35 28
Zn26 Cr20 Zn24 69.5(6) 30 28
Zn26 Cr20 Zn24 146.4(13) 58 28
Zn26 Cr20 Zn24 87.4(10) . 28
Zn26 Cr20 Zn24 87.4(10) 79 28
Zn26 Cr20 Zn24 23.6(9) 9 28
Zn26 Cr20 Zn24 115.7(10) 5 28
Zn26 Cr20 Zn24 69.5(6) 28 28
Zn24 Cr20 Zn24 110.6(9) 30 28
Zn24 Cr20 Zn24 92.4(3) 5 28
Zn24 Cr20 Zn24 92.4(3) 58 28
Zn24 Cr20 Zn24 156.2(14) 74 28
Zn24 Cr20 Zn24 92.4(3) 84 28
Zn24 Cr20 Zn24 34(2) 51 28
Zn24 Cr20 Zn24 156.2(14) . 28
Zn24 Cr20 Zn24 110.6(9) 35 28
Zn24 Cr20 Zn24 92.4(3) 56 28
Zn24 Cr20 Zn24 64.1(16) 79 28
Zn2B Cr20 Zn24 71.7(10) . 9
Zn2B Cr20 Zn24 123.5(2) 28 9
Zn2B Cr20 Zn24 37.8(10) 51 9
Zn2B Cr20 Zn24 123.5(2) 74 9
Zn21 Cr20 Zn24 76.4(13) 9 9
Zn21 Cr20 Zn24 62.5(19) 5 9
Zn21 Cr20 Zn24 76.4(13) . 9
Zn21 Cr20 Zn24 121.6(4) 28 9
Zn21 Cr20 Zn24 116.3(13) 35 9
Zn21 Cr20 Zn24 132.0(15) 30 9
Zn21 Cr20 Zn24 43.0(14) 58 9
Zn21 Cr20 Zn24 132.0(15) 79 9
Zn21 Cr20 Zn24 121.6(4) 84 9
Zn21 Cr20 Zn24 28.7(18) 56 9
Zn21 Cr20 Zn24 43.0(14) 51 9
Zn21 Cr20 Zn24 116.3(13) 74 9
Zn26 Cr20 Zn24 87.8(10) 51 9
Zn26 Cr20 Zn24 115.7(10) 74 9
Zn26 Cr20 Zn24 87.4(10) 84 9
Zn26 Cr20 Zn24 146.4(13) 56 9
Zn26 Cr20 Zn24 115.7(10) 35 9
Zn26 Cr20 Zn24 23.6(9) 30 9
Zn26 Cr20 Zn24 87.8(10) 58 9
Zn26 Cr20 Zn24 69.5(6) . 9
Zn26 Cr20 Zn24 23.6(9) 79 9
Zn26 Cr20 Zn24 69.5(6) 9 9
Zn26 Cr20 Zn24 179.8(15) 5 9
Zn26 Cr20 Zn24 87.4(10) 28 9
Zn24 Cr20 Zn24 92.4(3) 30 9
Zn24 Cr20 Zn24 110.6(9) 5 9
Zn24 Cr20 Zn24 34(2) 58 9
Zn24 Cr20 Zn24 92.4(3) 74 9
Zn24 Cr20 Zn24 156.2(14) 84 9
Zn24 Cr20 Zn24 92.4(3) 51 9
Zn24 Cr20 Zn24 110.6(9) . 9
Zn24 Cr20 Zn24 156.2(14) 35 9
Zn24 Cr20 Zn24 92.4(3) 56 9
Zn24 Cr20 Zn24 64.1(16) 79 9
Zn24 Cr20 Zn24 64.1(16) 28 9
Zn2B Cr20 Zn22 180.0(5) . .
Zn2B Cr20 Zn22 70.529(2) 28 .
Zn2B Cr20 Zn22 70.529(2) 51 .
Zn2B Cr20 Zn22 70.529(2) 74 .
Zn21 Cr20 Zn22 170.9(16) 9 .
Zn21 Cr20 Zn22 170.9(16) 5 .
Zn21 Cr20 Zn22 170.9(16) . .
Zn21 Cr20 Zn22 79.6(16) 28 .
Zn21 Cr20 Zn22 66.2(7) 35 .
Zn21 Cr20 Zn22 66.2(7) 30 .
Zn21 Cr20 Zn22 66.2(7) 58 .
Zn21 Cr20 Zn22 66.2(7) 79 .
Zn21 Cr20 Zn22 79.6(16) 84 .
Zn21 Cr20 Zn22 79.6(16) 56 .
Zn21 Cr20 Zn22 66.2(7) 51 .
Zn21 Cr20 Zn22 66.2(7) 74 .
Zn26 Cr20 Zn22 123.57(18) 51 .
Zn26 Cr20 Zn22 123.57(18) 74 .
Zn26 Cr20 Zn22 38.0(9) 84 .
Zn26 Cr20 Zn22 38.0(9) 56 .
Zn26 Cr20 Zn22 123.57(18) 35 .
Zn26 Cr20 Zn22 123.57(18) 30 .
Zn26 Cr20 Zn22 123.57(18) 58 .
Zn26 Cr20 Zn22 71.4(9) . .
Zn26 Cr20 Zn22 123.57(18) 79 .
Zn26 Cr20 Zn22 71.4(9) 9 .
Zn26 Cr20 Zn22 71.4(9) 5 .
Zn26 Cr20 Zn22 38.0(9) 28 .
Zn24 Cr20 Zn22 142.2(10) 30 .
Zn24 Cr20 Zn22 108.3(10) 5 .
Zn24 Cr20 Zn22 142.2(10) 58 .
Zn24 Cr20 Zn22 142.2(10) 74 .
Zn24 Cr20 Zn22 56.5(2) 84 .
Zn24 Cr20 Zn22 56.5(2) 51 .
Zn24 Cr20 Zn22 108.3(10) . .
Zn24 Cr20 Zn22 56.5(2) 35 .
Zn24 Cr20 Zn22 56.5(2) 56 .
Zn24 Cr20 Zn22 56.5(2) 79 .
Zn24 Cr20 Zn22 56.5(2) 28 .
Zn24 Cr20 Zn22 108.3(10) 9 .
Zn2B Cr20 Zn22 70.529(1) . 74
Zn2B Cr20 Zn22 70.529(1) 28 74
Zn2B Cr20 Zn22 70.5 51 74
Zn2B Cr20 Zn22 180.0(5) 74 74
Zn21 Cr20 Zn22 79.6(16) 9 74
Zn21 Cr20 Zn22 66.2(7) 5 74
Zn21 Cr20 Zn22 66.2(7) . 74
Zn21 Cr20 Zn22 66.2(7) 28 74
Zn21 Cr20 Zn22 66.2(7) 35 74
Zn21 Cr20 Zn22 79.6(16) 30 74
Zn21 Cr20 Zn22 66.2(7) 58 74
Zn21 Cr20 Zn22 170.9(16) 79 74
Zn21 Cr20 Zn22 170.9(16) 84 74
Zn21 Cr20 Zn22 66.2(7) 56 74
Zn21 Cr20 Zn22 79.6(16) 51 74
Zn21 Cr20 Zn22 170.9(16) 74 74
Zn26 Cr20 Zn22 38.0(9) 51 74
Zn26 Cr20 Zn22 71.4(9) 74 74
Zn26 Cr20 Zn22 71.4(9) 84 74
Zn26 Cr20 Zn22 123.57(18) 56 74
Zn26 Cr20 Zn22 123.57(18) 35 74
Zn26 Cr20 Zn22 38.0(9) 30 74
Zn26 Cr20 Zn22 123.57(18) 58 74
Zn26 Cr20 Zn22 123.57(18) . 74
Zn26 Cr20 Zn22 71.4(9) 79 74
Zn26 Cr20 Zn22 38.0(9) 9 74
Zn26 Cr20 Zn22 123.57(18) 5 74
Zn26 Cr20 Zn22 123.57(18) 28 74
Zn24 Cr20 Zn22 56.5(2) 30 74
Zn24 Cr20 Zn22 56.5(2) 5 74
Zn24 Cr20 Zn22 56.5(2) 58 74
Zn24 Cr20 Zn22 108.3(10) 74 74
Zn24 Cr20 Zn22 108.3(10) 84 74
Zn24 Cr20 Zn22 56.5(2) 51 74
Zn24 Cr20 Zn22 142.2(10) . 74
Zn24 Cr20 Zn22 142.2(10) 35 74
Zn24 Cr20 Zn22 142.2(10) 56 74
Zn24 Cr20 Zn22 108.3(10) 79 74
Zn24 Cr20 Zn22 56.5(2) 28 74
Zn24 Cr20 Zn22 56.5(2) 9 74
Zn22 Cr20 Zn22 109.5 . 74
Zn2B Cr20 Zn22 70.529(1) . 51
Zn2B Cr20 Zn22 70.529(1) 28 51
Zn2B Cr20 Zn22 180.0(5) 51 51
Zn2B Cr20 Zn22 70.529(1) 74 51
Zn21 Cr20 Zn22 66.2(7) 9 51
Zn21 Cr20 Zn22 79.6(16) 5 51
Zn21 Cr20 Zn22 66.2(7) . 51
Zn21 Cr20 Zn22 66.2(7) 28 51
Zn21 Cr20 Zn22 79.6(16) 35 51
Zn21 Cr20 Zn22 66.2(7) 30 51
Zn21 Cr20 Zn22 170.9(16) 58 51
Zn21 Cr20 Zn22 66.2(7) 79 51
Zn21 Cr20 Zn22 66.2(7) 84 51
Zn21 Cr20 Zn22 170.9(16) 56 51
Zn21 Cr20 Zn22 170.9(16) 51 51
Zn21 Cr20 Zn22 79.6(16) 74 51
Zn26 Cr20 Zn22 71.4(9) 51 51
Zn26 Cr20 Zn22 38.0(9) 74 51
Zn26 Cr20 Zn22 123.57(18) 84 51
Zn26 Cr20 Zn22 71.4(9) 56 51
Zn26 Cr20 Zn22 38.0(9) 35 51
Zn26 Cr20 Zn22 123.57(18) 30 51
Zn26 Cr20 Zn22 71.4(9) 58 51
Zn26 Cr20 Zn22 123.57(18) . 51
Zn26 Cr20 Zn22 123.57(18) 79 51
Zn26 Cr20 Zn22 123.57(18) 9 51
Zn26 Cr20 Zn22 38.0(9) 5 51
Zn26 Cr20 Zn22 123.57(18) 28 51
Zn24 Cr20 Zn22 56.5(2) 30 51
Zn24 Cr20 Zn22 56.5(2) 5 51
Zn24 Cr20 Zn22 108.3(10) 58 51
Zn24 Cr20 Zn22 56.5(2) 74 51
Zn24 Cr20 Zn22 56.5(2) 84 51
Zn24 Cr20 Zn22 108.3(10) 51 51
Zn24 Cr20 Zn22 56.5(2) . 51
Zn24 Cr20 Zn22 56.5(2) 35 51
Zn24 Cr20 Zn22 108.3(10) 56 51
Zn24 Cr20 Zn22 142.2(10) 79 51
Zn24 Cr20 Zn22 142.2(10) 28 51
Zn24 Cr20 Zn22 142.2(10) 9 51
Zn22 Cr20 Zn22 109.5 . 51
Zn22 Cr20 Zn22 109.471(1) 74 51
Zn2B Cr20 Zn22 70.529(2) . 28
Zn2B Cr20 Zn22 180.0(13) 28 28
Zn2B Cr20 Zn22 70.529(1) 51 28
Zn2B Cr20 Zn22 70.5 74 28
Zn21 Cr20 Zn22 66.2(7) 9 28
Zn21 Cr20 Zn22 66.2(7) 5 28
Zn21 Cr20 Zn22 79.6(16) . 28
Zn21 Cr20 Zn22 170.9(16) 28 28
Zn21 Cr20 Zn22 170.9(16) 35 28
Zn21 Cr20 Zn22 170.9(16) 30 28
Zn21 Cr20 Zn22 79.6(16) 58 28
Zn21 Cr20 Zn22 79.6(16) 79 28
Zn21 Cr20 Zn22 66.2(7) 84 28
Zn21 Cr20 Zn22 66.2(7) 56 28
Zn21 Cr20 Zn22 66.2(7) 51 28
Zn21 Cr20 Zn22 66.2(7) 74 28
Zn26 Cr20 Zn22 123.57(18) 51 28
Zn26 Cr20 Zn22 123.57(18) 74 28
Zn26 Cr20 Zn22 123.57(18) 84 28
Zn26 Cr20 Zn22 123.57(18) 56 28
Zn26 Cr20 Zn22 71.4(9) 35 28
Zn26 Cr20 Zn22 71.4(9) 30 28
Zn26 Cr20 Zn22 38.0(9) 58 28
Zn26 Cr20 Zn22 38.0(9) . 28
Zn26 Cr20 Zn22 38.0(9) 79 28
Zn26 Cr20 Zn22 123.57(18) 9 28
Zn26 Cr20 Zn22 123.57(18) 5 28
Zn26 Cr20 Zn22 71.4(9) 28 28
Zn24 Cr20 Zn22 108.3(10) 30 28
Zn24 Cr20 Zn22 142.2(10) 5 28
Zn24 Cr20 Zn22 56.5(2) 58 28
Zn24 Cr20 Zn22 56.5(2) 74 28
Zn24 Cr20 Zn22 142.2(10) 84 28
Zn24 Cr20 Zn22 142.2(10) 51 28
Zn24 Cr20 Zn22 56.5(2) . 28
Zn24 Cr20 Zn22 108.3(10) 35 28
Zn24 Cr20 Zn22 56.5(2) 56 28
Zn24 Cr20 Zn22 56.5(2) 79 28
Zn24 Cr20 Zn22 108.3(10) 28 28
Zn24 Cr20 Zn22 56.5(2) 9 28
Zn22 Cr20 Zn22 109.5 . 28
Zn22 Cr20 Zn22 109.5 74 28
Zn22 Cr20 Zn22 109.5 51 28
Zn2B Cr20 Au23 54.736(1) . 74
Zn2B Cr20 Au23 54.736(2) 28 74
Zn2B Cr20 Au23 125.3 51 74
Zn2B Cr20 Au23 125.3 74 74
Zn21 Cr20 Au23 59.6(9) 9 74
Zn21 Cr20 Au23 59.6(9) 5 74
Zn21 Cr20 Au23 45.6(16) . 74
Zn21 Cr20 Au23 45.6(16) 28 74
Zn21 Cr20 Au23 59.6(9) 35 74
Zn21 Cr20 Au23 59.6(9) 30 74
Zn21 Cr20 Au23 120.4(9) 58 74
Zn21 Cr20 Au23 120.4(9) 79 74
Zn21 Cr20 Au23 120.4(9) 84 74
Zn21 Cr20 Au23 120.4(9) 56 74
Zn21 Cr20 Au23 134.4(16) 51 74
Zn21 Cr20 Au23 134.4(16) 74 74
Zn26 Cr20 Au23 16.7(9) 51 74
Zn26 Cr20 Au23 16.7(9) 74 74
Zn26 Cr20 Au23 101.7(6) 84 74
Zn26 Cr20 Au23 101.7(6) 56 74
Zn26 Cr20 Au23 78.3(6) 35 74
Zn26 Cr20 Au23 78.3(6) 30 74
Zn26 Cr20 Au23 101.7(6) 58 74
Zn26 Cr20 Au23 163.3(9) . 74
Zn26 Cr20 Au23 101.7(6) 79 74
Zn26 Cr20 Au23 78.3(6) 9 74
Zn26 Cr20 Au23 78.3(6) 5 74
Zn26 Cr20 Au23 163.3(9) 28 74
Zn24 Cr20 Au23 16.9(10) 30 74
Zn24 Cr20 Au23 16.9(10) 5 74
Zn24 Cr20 Au23 78.1(7) 58 74
Zn24 Cr20 Au23 78.1(7) 74 74
Zn24 Cr20 Au23 78.1(7) 84 74
Zn24 Cr20 Au23 78.1(7) 51 74
Zn24 Cr20 Au23 101.9(7) . 74
Zn24 Cr20 Au23 101.9(7) 35 74
Zn24 Cr20 Au23 163.1(10) 56 74
Zn24 Cr20 Au23 163.1(10) 79 74
Zn24 Cr20 Au23 101.9(7) 28 74
Zn24 Cr20 Au23 101.9(7) 9 74
Zn22 Cr20 Au23 125.3 . 74
Zn22 Cr20 Au23 54.7 74 74
Zn22 Cr20 Au23 54.7 51 74
Zn22 Cr20 Au23 125.3 28 74
Zn2B Cr20 Zn23 54.736(1) . 74
Zn2B Cr20 Zn23 54.736(2) 28 74
Zn2B Cr20 Zn23 125.3 51 74
Zn2B Cr20 Zn23 125.3 74 74
Zn21 Cr20 Zn23 59.6(9) 9 74
Zn21 Cr20 Zn23 59.6(9) 5 74
Zn21 Cr20 Zn23 45.6(16) . 74
Zn21 Cr20 Zn23 45.6(16) 28 74
Zn21 Cr20 Zn23 59.6(9) 35 74
Zn21 Cr20 Zn23 59.6(9) 30 74
Zn21 Cr20 Zn23 120.4(9) 58 74
Zn21 Cr20 Zn23 120.4(9) 79 74
Zn21 Cr20 Zn23 120.4(9) 84 74
Zn21 Cr20 Zn23 120.4(9) 56 74
Zn21 Cr20 Zn23 134.4(16) 51 74
Zn21 Cr20 Zn23 134.4(16) 74 74
Zn26 Cr20 Zn23 16.7(9) 51 74
Zn26 Cr20 Zn23 16.7(9) 74 74
Zn26 Cr20 Zn23 101.7(6) 84 74
Zn26 Cr20 Zn23 101.7(6) 56 74
Zn26 Cr20 Zn23 78.3(6) 35 74
Zn26 Cr20 Zn23 78.3(6) 30 74
Zn26 Cr20 Zn23 101.7(6) 58 74
Zn26 Cr20 Zn23 163.3(9) . 74
Zn26 Cr20 Zn23 101.7(6) 79 74
Zn26 Cr20 Zn23 78.3(6) 9 74
Zn26 Cr20 Zn23 78.3(6) 5 74
Zn26 Cr20 Zn23 163.3(9) 28 74
Zn24 Cr20 Zn23 16.9(10) 30 74
Zn24 Cr20 Zn23 16.9(10) 5 74
Zn24 Cr20 Zn23 78.1(7) 58 74
Zn24 Cr20 Zn23 78.1(7) 74 74
Zn24 Cr20 Zn23 78.1(7) 84 74
Zn24 Cr20 Zn23 78.1(7) 51 74
Zn24 Cr20 Zn23 101.9(7) . 74
Zn24 Cr20 Zn23 101.9(7) 35 74
Zn24 Cr20 Zn23 163.1(10) 56 74
Zn24 Cr20 Zn23 163.1(10) 79 74
Zn24 Cr20 Zn23 101.9(7) 28 74
Zn24 Cr20 Zn23 101.9(7) 9 74
Zn22 Cr20 Zn23 125.3 . 74
Zn22 Cr20 Zn23 54.7 74 74
Zn22 Cr20 Zn23 54.7 51 74
Zn22 Cr20 Zn23 125.3 28 74
Au23 Cr20 Zn23 0.0 74 74
Zn2B Cr20 Au23 125.264(1) . .
Zn2B Cr20 Au23 125.264(2) 28 .
Zn2B Cr20 Au23 54.7 51 .
Zn2B Cr20 Au23 54.7 74 .
Zn21 Cr20 Au23 120.4(9) 9 .
Zn21 Cr20 Au23 120.4(9) 5 .
Zn21 Cr20 Au23 134.4(16) . .
Zn21 Cr20 Au23 134.4(16) 28 .
Zn21 Cr20 Au23 120.4(9) 35 .
Zn21 Cr20 Au23 120.4(9) 30 .
Zn21 Cr20 Au23 59.6(9) 58 .
Zn21 Cr20 Au23 59.6(9) 79 .
Zn21 Cr20 Au23 59.6(9) 84 .
Zn21 Cr20 Au23 59.6(9) 56 .
Zn21 Cr20 Au23 45.6(16) 51 .
Zn21 Cr20 Au23 45.6(16) 74 .
Zn26 Cr20 Au23 163.3(9) 51 .
Zn26 Cr20 Au23 163.3(9) 74 .
Zn26 Cr20 Au23 78.3(6) 84 .
Zn26 Cr20 Au23 78.3(6) 56 .
Zn26 Cr20 Au23 101.7(6) 35 .
Zn26 Cr20 Au23 101.7(6) 30 .
Zn26 Cr20 Au23 78.3(6) 58 .
Zn26 Cr20 Au23 16.7(9) . .
Zn26 Cr20 Au23 78.3(6) 79 .
Zn26 Cr20 Au23 101.7(6) 9 .
Zn26 Cr20 Au23 101.7(6) 5 .
Zn26 Cr20 Au23 16.7(9) 28 .
Zn24 Cr20 Au23 163.1(10) 30 .
Zn24 Cr20 Au23 163.1(10) 5 .
Zn24 Cr20 Au23 101.9(7) 58 .
Zn24 Cr20 Au23 101.9(7) 74 .
Zn24 Cr20 Au23 101.9(7) 84 .
Zn24 Cr20 Au23 101.9(7) 51 .
Zn24 Cr20 Au23 78.1(7) . .
Zn24 Cr20 Au23 78.1(7) 35 .
Zn24 Cr20 Au23 16.9(10) 56 .
Zn24 Cr20 Au23 16.9(10) 79 .
Zn24 Cr20 Au23 78.1(7) 28 .
Zn24 Cr20 Au23 78.1(7) 9 .
Zn22 Cr20 Au23 54.7 . .
Zn22 Cr20 Au23 125.3 74 .
Zn22 Cr20 Au23 125.3 51 .
Zn22 Cr20 Au23 54.7 28 .
Au23 Cr20 Au23 180.0 74 .
Zn23 Cr20 Au23 180.0 74 .
Zn2B Cr20 Au23 54.7 . 58
Zn2B Cr20 Au23 125.264(1) 28 58
Zn2B Cr20 Au23 125.3 51 58
Zn2B Cr20 Au23 54.736(1) 74 58
Zn21 Cr20 Au23 45.6(16) 9 58
Zn21 Cr20 Au23 59.6(9) 5 58
Zn21 Cr20 Au23 59.6(9) . 58
Zn21 Cr20 Au23 120.4(9) 28 58
Zn21 Cr20 Au23 134.4(16) 35 58
Zn21 Cr20 Au23 120.4(9) 30 58
Zn21 Cr20 Au23 134.4(16) 58 58
Zn21 Cr20 Au23 59.6(9) 79 58
Zn21 Cr20 Au23 45.6(16) 84 58
Zn21 Cr20 Au23 120.4(9) 56 58
Zn21 Cr20 Au23 120.4(9) 51 58
Zn21 Cr20 Au23 59.6(9) 74 58
Zn26 Cr20 Au23 101.7(6) 51 58
Zn26 Cr20 Au23 78.3(6) 74 58
Zn26 Cr20 Au23 163.3(9) 84 58
Zn26 Cr20 Au23 101.7(6) 56 58
Zn26 Cr20 Au23 16.7(9) 35 58
Zn26 Cr20 Au23 101.7(6) 30 58
Zn26 Cr20 Au23 16.7(9) 58 58
Zn26 Cr20 Au23 78.3(6) . 58
Zn26 Cr20 Au23 78.3(6) 79 58
Zn26 Cr20 Au23 163.3(9) 9 58
Zn26 Cr20 Au23 78.3(6) 5 58
Zn26 Cr20 Au23 101.7(6) 28 58
Zn24 Cr20 Au23 78.1(7) 30 58
Zn24 Cr20 Au23 101.9(7) 5 58
Zn24 Cr20 Au23 78.1(7) 58 58
Zn24 Cr20 Au23 16.9(10) 74 58
Zn24 Cr20 Au23 101.9(7) 84 58
Zn24 Cr20 Au23 163.1(10) 51 58
Zn24 Cr20 Au23 16.9(10) . 58
Zn24 Cr20 Au23 78.1(7) 35 58
Zn24 Cr20 Au23 78.1(7) 56 58
Zn24 Cr20 Au23 101.9(7) 79 58
Zn24 Cr20 Au23 163.1(10) 28 58
Zn24 Cr20 Au23 101.9(7) 9 58
Zn22 Cr20 Au23 125.3 . 58
Zn22 Cr20 Au23 125.3 74 58
Zn22 Cr20 Au23 54.7 51 58
Zn22 Cr20 Au23 54.7 28 58
Au23 Cr20 Au23 90.0 74 58
Zn23 Cr20 Au23 90.0 74 58
Au23 Cr20 Au23 90.0 . 58
Zn2B Cr20 Au23 54.736(1) . 30
Zn2B Cr20 Au23 125.3 28 30
Zn2B Cr20 Au23 54.736(2) 51 30
Zn2B Cr20 Au23 125.264(1) 74 30
Zn21 Cr20 Au23 59.6(9) 9 30
Zn21 Cr20 Au23 45.6(16) 5 30
Zn21 Cr20 Au23 59.6(9) . 30
Zn21 Cr20 Au23 120.4(9) 28 30
Zn21 Cr20 Au23 120.4(9) 35 30
Zn21 Cr20 Au23 134.4(16) 30 30
Zn21 Cr20 Au23 59.6(9) 58 30
Zn21 Cr20 Au23 134.4(16) 79 30
Zn21 Cr20 Au23 120.4(9) 84 30
Zn21 Cr20 Au23 45.6(16) 56 30
Zn21 Cr20 Au23 59.6(9) 51 30
Zn21 Cr20 Au23 120.4(9) 74 30
Zn26 Cr20 Au23 78.3(6) 51 30
Zn26 Cr20 Au23 101.7(6) 74 30
Zn26 Cr20 Au23 101.7(6) 84 30
Zn26 Cr20 Au23 163.3(9) 56 30
Zn26 Cr20 Au23 101.7(6) 35 30
Zn26 Cr20 Au23 16.7(9) 30 30
Zn26 Cr20 Au23 78.3(6) 58 30
Zn26 Cr20 Au23 78.3(6) . 30
Zn26 Cr20 Au23 16.7(9) 79 30
Zn26 Cr20 Au23 78.3(6) 9 30
Zn26 Cr20 Au23 163.3(9) 5 30
Zn26 Cr20 Au23 101.7(6) 28 30
Zn24 Cr20 Au23 78.1(7) 30 30
Zn24 Cr20 Au23 101.9(7) 5 30
Zn24 Cr20 Au23 16.9(10) 58 30
Zn24 Cr20 Au23 78.1(7) 74 30
Zn24 Cr20 Au23 163.1(10) 84 30
Zn24 Cr20 Au23 101.9(7) 51 30
Zn24 Cr20 Au23 101.9(7) . 30
Zn24 Cr20 Au23 163.1(10) 35 30
Zn24 Cr20 Au23 101.9(7) 56 30
Zn24 Cr20 Au23 78.1(7) 79 30
Zn24 Cr20 Au23 78.1(7) 28 30
Zn24 Cr20 Au23 16.9(10) 9 30
Zn22 Cr20 Au23 125.3 . 30
Zn22 Cr20 Au23 54.7 74 30
Zn22 Cr20 Au23 125.3 51 30
Zn22 Cr20 Au23 54.7 28 30
Au23 Cr20 Au23 90.0 74 30
Zn23 Cr20 Au23 90.0 74 30
Au23 Cr20 Au23 90.0 . 30
Au23 Cr20 Au23 90.0 58 30
Zn2B Cr20 Au23 125.264(1) . 5
Zn2B Cr20 Au23 54.7 28 5
Zn2B Cr20 Au23 125.264(2) 51 5
Zn2B Cr20 Au23 54.736(1) 74 5
Zn21 Cr20 Au23 120.4(9) 9 5
Zn21 Cr20 Au23 134.4(16) 5 5
Zn21 Cr20 Au23 120.4(9) . 5
Zn21 Cr20 Au23 59.6(9) 28 5
Zn21 Cr20 Au23 59.6(9) 35 5
Zn21 Cr20 Au23 45.6(16) 30 5
Zn21 Cr20 Au23 120.4(9) 58 5
Zn21 Cr20 Au23 45.6(16) 79 5
Zn21 Cr20 Au23 59.6(9) 84 5
Zn21 Cr20 Au23 134.4(16) 56 5
Zn21 Cr20 Au23 120.4(9) 51 5
Zn21 Cr20 Au23 59.6(9) 74 5
Zn26 Cr20 Au23 101.7(6) 51 5
Zn26 Cr20 Au23 78.3(6) 74 5
Zn26 Cr20 Au23 78.3(6) 84 5
Zn26 Cr20 Au23 16.7(9) 56 5
Zn26 Cr20 Au23 78.3(6) 35 5
Zn26 Cr20 Au23 163.3(9) 30 5
Zn26 Cr20 Au23 101.7(6) 58 5
Zn26 Cr20 Au23 101.7(6) . 5
Zn26 Cr20 Au23 163.3(9) 79 5
Zn26 Cr20 Au23 101.7(6) 9 5
Zn26 Cr20 Au23 16.7(9) 5 5
Zn26 Cr20 Au23 78.3(6) 28 5
Zn24 Cr20 Au23 101.9(7) 30 5
Zn24 Cr20 Au23 78.1(7) 5 5
Zn24 Cr20 Au23 163.1(10) 58 5
Zn24 Cr20 Au23 101.9(7) 74 5
Zn24 Cr20 Au23 16.9(10) 84 5
Zn24 Cr20 Au23 78.1(7) 51 5
Zn24 Cr20 Au23 78.1(7) . 5
Zn24 Cr20 Au23 16.9(10) 35 5
Zn24 Cr20 Au23 78.1(7) 56 5
Zn24 Cr20 Au23 101.9(7) 79 5
Zn24 Cr20 Au23 101.9(7) 28 5
Zn24 Cr20 Au23 163.1(10) 9 5
Zn22 Cr20 Au23 54.7 . 5
Zn22 Cr20 Au23 125.3 74 5
Zn22 Cr20 Au23 54.7 51 5
Zn22 Cr20 Au23 125.3 28 5
Au23 Cr20 Au23 90.0 74 5
Zn23 Cr20 Au23 90.0 74 5
Au23 Cr20 Au23 90.0 . 5
Au23 Cr20 Au23 90.0 58 5
Au23 Cr20 Au23 180.0 30 5
Zn2B Cr20 Zn23 54.7 . 58
Zn2B Cr20 Zn23 125.264(1) 28 58
Zn2B Cr20 Zn23 125.3 51 58
Zn2B Cr20 Zn23 54.736(1) 74 58
Zn21 Cr20 Zn23 45.6(16) 9 58
Zn21 Cr20 Zn23 59.6(9) 5 58
Zn21 Cr20 Zn23 59.6(9) . 58
Zn21 Cr20 Zn23 120.4(9) 28 58
Zn21 Cr20 Zn23 134.4(16) 35 58
Zn21 Cr20 Zn23 120.4(9) 30 58
Zn21 Cr20 Zn23 134.4(16) 58 58
Zn21 Cr20 Zn23 59.6(9) 79 58
Zn21 Cr20 Zn23 45.6(16) 84 58
Zn21 Cr20 Zn23 120.4(9) 56 58
Zn21 Cr20 Zn23 120.4(9) 51 58
Zn21 Cr20 Zn23 59.6(9) 74 58
Zn26 Cr20 Zn23 101.7(6) 51 58
Zn26 Cr20 Zn23 78.3(6) 74 58
Zn26 Cr20 Zn23 163.3(9) 84 58
Zn26 Cr20 Zn23 101.7(6) 56 58
Zn26 Cr20 Zn23 16.7(9) 35 58
Zn26 Cr20 Zn23 101.7(6) 30 58
Zn26 Cr20 Zn23 16.7(9) 58 58
Zn26 Cr20 Zn23 78.3(6) . 58
Zn26 Cr20 Zn23 78.3(6) 79 58
Zn26 Cr20 Zn23 163.3(9) 9 58
Zn26 Cr20 Zn23 78.3(6) 5 58
Zn26 Cr20 Zn23 101.7(6) 28 58
Zn24 Cr20 Zn23 78.1(7) 30 58
Zn24 Cr20 Zn23 101.9(7) 5 58
Zn24 Cr20 Zn23 78.1(7) 58 58
Zn24 Cr20 Zn23 16.9(10) 74 58
Zn24 Cr20 Zn23 101.9(7) 84 58
Zn24 Cr20 Zn23 163.1(10) 51 58
Zn24 Cr20 Zn23 16.9(10) . 58
Zn24 Cr20 Zn23 78.1(7) 35 58
Zn24 Cr20 Zn23 78.1(7) 56 58
Zn24 Cr20 Zn23 101.9(7) 79 58
Zn24 Cr20 Zn23 163.1(10) 28 58
Zn24 Cr20 Zn23 101.9(7) 9 58
Zn22 Cr20 Zn23 125.3 . 58
Zn22 Cr20 Zn23 125.3 74 58
Zn22 Cr20 Zn23 54.7 51 58
Zn22 Cr20 Zn23 54.7 28 58
Au23 Cr20 Zn23 90.0 74 58
Zn23 Cr20 Zn23 90.0 74 58
Au23 Cr20 Zn23 90.0 . 58
Au23 Cr20 Zn23 0.0 58 58
Au23 Cr20 Zn23 90.0 30 58
Au23 Cr20 Zn23 90.0 5 58
Zn2B Cr20 Zn23 54.736(1) . 30
Zn2B Cr20 Zn23 125.3 28 30
Zn2B Cr20 Zn23 54.736(2) 51 30
Zn2B Cr20 Zn23 125.264(1) 74 30
Zn21 Cr20 Zn23 59.6(9) 9 30
Zn21 Cr20 Zn23 45.6(16) 5 30
Zn21 Cr20 Zn23 59.6(9) . 30
Zn21 Cr20 Zn23 120.4(9) 28 30
Zn21 Cr20 Zn23 120.4(9) 35 30
Zn21 Cr20 Zn23 134.4(16) 30 30
Zn21 Cr20 Zn23 59.6(9) 58 30
Zn21 Cr20 Zn23 134.4(16) 79 30
Zn21 Cr20 Zn23 120.4(9) 84 30
Zn21 Cr20 Zn23 45.6(16) 56 30
Zn21 Cr20 Zn23 59.6(9) 51 30
Zn21 Cr20 Zn23 120.4(9) 74 30
Zn26 Cr20 Zn23 78.3(6) 51 30
Zn26 Cr20 Zn23 101.7(6) 74 30
Zn26 Cr20 Zn23 101.7(6) 84 30
Zn26 Cr20 Zn23 163.3(9) 56 30
Zn26 Cr20 Zn23 101.7(6) 35 30
Zn26 Cr20 Zn23 16.7(9) 30 30
Zn26 Cr20 Zn23 78.3(6) 58 30
Zn26 Cr20 Zn23 78.3(6) . 30
Zn26 Cr20 Zn23 16.7(9) 79 30
Zn26 Cr20 Zn23 78.3(6) 9 30
Zn26 Cr20 Zn23 163.3(9) 5 30
Zn26 Cr20 Zn23 101.7(6) 28 30
Zn24 Cr20 Zn23 78.1(7) 30 30
Zn24 Cr20 Zn23 101.9(7) 5 30
Zn24 Cr20 Zn23 16.9(10) 58 30
Zn24 Cr20 Zn23 78.1(7) 74 30
Zn24 Cr20 Zn23 163.1(10) 84 30
Zn24 Cr20 Zn23 101.9(7) 51 30
Zn24 Cr20 Zn23 101.9(7) . 30
Zn24 Cr20 Zn23 163.1(10) 35 30
Zn24 Cr20 Zn23 101.9(7) 56 30
Zn24 Cr20 Zn23 78.1(7) 79 30
Zn24 Cr20 Zn23 78.1(7) 28 30
Zn24 Cr20 Zn23 16.9(10) 9 30
Zn22 Cr20 Zn23 125.3 . 30
Zn22 Cr20 Zn23 54.7 74 30
Zn22 Cr20 Zn23 125.3 51 30
Zn22 Cr20 Zn23 54.7 28 30
Au23 Cr20 Zn23 90.0 74 30
Zn23 Cr20 Zn23 90.0 74 30
Au23 Cr20 Zn23 90.0 . 30
Au23 Cr20 Zn23 90.0 58 30
Au23 Cr20 Zn23 0.0 30 30
Au23 Cr20 Zn23 180.0 5 30
Zn23 Cr20 Zn23 90.0 58 30
Zn2B Cr20 Au23 125.3 . 9
Zn2B Cr20 Au23 54.7 28 9
Zn2B Cr20 Au23 54.7 51 9
Zn2B Cr20 Au23 125.264(1) 74 9
Zn21 Cr20 Au23 134.4(16) 9 9
Zn21 Cr20 Au23 120.4(9) 5 9
Zn21 Cr20 Au23 120.4(9) . 9
Zn21 Cr20 Au23 59.6(9) 28 9
Zn21 Cr20 Au23 45.6(16) 35 9
Zn21 Cr20 Au23 59.6(9) 30 9
Zn21 Cr20 Au23 45.6(16) 58 9
Zn21 Cr20 Au23 120.4(9) 79 9
Zn21 Cr20 Au23 134.4(16) 84 9
Zn21 Cr20 Au23 59.6(9) 56 9
Zn21 Cr20 Au23 59.6(9) 51 9
Zn21 Cr20 Au23 120.4(9) 74 9
Zn26 Cr20 Au23 78.3(6) 51 9
Zn26 Cr20 Au23 101.7(6) 74 9
Zn26 Cr20 Au23 16.7(9) 84 9
Zn26 Cr20 Au23 78.3(6) 56 9
Zn26 Cr20 Au23 163.3(9) 35 9
Zn26 Cr20 Au23 78.3(6) 30 9
Zn26 Cr20 Au23 163.3(9) 58 9
Zn26 Cr20 Au23 101.7(6) . 9
Zn26 Cr20 Au23 101.7(6) 79 9
Zn26 Cr20 Au23 16.7(9) 9 9
Zn26 Cr20 Au23 101.7(6) 5 9
Zn26 Cr20 Au23 78.3(6) 28 9
Zn24 Cr20 Au23 101.9(7) 30 9
Zn24 Cr20 Au23 78.1(7) 5 9
Zn24 Cr20 Au23 101.9(7) 58 9
Zn24 Cr20 Au23 163.1(10) 74 9
Zn24 Cr20 Au23 78.1(7) 84 9
Zn24 Cr20 Au23 16.9(10) 51 9
Zn24 Cr20 Au23 163.1(10) . 9
Zn24 Cr20 Au23 101.9(7) 35 9
Zn24 Cr20 Au23 101.9(7) 56 9
Zn24 Cr20 Au23 78.1(7) 79 9
Zn24 Cr20 Au23 16.9(10) 28 9
Zn24 Cr20 Au23 78.1(7) 9 9
Zn22 Cr20 Au23 54.7 . 9
Zn22 Cr20 Au23 54.7 74 9
Zn22 Cr20 Au23 125.3 51 9
Zn22 Cr20 Au23 125.3 28 9
Au23 Cr20 Au23 90.0 74 9
Zn23 Cr20 Au23 90.0 74 9
Au23 Cr20 Au23 90.0 . 9
Au23 Cr20 Au23 180.0 58 9
Au23 Cr20 Au23 90.0 30 9
Au23 Cr20 Au23 90.0 5 9
Zn23 Cr20 Au23 180.0 58 9
Zn23 Cr20 Au23 90.0 30 9
Zn2B Cr20 Zn23 125.264(1) . 5
Zn2B Cr20 Zn23 54.7 28 5
Zn2B Cr20 Zn23 125.264(2) 51 5
Zn2B Cr20 Zn23 54.736(1) 74 5
Zn21 Cr20 Zn23 120.4(9) 9 5
Zn21 Cr20 Zn23 134.4(16) 5 5
Zn21 Cr20 Zn23 120.4(9) . 5
Zn21 Cr20 Zn23 59.6(9) 28 5
Zn21 Cr20 Zn23 59.6(9) 35 5
Zn21 Cr20 Zn23 45.6(16) 30 5
Zn21 Cr20 Zn23 120.4(9) 58 5
Zn21 Cr20 Zn23 45.6(16) 79 5
Zn21 Cr20 Zn23 59.6(9) 84 5
Zn21 Cr20 Zn23 134.4(16) 56 5
Zn21 Cr20 Zn23 120.4(9) 51 5
Zn21 Cr20 Zn23 59.6(9) 74 5
Zn26 Cr20 Zn23 101.7(6) 51 5
Zn26 Cr20 Zn23 78.3(6) 74 5
Zn26 Cr20 Zn23 78.3(6) 84 5
Zn26 Cr20 Zn23 16.7(9) 56 5
Zn26 Cr20 Zn23 78.3(6) 35 5
Zn26 Cr20 Zn23 163.3(9) 30 5
Zn26 Cr20 Zn23 101.7(6) 58 5
Zn26 Cr20 Zn23 101.7(6) . 5
Zn26 Cr20 Zn23 163.3(9) 79 5
Zn26 Cr20 Zn23 101.7(6) 9 5
Zn26 Cr20 Zn23 16.7(9) 5 5
Zn26 Cr20 Zn23 78.3(6) 28 5
Zn24 Cr20 Zn23 101.9(7) 30 5
Zn24 Cr20 Zn23 78.1(7) 5 5
Zn24 Cr20 Zn23 163.1(10) 58 5
Zn24 Cr20 Zn23 101.9(7) 74 5
Zn24 Cr20 Zn23 16.9(10) 84 5
Zn24 Cr20 Zn23 78.1(7) 51 5
Zn24 Cr20 Zn23 78.1(7) . 5
Zn24 Cr20 Zn23 16.9(10) 35 5
Zn24 Cr20 Zn23 78.1(7) 56 5
Zn24 Cr20 Zn23 101.9(7) 79 5
Zn24 Cr20 Zn23 101.9(7) 28 5
Zn24 Cr20 Zn23 163.1(10) 9 5
Zn22 Cr20 Zn23 54.7 . 5
Zn22 Cr20 Zn23 125.3 74 5
Zn22 Cr20 Zn23 54.7 51 5
Zn22 Cr20 Zn23 125.3 28 5
Au23 Cr20 Zn23 90.0 74 5
Zn23 Cr20 Zn23 90.0 74 5
Au23 Cr20 Zn23 90.0 . 5
Au23 Cr20 Zn23 90.0 58 5
Au23 Cr20 Zn23 180.0 30 5
Au23 Cr20 Zn23 0.0 5 5
Zn23 Cr20 Zn23 90.0 58 5
Zn23 Cr20 Zn23 180.0 30 5
Au23 Cr20 Zn23 90.0 9 5
Zn2B Cr20 Zn23 125.3 . 9
Zn2B Cr20 Zn23 54.7 28 9
Zn2B Cr20 Zn23 54.7 51 9
Zn2B Cr20 Zn23 125.264(1) 74 9
Zn21 Cr20 Zn23 134.4(16) 9 9
Zn21 Cr20 Zn23 120.4(9) 5 9
Zn21 Cr20 Zn23 120.4(9) . 9
Zn21 Cr20 Zn23 59.6(9) 28 9
Zn21 Cr20 Zn23 45.6(16) 35 9
Zn21 Cr20 Zn23 59.6(9) 30 9
Zn21 Cr20 Zn23 45.6(16) 58 9
Zn21 Cr20 Zn23 120.4(9) 79 9
Zn21 Cr20 Zn23 134.4(16) 84 9
Zn21 Cr20 Zn23 59.6(9) 56 9
Zn21 Cr20 Zn23 59.6(9) 51 9
Zn21 Cr20 Zn23 120.4(9) 74 9
Zn26 Cr20 Zn23 78.3(6) 51 9
Zn26 Cr20 Zn23 101.7(6) 74 9
Zn26 Cr20 Zn23 16.7(9) 84 9
Zn26 Cr20 Zn23 78.3(6) 56 9
Zn26 Cr20 Zn23 163.3(9) 35 9
Zn26 Cr20 Zn23 78.3(6) 30 9
Zn26 Cr20 Zn23 163.3(9) 58 9
Zn26 Cr20 Zn23 101.7(6) . 9
Zn26 Cr20 Zn23 101.7(6) 79 9
Zn26 Cr20 Zn23 16.7(9) 9 9
Zn26 Cr20 Zn23 101.7(6) 5 9
Zn26 Cr20 Zn23 78.3(6) 28 9
Zn24 Cr20 Zn23 101.9(7) 30 9
Zn24 Cr20 Zn23 78.1(7) 5 9
Zn24 Cr20 Zn23 101.9(7) 58 9
Zn24 Cr20 Zn23 163.1(10) 74 9
Zn24 Cr20 Zn23 78.1(7) 84 9
Zn24 Cr20 Zn23 16.9(10) 51 9
Zn24 Cr20 Zn23 163.1(10) . 9
Zn24 Cr20 Zn23 101.9(7) 35 9
Zn24 Cr20 Zn23 101.9(7) 56 9
Zn24 Cr20 Zn23 78.1(7) 79 9
Zn24 Cr20 Zn23 16.9(10) 28 9
Zn24 Cr20 Zn23 78.1(7) 9 9
Zn22 Cr20 Zn23 54.7 . 9
Zn22 Cr20 Zn23 54.7 74 9
Zn22 Cr20 Zn23 125.3 51 9
Zn22 Cr20 Zn23 125.3 28 9
Au23 Cr20 Zn23 90.0 74 9
Zn23 Cr20 Zn23 90.0 74 9
Au23 Cr20 Zn23 90.0 . 9
Au23 Cr20 Zn23 180.0 58 9
Au23 Cr20 Zn23 90.0 30 9
Au23 Cr20 Zn23 90.0 5 9
Zn23 Cr20 Zn23 180.0 58 9
Zn23 Cr20 Zn23 90.0 30 9
Au23 Cr20 Zn23 0.0 9 9
Zn23 Cr20 Zn23 90.0 5 9
Zn2B Cr20 Zn25 30.46(4) . 30
Zn2B Cr20 Zn25 139.93(4) 28 30
Zn2B Cr20 Zn25 92.77(2) 51 30
Zn2B Cr20 Zn25 92.77(2) 74 30
Zn21 Cr20 Zn25 27.0(4) 9 30
Zn21 Cr20 Zn25 27.0(4) 5 30
Zn21 Cr20 Zn25 39.6(16) . 30
Zn21 Cr20 Zn25 130.8(16) 28 30
Zn21 Cr20 Zn25 143.8(5) 35 30
Zn21 Cr20 Zn25 143.8(5) 30 30
Zn21 Cr20 Zn25 100.3(13) 58 30
Zn21 Cr20 Zn25 100.3(13) 79 30
Zn21 Cr20 Zn25 84.6(14) 84 30
Zn21 Cr20 Zn25 84.6(14) 56 30
Zn21 Cr20 Zn25 93.36(10) 51 30
Zn21 Cr20 Zn25 93.36(10) 74 30
Zn26 Cr20 Zn25 85.40(4) 51 30
Zn26 Cr20 Zn25 85.40(4) 74 30
Zn26 Cr20 Zn25 146.6(5) 84 30
Zn26 Cr20 Zn25 146.6(5) 56 30
Zn26 Cr20 Zn25 56.7(7) 35 30
Zn26 Cr20 Zn25 56.7(7) 30 30
Zn26 Cr20 Zn25 36.8(3) 58 30
Zn26 Cr20 Zn25 78.1(9) . 30
Zn26 Cr20 Zn25 36.8(3) 79 30
Zn26 Cr20 Zn25 121.0(8) 9 30
Zn26 Cr20 Zn25 121.0(8) 5 30
Zn26 Cr20 Zn25 111.5(9) 28 30
Zn24 Cr20 Zn25 68.3(10) 30 30
Zn24 Cr20 Zn25 102.1(10) 5 30
Zn24 Cr20 Zn25 33.2(6) 58 30
Zn24 Cr20 Zn25 33.2(6) 74 30
Zn24 Cr20 Zn25 143.3(4) 84 30
Zn24 Cr20 Zn25 143.3(4) 51 30
Zn24 Cr20 Zn25 59.2(9) . 30
Zn24 Cr20 Zn25 123.1(7) 35 30
Zn24 Cr20 Zn25 94.59(5) 56 30
Zn24 Cr20 Zn25 94.59(5) 79 30
Zn24 Cr20 Zn25 123.1(7) 28 30
Zn24 Cr20 Zn25 59.2(9) 9 30
Zn22 Cr20 Zn25 149.54(4) . 30
Zn22 Cr20 Zn25 87.23(2) 74 30
Zn22 Cr20 Zn25 87.23(2) 51 30
Zn22 Cr20 Zn25 40.07(4) 28 30
Au23 Cr20 Zn25 85.20(4) 74 30
Zn23 Cr20 Zn25 85.20(4) 74 30
Au23 Cr20 Zn25 94.80(4) . 30
Au23 Cr20 Zn25 45.201(3) 58 30
Au23 Cr20 Zn25 45.201(3) 30 30
Au23 Cr20 Zn25 134.799(3) 5 30
Zn23 Cr20 Zn25 45.201(3) 58 30
Zn23 Cr20 Zn25 45.201(3) 30 30
Au23 Cr20 Zn25 134.799(4) 9 30
Zn23 Cr20 Zn25 134.799(3) 5 30
Zn23 Cr20 Zn25 134.799(4) 9 30
Zn2B Cr20 Zn25 30.46(4) . 58
Zn2B Cr20 Zn25 92.77(2) 28 58
Zn2B Cr20 Zn25 139.93(4) 51 58
Zn2B Cr20 Zn25 92.77(2) 74 58
Zn21 Cr20 Zn25 27.0(4) 9 58
Zn21 Cr20 Zn25 39.6(16) 5 58
Zn21 Cr20 Zn25 27.0(4) . 58
Zn21 Cr20 Zn25 84.6(14) 28 58
Zn21 Cr20 Zn25 100.3(13) 35 58
Zn21 Cr20 Zn25 93.36(10) 30 58
Zn21 Cr20 Zn25 143.8(5) 58 58
Zn21 Cr20 Zn25 93.36(10) 79 58
Zn21 Cr20 Zn25 84.6(14) 84 58
Zn21 Cr20 Zn25 130.8(16) 56 58
Zn21 Cr20 Zn25 143.8(5) 51 58
Zn21 Cr20 Zn25 100.3(13) 74 58
Zn26 Cr20 Zn25 56.7(7) 51 58
Zn26 Cr20 Zn25 36.8(3) 74 58
Zn26 Cr20 Zn25 146.6(5) 84 58
Zn26 Cr20 Zn25 111.5(9) 56 58
Zn26 Cr20 Zn25 36.8(3) 35 58
Zn26 Cr20 Zn25 85.40(4) 30 58
Zn26 Cr20 Zn25 56.7(7) 58 58
Zn26 Cr20 Zn25 121.0(8) . 58
Zn26 Cr20 Zn25 85.40(4) 79 58
Zn26 Cr20 Zn25 121.0(8) 9 58
Zn26 Cr20 Zn25 78.1(9) 5 58
Zn26 Cr20 Zn25 146.6(5) 28 58
Zn24 Cr20 Zn25 33.2(6) 30 58
Zn24 Cr20 Zn25 59.2(9) 5 58
Zn24 Cr20 Zn25 68.3(10) 58 58
Zn24 Cr20 Zn25 33.2(6) 74 58
Zn24 Cr20 Zn25 94.59(5) 84 58
Zn24 Cr20 Zn25 123.1(7) 51 58
Zn24 Cr20 Zn25 59.2(9) . 58
Zn24 Cr20 Zn25 94.59(5) 35 58
Zn24 Cr20 Zn25 123.1(7) 56 58
Zn24 Cr20 Zn25 143.3(4) 79 58
Zn24 Cr20 Zn25 143.3(4) 28 58
Zn24 Cr20 Zn25 102.1(10) 9 58
Zn22 Cr20 Zn25 149.54(4) . 58
Zn22 Cr20 Zn25 87.23(2) 74 58
Zn22 Cr20 Zn25 40.07(4) 51 58
Zn22 Cr20 Zn25 87.23(2) 28 58
Au23 Cr20 Zn25 45.201(3) 74 58
Zn23 Cr20 Zn25 45.201(3) 74 58
Au23 Cr20 Zn25 134.799(3) . 58
Au23 Cr20 Zn25 45.201(3) 58 58
Au23 Cr20 Zn25 85.20(4) 30 58
Au23 Cr20 Zn25 94.80(4) 5 58
Zn23 Cr20 Zn25 45.201(3) 58 58
Zn23 Cr20 Zn25 85.20(4) 30 58
Au23 Cr20 Zn25 134.799(4) 9 58
Zn23 Cr20 Zn25 94.80(4) 5 58
Zn23 Cr20 Zn25 134.799(4) 9 58
Zn25 Cr20 Zn25 52.09(7) 30 58
Zn2B Cr20 Zn25 30.46(4) . 74
Zn2B Cr20 Zn25 92.77(2) 28 74
Zn2B Cr20 Zn25 92.77(2) 51 74
Zn2B Cr20 Zn25 139.93(4) 74 74
Zn21 Cr20 Zn25 39.6(16) 9 74
Zn21 Cr20 Zn25 27.0(4) 5 74
Zn21 Cr20 Zn25 27.0(4) . 74
Zn21 Cr20 Zn25 84.6(14) 28 74
Zn21 Cr20 Zn25 93.36(10) 35 74
Zn21 Cr20 Zn25 100.3(13) 30 74
Zn21 Cr20 Zn25 93.36(10) 58 74
Zn21 Cr20 Zn25 143.8(5) 79 74
Zn21 Cr20 Zn25 130.8(16) 84 74
Zn21 Cr20 Zn25 84.6(14) 56 74
Zn21 Cr20 Zn25 100.3(13) 51 74
Zn21 Cr20 Zn25 143.8(5) 74 74
Zn26 Cr20 Zn25 36.8(3) 51 74
Zn26 Cr20 Zn25 56.7(7) 74 74
Zn26 Cr20 Zn25 111.5(9) 84 74
Zn26 Cr20 Zn25 146.6(5) 56 74
Zn26 Cr20 Zn25 85.40(4) 35 74
Zn26 Cr20 Zn25 36.8(3) 30 74
Zn26 Cr20 Zn25 85.40(4) 58 74
Zn26 Cr20 Zn25 121.0(8) . 74
Zn26 Cr20 Zn25 56.7(7) 79 74
Zn26 Cr20 Zn25 78.1(9) 9 74
Zn26 Cr20 Zn25 121.0(8) 5 74
Zn26 Cr20 Zn25 146.6(5) 28 74
Zn24 Cr20 Zn25 33.2(6) 30 74
Zn24 Cr20 Zn25 59.2(9) 5 74
Zn24 Cr20 Zn25 33.2(6) 58 74
Zn24 Cr20 Zn25 68.3(10) 74 74
Zn24 Cr20 Zn25 123.1(7) 84 74
Zn24 Cr20 Zn25 94.59(5) 51 74
Zn24 Cr20 Zn25 102.1(10) . 74
Zn24 Cr20 Zn25 143.3(4) 35 74
Zn24 Cr20 Zn25 143.3(4) 56 74
Zn24 Cr20 Zn25 123.1(7) 79 74
Zn24 Cr20 Zn25 94.59(5) 28 74
Zn24 Cr20 Zn25 59.2(9) 9 74
Zn22 Cr20 Zn25 149.54(4) . 74
Zn22 Cr20 Zn25 40.07(4) 74 74
Zn22 Cr20 Zn25 87.23(2) 51 74
Zn22 Cr20 Zn25 87.23(2) 28 74
Au23 Cr20 Zn25 45.201(3) 74 74
Zn23 Cr20 Zn25 45.201(3) 74 74
Au23 Cr20 Zn25 134.799(3) . 74
Au23 Cr20 Zn25 85.20(4) 58 74
Au23 Cr20 Zn25 45.201(3) 30 74
Au23 Cr20 Zn25 134.799(4) 5 74
Zn23 Cr20 Zn25 85.20(4) 58 74
Zn23 Cr20 Zn25 45.201(3) 30 74
Au23 Cr20 Zn25 94.80(4) 9 74
Zn23 Cr20 Zn25 134.799(4) 5 74
Zn23 Cr20 Zn25 94.80(4) 9 74
Zn25 Cr20 Zn25 52.09(7) 30 74
Zn25 Cr20 Zn25 52.09(7) 58 74
Zn2B Cr20 Zn25 139.93(4) . 5
Zn2B Cr20 Zn25 30.46(4) 28 5
Zn2B Cr20 Zn25 92.77(2) 51 5
Zn2B Cr20 Zn25 92.77(2) 74 5
Zn21 Cr20 Zn25 143.8(5) 9 5
Zn21 Cr20 Zn25 143.8(5) 5 5
Zn21 Cr20 Zn25 130.8(16) . 5
Zn21 Cr20 Zn25 39.6(16) 28 5
Zn21 Cr20 Zn25 27.0(4) 35 5
Zn21 Cr20 Zn25 27.0(4) 30 5
Zn21 Cr20 Zn25 84.6(14) 58 5
Zn21 Cr20 Zn25 84.6(14) 79 5
Zn21 Cr20 Zn25 100.3(13) 84 5
Zn21 Cr20 Zn25 100.3(13) 56 5
Zn21 Cr20 Zn25 93.36(10) 51 5
Zn21 Cr20 Zn25 93.36(10) 74 5
Zn26 Cr20 Zn25 85.40(4) 51 5
Zn26 Cr20 Zn25 85.40(4) 74 5
Zn26 Cr20 Zn25 36.8(3) 84 5
Zn26 Cr20 Zn25 36.8(3) 56 5
Zn26 Cr20 Zn25 121.0(8) 35 5
Zn26 Cr20 Zn25 121.0(8) 30 5
Zn26 Cr20 Zn25 146.6(5) 58 5
Zn26 Cr20 Zn25 111.5(9) . 5
Zn26 Cr20 Zn25 146.6(5) 79 5
Zn26 Cr20 Zn25 56.7(7) 9 5
Zn26 Cr20 Zn25 56.7(7) 5 5
Zn26 Cr20 Zn25 78.1(9) 28 5
Zn24 Cr20 Zn25 102.1(10) 30 5
Zn24 Cr20 Zn25 68.3(10) 5 5
Zn24 Cr20 Zn25 143.3(4) 58 5
Zn24 Cr20 Zn25 143.3(4) 74 5
Zn24 Cr20 Zn25 33.2(6) 84 5
Zn24 Cr20 Zn25 33.2(6) 51 5
Zn24 Cr20 Zn25 123.1(7) . 5
Zn24 Cr20 Zn25 59.2(9) 35 5
Zn24 Cr20 Zn25 94.59(5) 56 5
Zn24 Cr20 Zn25 94.59(5) 79 5
Zn24 Cr20 Zn25 59.2(9) 28 5
Zn24 Cr20 Zn25 123.1(7) 9 5
Zn22 Cr20 Zn25 40.07(4) . 5
Zn22 Cr20 Zn25 87.23(2) 74 5
Zn22 Cr20 Zn25 87.23(2) 51 5
Zn22 Cr20 Zn25 149.54(4) 28 5
Au23 Cr20 Zn25 85.20(4) 74 5
Zn23 Cr20 Zn25 85.20(4) 74 5
Au23 Cr20 Zn25 94.80(4) . 5
Au23 Cr20 Zn25 134.799(3) 58 5
Au23 Cr20 Zn25 134.799(3) 30 5
Au23 Cr20 Zn25 45.201(3) 5 5
Zn23 Cr20 Zn25 134.799(3) 58 5
Zn23 Cr20 Zn25 134.799(3) 30 5
Au23 Cr20 Zn25 45.201(3) 9 5
Zn23 Cr20 Zn25 45.201(3) 5 5
Zn23 Cr20 Zn25 45.201(3) 9 5
Zn25 Cr20 Zn25 170.40(8) 30 5
Zn25 Cr20 Zn25 119.768(4) 58 5
Zn25 Cr20 Zn25 119.768(4) 74 5
Zn2B Cr20 Zn25 139.93(4) . 9
Zn2B Cr20 Zn25 92.77(2) 28 9
Zn2B Cr20 Zn25 30.46(4) 51 9
Zn2B Cr20 Zn25 92.77(2) 74 9
Zn21 Cr20 Zn25 143.8(5) 9 9
Zn21 Cr20 Zn25 130.8(16) 5 9
Zn21 Cr20 Zn25 143.8(5) . 9
Zn21 Cr20 Zn25 100.3(13) 28 9
Zn21 Cr20 Zn25 84.6(14) 35 9
Zn21 Cr20 Zn25 93.36(10) 30 9
Zn21 Cr20 Zn25 27.0(4) 58 9
Zn21 Cr20 Zn25 93.36(10) 79 9
Zn21 Cr20 Zn25 100.3(13) 84 9
Zn21 Cr20 Zn25 39.6(16) 56 9
Zn21 Cr20 Zn25 27.0(4) 51 9
Zn21 Cr20 Zn25 84.6(14) 74 9
Zn26 Cr20 Zn25 121.0(8) 51 9
Zn26 Cr20 Zn25 146.6(5) 74 9
Zn26 Cr20 Zn25 36.8(3) 84 9
Zn26 Cr20 Zn25 78.1(9) 56 9
Zn26 Cr20 Zn25 146.6(5) 35 9
Zn26 Cr20 Zn25 85.40(4) 30 9
Zn26 Cr20 Zn25 121.0(8) 58 9
Zn26 Cr20 Zn25 56.7(7) . 9
Zn26 Cr20 Zn25 85.40(4) 79 9
Zn26 Cr20 Zn25 56.7(7) 9 9
Zn26 Cr20 Zn25 111.5(9) 5 9
Zn26 Cr20 Zn25 36.8(3) 28 9
Zn24 Cr20 Zn25 143.3(4) 30 9
Zn24 Cr20 Zn25 123.1(7) 5 9
Zn24 Cr20 Zn25 102.1(10) 58 9
Zn24 Cr20 Zn25 143.3(4) 74 9
Zn24 Cr20 Zn25 94.59(5) 84 9
Zn24 Cr20 Zn25 59.2(9) 51 9
Zn24 Cr20 Zn25 123.1(7) . 9
Zn24 Cr20 Zn25 94.59(5) 35 9
Zn24 Cr20 Zn25 59.2(9) 56 9
Zn24 Cr20 Zn25 33.2(6) 79 9
Zn24 Cr20 Zn25 33.2(6) 28 9
Zn24 Cr20 Zn25 68.3(10) 9 9
Zn22 Cr20 Zn25 40.07(4) . 9
Zn22 Cr20 Zn25 87.23(2) 74 9
Zn22 Cr20 Zn25 149.54(4) 51 9
Zn22 Cr20 Zn25 87.23(2) 28 9
Au23 Cr20 Zn25 134.799(3) 74 9
Zn23 Cr20 Zn25 134.799(3) 74 9
Au23 Cr20 Zn25 45.201(3) . 9
Au23 Cr20 Zn25 134.799(4) 58 9
Au23 Cr20 Zn25 85.20(4) 30 9
Au23 Cr20 Zn25 94.80(4) 5 9
Zn23 Cr20 Zn25 134.799(4) 58 9
Zn23 Cr20 Zn25 85.20(4) 30 9
Au23 Cr20 Zn25 45.201(3) 9 9
Zn23 Cr20 Zn25 94.80(4) 5 9
Zn23 Cr20 Zn25 45.201(3) 9 9
Zn25 Cr20 Zn25 119.768(4) 30 9
Zn25 Cr20 Zn25 170.40(8) 58 9
Zn25 Cr20 Zn25 119.768(4) 74 9
Zn25 Cr20 Zn25 67.76(7) 5 9
Zn2B Cr20 Zn25 139.93(4) . .
Zn2B Cr20 Zn25 92.77(2) 28 .
Zn2B Cr20 Zn25 92.77(2) 51 .
Zn2B Cr20 Zn25 30.46(4) 74 .
Zn21 Cr20 Zn25 130.8(16) 9 .
Zn21 Cr20 Zn25 143.8(5) 5 .
Zn21 Cr20 Zn25 143.8(5) . .
Zn21 Cr20 Zn25 100.3(13) 28 .
Zn21 Cr20 Zn25 93.36(10) 35 .
Zn21 Cr20 Zn25 84.6(14) 30 .
Zn21 Cr20 Zn25 93.36(10) 58 .
Zn21 Cr20 Zn25 27.0(4) 79 .
Zn21 Cr20 Zn25 39.6(16) 84 .
Zn21 Cr20 Zn25 100.3(13) 56 .
Zn21 Cr20 Zn25 84.6(14) 51 .
Zn21 Cr20 Zn25 27.0(4) 74 .
Zn26 Cr20 Zn25 146.6(5) 51 .
Zn26 Cr20 Zn25 121.0(8) 74 .
Zn26 Cr20 Zn25 78.1(9) 84 .
Zn26 Cr20 Zn25 36.8(3) 56 .
Zn26 Cr20 Zn25 85.40(4) 35 .
Zn26 Cr20 Zn25 146.6(5) 30 .
Zn26 Cr20 Zn25 85.40(4) 58 .
Zn26 Cr20 Zn25 56.7(7) . .
Zn26 Cr20 Zn25 121.0(8) 79 .
Zn26 Cr20 Zn25 111.5(9) 9 .
Zn26 Cr20 Zn25 56.7(7) 5 .
Zn26 Cr20 Zn25 36.8(3) 28 .
Zn24 Cr20 Zn25 143.3(4) 30 .
Zn24 Cr20 Zn25 123.1(7) 5 .
Zn24 Cr20 Zn25 143.3(4) 58 .
Zn24 Cr20 Zn25 102.1(10) 74 .
Zn24 Cr20 Zn25 59.2(9) 84 .
Zn24 Cr20 Zn25 94.59(5) 51 .
Zn24 Cr20 Zn25 68.3(10) . .
Zn24 Cr20 Zn25 33.2(6) 35 .
Zn24 Cr20 Zn25 33.2(6) 56 .
Zn24 Cr20 Zn25 59.2(9) 79 .
Zn24 Cr20 Zn25 94.59(5) 28 .
Zn24 Cr20 Zn25 123.1(7) 9 .
Zn22 Cr20 Zn25 40.07(4) . .
Zn22 Cr20 Zn25 149.54(4) 74 .
Zn22 Cr20 Zn25 87.23(2) 51 .
Zn22 Cr20 Zn25 87.23(2) 28 .
Au23 Cr20 Zn25 134.799(3) 74 .
Zn23 Cr20 Zn25 134.799(3) 74 .
Au23 Cr20 Zn25 45.201(4) . .
Au23 Cr20 Zn25 85.20(4) 58 .
Au23 Cr20 Zn25 134.799(3) 30 .
Au23 Cr20 Zn25 45.201(4) 5 .
Zn23 Cr20 Zn25 85.20(4) 58 .
Zn23 Cr20 Zn25 134.799(3) 30 .
Au23 Cr20 Zn25 94.80(4) 9 .
Zn23 Cr20 Zn25 45.201(4) 5 .
Zn23 Cr20 Zn25 94.80(4) 9 .
Zn25 Cr20 Zn25 119.768(4) 30 .
Zn25 Cr20 Zn25 119.768(4) 58 .
Zn25 Cr20 Zn25 170.40(8) 74 .
Zn25 Cr20 Zn25 67.76(7) 5 .
Zn25 Cr20 Zn25 67.76(7) 9 .
Zn2B Cr20 Zn25 92.77(2) . 84
Zn2B Cr20 Zn25 30.46(4) 28 84
Zn2B Cr20 Zn25 92.77(2) 51 84
Zn2B Cr20 Zn25 139.93(4) 74 84
Zn21 Cr20 Zn25 100.3(13) 9 84
Zn21 Cr20 Zn25 93.36(10) 5 84
Zn21 Cr20 Zn25 84.6(14) . 84
Zn21 Cr20 Zn25 27.0(4) 28 84
Zn21 Cr20 Zn25 27.0(4) 35 84
Zn21 Cr20 Zn25 39.6(16) 30 84
Zn21 Cr20 Zn25 84.6(14) 58 84
Zn21 Cr20 Zn25 130.8(16) 79 84
Zn21 Cr20 Zn25 143.8(5) 84 84
Zn21 Cr20 Zn25 93.36(10) 56 84
Zn21 Cr20 Zn25 100.3(13) 51 84
Zn21 Cr20 Zn25 143.8(5) 74 84
Zn26 Cr20 Zn25 36.8(3) 51 84
Zn26 Cr20 Zn25 56.7(7) 74 84
Zn26 Cr20 Zn25 56.7(7) 84 84
Zn26 Cr20 Zn25 85.40(4) 56 84
Zn26 Cr20 Zn25 121.0(8) 35 84
Zn26 Cr20 Zn25 78.1(9) 30 84
Zn26 Cr20 Zn25 146.6(5) 58 84
Zn26 Cr20 Zn25 146.6(5) . 84
Zn26 Cr20 Zn25 111.5(9) 79 84
Zn26 Cr20 Zn25 36.8(3) 9 84
Zn26 Cr20 Zn25 85.40(4) 5 84
Zn26 Cr20 Zn25 121.0(8) 28 84
Zn24 Cr20 Zn25 59.2(9) 30 84
Zn24 Cr20 Zn25 33.2(6) 5 84
Zn24 Cr20 Zn25 94.59(5) 58 84
Zn24 Cr20 Zn25 123.1(7) 74 84
Zn24 Cr20 Zn25 68.3(10) 84 84
Zn24 Cr20 Zn25 33.2(6) 51 84
Zn24 Cr20 Zn25 143.3(4) . 84
Zn24 Cr20 Zn25 102.1(10) 35 84
Zn24 Cr20 Zn25 143.3(4) 56 84
Zn24 Cr20 Zn25 123.1(7) 79 84
Zn24 Cr20 Zn25 59.2(9) 28 84
Zn24 Cr20 Zn25 94.59(5) 9 84
Zn22 Cr20 Zn25 87.23(2) . 84
Zn22 Cr20 Zn25 40.07(4) 74 84
Zn22 Cr20 Zn25 87.23(2) 51 84
Zn22 Cr20 Zn25 149.54(4) 28 84
Au23 Cr20 Zn25 45.201(3) 74 84
Zn23 Cr20 Zn25 45.201(3) 74 84
Au23 Cr20 Zn25 134.799(3) . 84
Au23 Cr20 Zn25 134.799(4) 58 84
Au23 Cr20 Zn25 94.80(4) 30 84
Au23 Cr20 Zn25 85.20(4) 5 84
Zn23 Cr20 Zn25 134.799(4) 58 84
Zn23 Cr20 Zn25 94.80(4) 30 84
Au23 Cr20 Zn25 45.201(3) 9 84
Zn23 Cr20 Zn25 85.20(4) 5 84
Zn23 Cr20 Zn25 45.201(3) 9 84
Zn25 Cr20 Zn25 119.768(4) 30 84
Zn25 Cr20 Zn25 90.402(7) 58 84
Zn25 Cr20 Zn25 67.76(7) 74 84
Zn25 Cr20 Zn25 52.09(7) 5 84
Zn25 Cr20 Zn25 90.402(7) 9 84
Zn25 Cr20 Zn25 119.768(4) . 84
Zn2B Cr20 Zn25 92.77(2) . 79
Zn2B Cr20 Zn25 92.77(2) 28 79
Zn2B Cr20 Zn25 30.46(4) 51 79
Zn2B Cr20 Zn25 139.93(4) 74 79
Zn21 Cr20 Zn25 100.3(13) 9 79
Zn21 Cr20 Zn25 84.6(14) 5 79
Zn21 Cr20 Zn25 93.36(10) . 79
Zn21 Cr20 Zn25 93.36(10) 28 79
Zn21 Cr20 Zn25 84.6(14) 35 79
Zn21 Cr20 Zn25 100.3(13) 30 79
Zn21 Cr20 Zn25 27.0(4) 58 79
Zn21 Cr20 Zn25 143.8(5) 79 79
Zn21 Cr20 Zn25 143.8(5) 84 79
Zn21 Cr20 Zn25 27.0(4) 56 79
Zn21 Cr20 Zn25 39.6(16) 51 79
Zn21 Cr20 Zn25 130.8(16) 74 79
Zn26 Cr20 Zn25 78.1(9) 51 79
Zn26 Cr20 Zn25 111.5(9) 74 79
Zn26 Cr20 Zn25 56.7(7) 84 79
Zn26 Cr20 Zn25 121.0(8) 56 79
Zn26 Cr20 Zn25 146.6(5) 35 79
Zn26 Cr20 Zn25 36.8(3) 30 79
Zn26 Cr20 Zn25 121.0(8) 58 79
Zn26 Cr20 Zn25 85.40(4) . 79
Zn26 Cr20 Zn25 56.7(7) 79 79
Zn26 Cr20 Zn25 36.8(3) 9 79
Zn26 Cr20 Zn25 146.6(5) 5 79
Zn26 Cr20 Zn25 85.40(4) 28 79
Zn24 Cr20 Zn25 94.59(5) 30 79
Zn24 Cr20 Zn25 94.59(5) 5 79
Zn24 Cr20 Zn25 59.2(9) 58 79
Zn24 Cr20 Zn25 123.1(7) 74 79
Zn24 Cr20 Zn25 123.1(7) 84 79
Zn24 Cr20 Zn25 59.2(9) 51 79
Zn24 Cr20 Zn25 143.3(4) . 79
Zn24 Cr20 Zn25 143.3(4) 35 79
Zn24 Cr20 Zn25 102.1(10) 56 79
Zn24 Cr20 Zn25 68.3(10) 79 79
Zn24 Cr20 Zn25 33.2(6) 28 79
Zn24 Cr20 Zn25 33.2(6) 9 79
Zn22 Cr20 Zn25 87.23(2) . 79
Zn22 Cr20 Zn25 40.07(4) 74 79
Zn22 Cr20 Zn25 149.54(4) 51 79
Zn22 Cr20 Zn25 87.23(2) 28 79
Au23 Cr20 Zn25 94.80(4) 74 79
Zn23 Cr20 Zn25 94.80(4) 74 79
Au23 Cr20 Zn25 85.20(4) . 79
Au23 Cr20 Zn25 134.799(3) 58 79
Au23 Cr20 Zn25 45.201(3) 30 79
Au23 Cr20 Zn25 134.799(3) 5 79
Zn23 Cr20 Zn25 134.799(3) 58 79
Zn23 Cr20 Zn25 45.201(3) 30 79
Au23 Cr20 Zn25 45.201(3) 9 79
Zn23 Cr20 Zn25 134.799(3) 5 79
Zn23 Cr20 Zn25 45.201(3) 9 79
Zn25 Cr20 Zn25 90.402(7) 30 79
Zn25 Cr20 Zn25 119.768(4) 58 79
Zn25 Cr20 Zn25 67.76(7) 74 79
Zn25 Cr20 Zn25 90.402(7) 5 79
Zn25 Cr20 Zn25 52.09(7) 9 79
Zn25 Cr20 Zn25 119.768(4) . 79
Zn25 Cr20 Zn25 67.76(7) 84 79
Zn2B Cr20 Zn25 92.77(2) . 56
Zn2B Cr20 Zn25 92.77(2) 28 56
Zn2B Cr20 Zn25 139.93(4) 51 56
Zn2B Cr20 Zn25 30.46(4) 74 56
Zn21 Cr20 Zn25 84.6(14) 9 56
Zn21 Cr20 Zn25 100.3(13) 5 56
Zn21 Cr20 Zn25 93.36(10) . 56
Zn21 Cr20 Zn25 93.36(10) 28 56
Zn21 Cr20 Zn25 100.3(13) 35 56
Zn21 Cr20 Zn25 84.6(14) 30 56
Zn21 Cr20 Zn25 143.8(5) 58 56
Zn21 Cr20 Zn25 27.0(4) 79 56
Zn21 Cr20 Zn25 27.0(4) 84 56
Zn21 Cr20 Zn25 143.8(5) 56 56
Zn21 Cr20 Zn25 130.8(16) 51 56
Zn21 Cr20 Zn25 39.6(16) 74 56
Zn26 Cr20 Zn25 111.5(9) 51 56
Zn26 Cr20 Zn25 78.1(9) 74 56
Zn26 Cr20 Zn25 121.0(8) 84 56
Zn26 Cr20 Zn25 56.7(7) 56 56
Zn26 Cr20 Zn25 36.8(3) 35 56
Zn26 Cr20 Zn25 146.6(5) 30 56
Zn26 Cr20 Zn25 56.7(7) 58 56
Zn26 Cr20 Zn25 85.40(4) . 56
Zn26 Cr20 Zn25 121.0(8) 79 56
Zn26 Cr20 Zn25 146.6(5) 9 56
Zn26 Cr20 Zn25 36.8(3) 5 56
Zn26 Cr20 Zn25 85.40(4) 28 56
Zn24 Cr20 Zn25 94.59(5) 30 56
Zn24 Cr20 Zn25 94.59(5) 5 56
Zn24 Cr20 Zn25 123.1(7) 58 56
Zn24 Cr20 Zn25 59.2(9) 74 56
Zn24 Cr20 Zn25 59.2(9) 84 56
Zn24 Cr20 Zn25 123.1(7) 51 56
Zn24 Cr20 Zn25 33.2(6) . 56
Zn24 Cr20 Zn25 33.2(6) 35 56
Zn24 Cr20 Zn25 68.3(10) 56 56
Zn24 Cr20 Zn25 102.1(10) 79 56
Zn24 Cr20 Zn25 143.3(4) 28 56
Zn24 Cr20 Zn25 143.3(4) 9 56
Zn22 Cr20 Zn25 87.23(2) . 56
Zn22 Cr20 Zn25 149.54(4) 74 56
Zn22 Cr20 Zn25 40.07(4) 51 56
Zn22 Cr20 Zn25 87.23(2) 28 56
Au23 Cr20 Zn25 94.80(4) 74 56
Zn23 Cr20 Zn25 94.80(4) 74 56
Au23 Cr20 Zn25 85.20(4) . 56
Au23 Cr20 Zn25 45.201(3) 58 56
Au23 Cr20 Zn25 134.799(3) 30 56
Au23 Cr20 Zn25 45.201(3) 5 56
Zn23 Cr20 Zn25 45.201(3) 58 56
Zn23 Cr20 Zn25 134.799(3) 30 56
Au23 Cr20 Zn25 134.799(3) 9 56
Zn23 Cr20 Zn25 45.201(3) 5 56
Zn23 Cr20 Zn25 134.799(3) 9 56
Zn25 Cr20 Zn25 90.402(7) 30 56
Zn25 Cr20 Zn25 67.76(7) 58 56
Zn25 Cr20 Zn25 119.768(4) 74 56
Zn25 Cr20 Zn25 90.402(7) 5 56
Zn25 Cr20 Zn25 119.768(4) 9 56
Zn25 Cr20 Zn25 52.09(7) . 56
Zn25 Cr20 Zn25 119.768(4) 84 56
Zn25 Cr20 Zn25 170.40(8) 79 56
Zn2B Cr20 Zn25 92.77(2) . 51
Zn2B Cr20 Zn25 30.46(4) 28 51
Zn2B Cr20 Zn25 139.93(4) 51 51
Zn2B Cr20 Zn25 92.77(2) 74 51
Zn21 Cr20 Zn25 93.36(10) 9 51
Zn21 Cr20 Zn25 100.3(13) 5 51
Zn21 Cr20 Zn25 84.6(14) . 51
Zn21 Cr20 Zn25 27.0(4) 28 51
Zn21 Cr20 Zn25 39.6(16) 35 51
Zn21 Cr20 Zn25 27.0(4) 30 51
Zn21 Cr20 Zn25 130.8(16) 58 51
Zn21 Cr20 Zn25 84.6(14) 79 51
Zn21 Cr20 Zn25 93.36(10) 84 51
Zn21 Cr20 Zn25 143.8(5) 56 51
Zn21 Cr20 Zn25 143.8(5) 51 51
Zn21 Cr20 Zn25 100.3(13) 74 51
Zn26 Cr20 Zn25 56.7(7) 51 51
Zn26 Cr20 Zn25 36.8(3) 74 51
Zn26 Cr20 Zn25 85.40(4) 84 51
Zn26 Cr20 Zn25 56.7(7) 56 51
Zn26 Cr20 Zn25 78.1(9) 35 51
Zn26 Cr20 Zn25 121.0(8) 30 51
Zn26 Cr20 Zn25 111.5(9) 58 51
Zn26 Cr20 Zn25 146.6(5) . 51
Zn26 Cr20 Zn25 146.6(5) 79 51
Zn26 Cr20 Zn25 85.40(4) 9 51
Zn26 Cr20 Zn25 36.8(3) 5 51
Zn26 Cr20 Zn25 121.0(8) 28 51
Zn24 Cr20 Zn25 59.2(9) 30 51
Zn24 Cr20 Zn25 33.2(6) 5 51
Zn24 Cr20 Zn25 123.1(7) 58 51
Zn24 Cr20 Zn25 94.59(5) 74 51
Zn24 Cr20 Zn25 33.2(6) 84 51
Zn24 Cr20 Zn25 68.3(10) 51 51
Zn24 Cr20 Zn25 94.59(5) . 51
Zn24 Cr20 Zn25 59.2(9) 35 51
Zn24 Cr20 Zn25 123.1(7) 56 51
Zn24 Cr20 Zn25 143.3(4) 79 51
Zn24 Cr20 Zn25 102.1(10) 28 51
Zn24 Cr20 Zn25 143.3(4) 9 51
Zn22 Cr20 Zn25 87.23(2) . 51
Zn22 Cr20 Zn25 87.23(2) 74 51
Zn22 Cr20 Zn25 40.07(4) 51 51
Zn22 Cr20 Zn25 149.54(4) 28 51
Au23 Cr20 Zn25 45.201(3) 74 51
Zn23 Cr20 Zn25 45.201(3) 74 51
Au23 Cr20 Zn25 134.799(3) . 51
Au23 Cr20 Zn25 94.80(4) 58 51
Au23 Cr20 Zn25 134.799(4) 30 51
Au23 Cr20 Zn25 45.201(3) 5 51
Zn23 Cr20 Zn25 94.80(4) 58 51
Zn23 Cr20 Zn25 134.799(4) 30 51
Au23 Cr20 Zn25 85.20(4) 9 51
Zn23 Cr20 Zn25 45.201(3) 5 51
Zn23 Cr20 Zn25 85.20(4) 9 51
Zn25 Cr20 Zn25 119.768(4) 30 51
Zn25 Cr20 Zn25 67.76(7) 58 51
Zn25 Cr20 Zn25 90.402(7) 74 51
Zn25 Cr20 Zn25 52.09(7) 5 51
Zn25 Cr20 Zn25 119.768(4) 9 51
Zn25 Cr20 Zn25 90.402(7) . 51
Zn25 Cr20 Zn25 52.09(7) 84 51
Zn25 Cr20 Zn25 119.768(4) 79 51
Zn25 Cr20 Zn25 67.76(7) 56 51
Zn2B Cr20 Zn25 92.77(2) . 28
Zn2B Cr20 Zn25 139.93(4) 28 28
Zn2B Cr20 Zn25 30.46(4) 51 28
Zn2B Cr20 Zn25 92.77(2) 74 28
Zn21 Cr20 Zn25 93.36(10) 9 28
Zn21 Cr20 Zn25 84.6(14) 5 28
Zn21 Cr20 Zn25 100.3(13) . 28
Zn21 Cr20 Zn25 143.8(5) 28 28
Zn21 Cr20 Zn25 130.8(16) 35 28
Zn21 Cr20 Zn25 143.8(5) 30 28
Zn21 Cr20 Zn25 39.6(16) 58 28
Zn21 Cr20 Zn25 100.3(13) 79 28
Zn21 Cr20 Zn25 93.36(10) 84 28
Zn21 Cr20 Zn25 27.0(4) 56 28
Zn21 Cr20 Zn25 27.0(4) 51 28
Zn21 Cr20 Zn25 84.6(14) 74 28
Zn26 Cr20 Zn25 121.0(8) 51 28
Zn26 Cr20 Zn25 146.6(5) 74 28
Zn26 Cr20 Zn25 85.40(4) 84 28
Zn26 Cr20 Zn25 121.0(8) 56 28
Zn26 Cr20 Zn25 111.5(9) 35 28
Zn26 Cr20 Zn25 56.7(7) 30 28
Zn26 Cr20 Zn25 78.1(9) 58 28
Zn26 Cr20 Zn25 36.8(3) . 28
Zn26 Cr20 Zn25 36.8(3) 79 28
Zn26 Cr20 Zn25 85.40(4) 9 28
Zn26 Cr20 Zn25 146.6(5) 5 28
Zn26 Cr20 Zn25 56.7(7) 28 28
Zn24 Cr20 Zn25 123.1(7) 30 28
Zn24 Cr20 Zn25 143.3(4) 5 28
Zn24 Cr20 Zn25 59.2(9) 58 28
Zn24 Cr20 Zn25 94.59(5) 74 28
Zn24 Cr20 Zn25 143.3(4) 84 28
Zn24 Cr20 Zn25 102.1(10) 51 28
Zn24 Cr20 Zn25 94.59(5) . 28
Zn24 Cr20 Zn25 123.1(7) 35 28
Zn24 Cr20 Zn25 59.2(9) 56 28
Zn24 Cr20 Zn25 33.2(6) 79 28
Zn24 Cr20 Zn25 68.3(10) 28 28
Zn24 Cr20 Zn25 33.2(6) 9 28
Zn22 Cr20 Zn25 87.23(2) . 28
Zn22 Cr20 Zn25 87.23(2) 74 28
Zn22 Cr20 Zn25 149.54(4) 51 28
Zn22 Cr20 Zn25 40.07(4) 28 28
Au23 Cr20 Zn25 134.799(4) 74 28
Zn23 Cr20 Zn25 134.799(4) 74 28
Au23 Cr20 Zn25 45.201(3) . 28
Au23 Cr20 Zn25 94.80(4) 58 28
Au23 Cr20 Zn25 45.201(3) 30 28
Au23 Cr20 Zn25 134.799(4) 5 28
Zn23 Cr20 Zn25 94.80(4) 58 28
Zn23 Cr20 Zn25 45.201(3) 30 28
Au23 Cr20 Zn25 85.20(4) 9 28
Zn23 Cr20 Zn25 134.799(4) 5 28
Zn23 Cr20 Zn25 85.20(4) 9 28
Zn25 Cr20 Zn25 67.76(7) 30 28
Zn25 Cr20 Zn25 119.768(4) 58 28
Zn25 Cr20 Zn25 90.402(7) 74 28
Zn25 Cr20 Zn25 119.768(4) 5 28
Zn25 Cr20 Zn25 52.09(7) 9 28
Zn25 Cr20 Zn25 90.401(7) . 28
Zn25 Cr20 Zn25 119.768(4) 84 28
Zn25 Cr20 Zn25 52.09(7) 79 28
Zn25 Cr20 Zn25 119.768(4) 56 28
Zn25 Cr20 Zn25 170.40(8) 51 28
Zn2B Cr20 Zn25 92.77(2) . 35
Zn2B Cr20 Zn25 139.93(4) 28 35
Zn2B Cr20 Zn25 92.77(2) 51 35
Zn2B Cr20 Zn25 30.46(4) 74 35
Zn21 Cr20 Zn25 84.6(14) 9 35
Zn21 Cr20 Zn25 93.36(10) 5 35
Zn21 Cr20 Zn25 100.3(13) . 35
Zn21 Cr20 Zn25 143.8(5) 28 35
Zn21 Cr20 Zn25 143.8(5) 35 35
Zn21 Cr20 Zn25 130.8(16) 30 35
Zn21 Cr20 Zn25 100.3(13) 58 35
Zn21 Cr20 Zn25 39.6(16) 79 35
Zn21 Cr20 Zn25 27.0(4) 84 35
Zn21 Cr20 Zn25 93.36(10) 56 35
Zn21 Cr20 Zn25 84.6(14) 51 35
Zn21 Cr20 Zn25 27.0(4) 74 35
Zn26 Cr20 Zn25 146.6(5) 51 35
Zn26 Cr20 Zn25 121.0(8) 74 35
Zn26 Cr20 Zn25 121.0(8) 84 35
Zn26 Cr20 Zn25 85.40(4) 56 35
Zn26 Cr20 Zn25 56.7(7) 35 35
Zn26 Cr20 Zn25 111.5(9) 30 35
Zn26 Cr20 Zn25 36.8(3) 58 35
Zn26 Cr20 Zn25 36.8(3) . 35
Zn26 Cr20 Zn25 78.1(9) 79 35
Zn26 Cr20 Zn25 146.6(5) 9 35
Zn26 Cr20 Zn25 85.40(4) 5 35
Zn26 Cr20 Zn25 56.7(7) 28 35
Zn24 Cr20 Zn25 123.1(7) 30 35
Zn24 Cr20 Zn25 143.3(4) 5 35
Zn24 Cr20 Zn25 94.59(5) 58 35
Zn24 Cr20 Zn25 59.2(9) 74 35
Zn24 Cr20 Zn25 102.1(10) 84 35
Zn24 Cr20 Zn25 143.3(4) 51 35
Zn24 Cr20 Zn25 33.2(6) . 35
Zn24 Cr20 Zn25 68.3(10) 35 35
Zn24 Cr20 Zn25 33.2(6) 56 35
Zn24 Cr20 Zn25 59.2(9) 79 35
Zn24 Cr20 Zn25 123.1(7) 28 35
Zn24 Cr20 Zn25 94.59(5) 9 35
Zn22 Cr20 Zn25 87.23(2) . 35
Zn22 Cr20 Zn25 149.54(4) 74 35
Zn22 Cr20 Zn25 87.23(2) 51 35
Zn22 Cr20 Zn25 40.07(4) 28 35
Au23 Cr20 Zn25 134.799(3) 74 35
Zn23 Cr20 Zn25 134.799(3) 74 35
Au23 Cr20 Zn25 45.201(3) . 35
Au23 Cr20 Zn25 45.201(3) 58 35
Au23 Cr20 Zn25 94.80(4) 30 35
Au23 Cr20 Zn25 85.20(4) 5 35
Zn23 Cr20 Zn25 45.201(3) 58 35
Zn23 Cr20 Zn25 94.80(4) 30 35
Au23 Cr20 Zn25 134.799(4) 9 35
Zn23 Cr20 Zn25 85.20(4) 5 35
Zn23 Cr20 Zn25 134.799(4) 9 35
Zn25 Cr20 Zn25 67.76(7) 30 35
Zn25 Cr20 Zn25 90.402(7) 58 35
Zn25 Cr20 Zn25 119.768(4) 74 35
Zn25 Cr20 Zn25 119.768(4) 5 35
Zn25 Cr20 Zn25 90.401(7) 9 35
Zn25 Cr20 Zn25 52.09(7) . 35
Zn25 Cr20 Zn25 170.40(8) 84 35
Zn25 Cr20 Zn25 119.768(4) 79 35
Zn25 Cr20 Zn25 52.09(7) 56 35
Zn25 Cr20 Zn25 119.768(4) 51 35
Zn25 Cr20 Zn25 67.76(7) 28 35
Zn21 Zn2B Zn21 77(10) 9 5
Zn21 Zn2B Zn21 77(10) 9 .
Zn21 Zn2B Zn21 77(10) 5 .
Zn21 Zn2B Zn24 112(3) 9 30
Zn21 Zn2B Zn24 112(3) 5 30
Zn21 Zn2B Zn24 46(6) . 30
Zn21 Zn2B Zn24 112(3) 9 58
Zn21 Zn2B Zn24 46(6) 5 58
Zn21 Zn2B Zn24 112(3) . 58
Zn24 Zn2B Zn24 119.92(19) 30 58
Zn21 Zn2B Zn24 46(6) 9 74
Zn21 Zn2B Zn24 112(3) 5 74
Zn21 Zn2B Zn24 112(3) . 74
Zn24 Zn2B Zn24 119.92(19) 30 74
Zn24 Zn2B Zn24 119.92(19) 58 74
Zn21 Zn2B Cr20 134(7) 9 .
Zn21 Zn2B Cr20 134(7) 5 .
Zn21 Zn2B Cr20 134(7) . .
Zn24 Zn2B Cr20 88(2) 30 .
Zn24 Zn2B Cr20 88(2) 58 .
Zn24 Zn2B Cr20 88(2) 74 .
Zn21 Zn2B Zn26 137(4) 9 51
Zn21 Zn2B Zn26 109.0(9) 5 51
Zn21 Zn2B Zn26 64(6) . 51
Zn24 Zn2B Zn26 25.4(14) 30 51
Zn24 Zn2B Zn26 98.9(12) 58 51
Zn24 Zn2B Zn26 136.4(14) 74 51
Cr20 Zn2B Zn26 72.6(11) . 51
Zn21 Zn2B Zn26 109.0(9) 9 74
Zn21 Zn2B Zn26 137(4) 5 74
Zn21 Zn2B Zn26 64(6) . 74
Zn24 Zn2B Zn26 25.4(14) 30 74
Zn24 Zn2B Zn26 136.4(14) 58 74
Zn24 Zn2B Zn26 98.9(12) 74 74
Cr20 Zn2B Zn26 72.6(11) . 74
Zn26 Zn2B Zn26 38(2) 51 74
Zn21 Zn2B Zn26 64(6) 9 35
Zn21 Zn2B Zn26 137(4) 5 35
Zn21 Zn2B Zn26 109.0(9) . 35
Zn24 Zn2B Zn26 98.9(12) 30 35
Zn24 Zn2B Zn26 136.4(14) 58 35
Zn24 Zn2B Zn26 25.4(14) 74 35
Cr20 Zn2B Zn26 72.6(11) . 35
Zn26 Zn2B Zn26 111.4(10) 51 35
Zn26 Zn2B Zn26 75(2) 74 35
Zn21 Zn2B Zn26 137(4) 9 30
Zn21 Zn2B Zn26 64(6) 5 30
Zn21 Zn2B Zn26 109.0(9) . 30
Zn24 Zn2B Zn26 98.9(12) 30 30
Zn24 Zn2B Zn26 25.4(14) 58 30
Zn24 Zn2B Zn26 136.4(14) 74 30
Cr20 Zn2B Zn26 72.6(11) . 30
Zn26 Zn2B Zn26 75(2) 51 30
Zn26 Zn2B Zn26 111.4(10) 74 30
Zn26 Zn2B Zn26 140(2) 35 30
Zn21 Zn2B Zn26 64(6) 9 58
Zn21 Zn2B Zn26 109.0(9) 5 58
Zn21 Zn2B Zn26 137(4) . 58
Zn24 Zn2B Zn26 136.4(14) 30 58
Zn24 Zn2B Zn26 98.9(12) 58 58
Zn24 Zn2B Zn26 25.4(14) 74 58
Cr20 Zn2B Zn26 72.6(11) . 58
Zn26 Zn2B Zn26 140(2) 51 58
Zn26 Zn2B Zn26 111.4(10) 74 58
Zn26 Zn2B Zn26 38(2) 35 58
Zn26 Zn2B Zn26 111.4(10) 30 58
Zn2B Zn21 Zn21 51(5) . 9
Zn2B Zn21 Zn21 51(5) . 5
Zn21 Zn21 Zn21 60.00(3) 9 5
Zn2B Zn21 Zn24 116(6) . 30
Zn21 Zn21 Zn24 144.6(16) 9 30
Zn21 Zn21 Zn24 144.6(16) 5 30
Zn2B Zn21 Zn24 52(4) . 58
Zn21 Zn21 Zn24 79.4(17) 9 58
Zn21 Zn21 Zn24 23.1(15) 5 58
Zn24 Zn21 Zn24 122(2) 30 58
Zn2B Zn21 Zn24 52(4) . 74
Zn21 Zn21 Zn24 23.1(15) 9 74
Zn21 Zn21 Zn24 79.4(17) 5 74
Zn24 Zn21 Zn24 122(2) 30 74
Zn24 Zn21 Zn24 95(4) 58 74
Zn2B Zn21 Zn26 102(6) . 51
Zn21 Zn21 Zn26 148.8(18) 9 51
Zn21 Zn21 Zn26 119.9(17) 5 51
Zn24 Zn21 Zn26 24.7(15) 30 51
Zn24 Zn21 Zn26 96.8(16) 58 51
Zn24 Zn21 Zn26 130(2) 74 51
Zn2B Zn21 Zn26 102(6) . 74
Zn21 Zn21 Zn26 119.9(17) 9 74
Zn21 Zn21 Zn26 148.8(18) 5 74
Zn24 Zn21 Zn26 24.7(15) 30 74
Zn24 Zn21 Zn26 130(2) 58 74
Zn24 Zn21 Zn26 96.8(16) 74 74
Zn26 Zn21 Zn26 42(2) 51 74
Zn2B Zn21 Zn23 119(6) . 74
Zn21 Zn21 Zn23 145.8(7) 9 74
Zn21 Zn21 Zn23 145.8(7) 5 74
Zn24 Zn21 Zn23 3(2) 30 74
Zn24 Zn21 Zn23 122.8(15) 58 74
Zn24 Zn21 Zn23 122.8(15) 74 74
Zn26 Zn21 Zn23 26.2(13) 51 74
Zn26 Zn21 Zn23 26.2(13) 74 74
Zn2B Zn21 Au23 119(6) . 74
Zn21 Zn21 Au23 145.8(7) 9 74
Zn21 Zn21 Au23 145.8(7) 5 74
Zn24 Zn21 Au23 3(2) 30 74
Zn24 Zn21 Au23 122.8(15) 58 74
Zn24 Zn21 Au23 122.8(15) 74 74
Zn26 Zn21 Au23 26.2(13) 51 74
Zn26 Zn21 Au23 26.2(13) 74 74
Zn23 Zn21 Au23 0.0 74 74
Zn2B Zn21 Zn25 126(3) . 58
Zn21 Zn21 Zn25 81.8(16) 9 58
Zn21 Zn21 Zn25 130.6(14) 5 58
Zn24 Zn21 Zn25 85(3) 30 58
Zn24 Zn21 Zn25 153(3) 58 58
Zn24 Zn21 Zn25 74.1(9) 74 58
Zn26 Zn21 Zn25 109(3) 51 58
Zn26 Zn21 Zn25 76.1(18) 74 58
Zn23 Zn21 Zn25 83(2) 74 58
Au23 Zn21 Zn25 83(2) 74 58
Zn2B Zn21 Zn25 126(3) . 74
Zn21 Zn21 Zn25 130.6(14) 9 74
Zn21 Zn21 Zn25 81.8(16) 5 74
Zn24 Zn21 Zn25 85(3) 30 74
Zn24 Zn21 Zn25 74.1(9) 58 74
Zn24 Zn21 Zn25 153(3) 74 74
Zn26 Zn21 Zn25 76.1(18) 51 74
Zn26 Zn21 Zn25 109(3) 74 74
Zn23 Zn21 Zn25 83(2) 74 74
Au23 Zn21 Zn25 83(2) 74 74
Zn25 Zn21 Zn25 105(2) 58 74
Zn26 Zn22 Zn26 109.0(14) 84 56
Zn26 Zn22 Zn26 109.0(14) 84 28
Zn26 Zn22 Zn26 109.0(14) 56 28
Zn26 Zn22 Zn24 88.6(13) 84 84
Zn26 Zn22 Zn24 20.4(12) 56 84
Zn26 Zn22 Zn24 118.5(13) 28 84
Zn26 Zn22 Zn24 20.4(12) 84 51
Zn26 Zn22 Zn24 88.6(13) 56 51
Zn26 Zn22 Zn24 118.5(13) 28 51
Zn24 Zn22 Zn24 68(2) 84 51
Zn26 Zn22 Zn24 118.5(13) 84 35
Zn26 Zn22 Zn24 20.4(12) 56 35
Zn26 Zn22 Zn24 88.6(13) 28 35
Zn24 Zn22 Zn24 36(2) 84 35
Zn24 Zn22 Zn24 99.3(11) 51 35
Zn26 Zn22 Zn24 118.5(13) 84 56
Zn26 Zn22 Zn24 88.6(13) 56 56
Zn26 Zn22 Zn24 20.4(12) 28 56
Zn24 Zn22 Zn24 99.3(11) 84 56
Zn24 Zn22 Zn24 120.5(17) 51 56
Zn24 Zn22 Zn24 68(2) 35 56
Zn26 Zn22 Zn24 88.6(13) 84 79
Zn26 Zn22 Zn24 118.5(13) 56 79
Zn26 Zn22 Zn24 20.4(12) 28 79
Zn24 Zn22 Zn24 120.5(17) 84 79
Zn24 Zn22 Zn24 99.3(11) 51 79
Zn24 Zn22 Zn24 99.3(11) 35 79
Zn24 Zn22 Zn24 36(2) 56 79
Zn26 Zn22 Zn24 20.4(12) 84 28
Zn26 Zn22 Zn24 118.5(13) 56 28
Zn26 Zn22 Zn24 88.6(13) 28 28
Zn24 Zn22 Zn24 99.3(11) 84 28
Zn24 Zn22 Zn24 36(2) 51 28
Zn24 Zn22 Zn24 120.5(17) 35 28
Zn24 Zn22 Zn24 99.3(11) 56 28
Zn24 Zn22 Zn24 68(2) 79 28
Zn26 Zn22 Cr20 70.1(14) 84 .
Zn26 Zn22 Cr20 70.1(14) 56 .
Zn26 Zn22 Cr20 70.1(14) 28 .
Zn24 Zn22 Cr20 61.7(8) 84 .
Zn24 Zn22 Cr20 61.7(8) 51 .
Zn24 Zn22 Cr20 61.7(8) 35 .
Zn24 Zn22 Cr20 61.7(8) 56 .
Zn24 Zn22 Cr20 61.7(8) 79 .
Zn24 Zn22 Cr20 61.7(8) 28 .
Zn26 Zn22 Zn23 2.8(14) 84 9
Zn26 Zn22 Zn23 110.4(6) 56 9
Zn26 Zn22 Zn23 110.4(6) 28 9
Zn24 Zn22 Zn23 90.0(10) 84 9
Zn24 Zn22 Zn23 21.9(10) 51 9
Zn24 Zn22 Zn23 120.6(9) 35 9
Zn24 Zn22 Zn23 120.6(9) 56 9
Zn24 Zn22 Zn23 90.0(10) 79 9
Zn24 Zn22 Zn23 21.9(10) 28 9
Cr20 Zn22 Zn23 72.88(12) . 9
Zn26 Zn22 Zn23 110.4(6) 84 5
Zn26 Zn22 Zn23 2.8(14) 56 5
Zn26 Zn22 Zn23 110.4(6) 28 5
Zn24 Zn22 Zn23 21.9(10) 84 5
Zn24 Zn22 Zn23 90.0(10) 51 5
Zn24 Zn22 Zn23 21.9(10) 35 5
Zn24 Zn22 Zn23 90.0(10) 56 5
Zn24 Zn22 Zn23 120.6(9) 79 5
Zn24 Zn22 Zn23 120.6(9) 28 5
Cr20 Zn22 Zn23 72.88(12) . 5
Zn23 Zn22 Zn23 111.72(11) 9 5
Zn26 Au23 Zn26 95(5) 28 .
Zn26 Au23 Zn24 63.9(17) 28 56
Zn26 Au23 Zn24 63.9(17) . 56
Zn26 Au23 Zn24 63.9(17) 28 79
Zn26 Au23 Zn24 63.9(17) . 79
Zn24 Au23 Zn24 98(5) 56 79
Zn26 Au23 Zn21 65.8(14) 28 51
Zn26 Au23 Zn21 65.8(14) . 51
Zn24 Au23 Zn21 102(3) 56 51
Zn24 Au23 Zn21 3(3) 79 51
Zn26 Au23 Zn21 65.8(14) 28 74
Zn26 Au23 Zn21 65.8(14) . 74
Zn24 Au23 Zn21 3(3) 56 74
Zn24 Au23 Zn21 102(3) 79 74
Zn21 Au23 Zn21 105(3) 51 74
Zn26 Au23 Zn35 121.0(15) 28 56
Zn26 Au23 Zn35 121.0(15) . 56
Zn24 Au23 Zn35 91(2) 56 56
Zn24 Au23 Zn35 171(2) 79 56
Zn21 Au23 Zn35 167.6(14) 51 56
Zn21 Au23 Zn35 87.6(14) 74 56
Zn26 Au23 Zn35 121.0(15) 28 79
Zn26 Au23 Zn35 121.0(15) . 79
Zn24 Au23 Zn35 171(2) 56 79
Zn24 Au23 Zn35 91(2) 79 79
Zn21 Au23 Zn35 87.6(14) 51 79
Zn21 Au23 Zn35 167.6(14) 74 79
Zn35 Au23 Zn35 80.03(16) 56 79
Zn26 Au23 Zn2B 59.8(15) 28 51
Zn26 Au23 Zn2B 59.8(15) . 51
Zn24 Au23 Zn2B 91(2) 56 51
Zn24 Au23 Zn2B 8(3) 79 51
Zn21 Au23 Zn2B 10.8(10) 51 51
Zn21 Au23 Zn2B 94(2) 74 51
Zn35 Au23 Zn2B 178.4(8) 56 51
Zn35 Au23 Zn2B 98.4(8) 79 51
Zn26 Au23 Zn2B 59.8(15) 28 74
Zn26 Au23 Zn2B 59.8(15) . 74
Zn24 Au23 Zn2B 8(3) 56 74
Zn24 Au23 Zn2B 91(2) 79 74
Zn21 Au23 Zn2B 94(2) 51 74
Zn21 Au23 Zn2B 10.8(10) 74 74
Zn35 Au23 Zn2B 98.4(8) 56 74
Zn35 Au23 Zn2B 178.4(8) 79 74
Zn2B Au23 Zn2B 83.2(15) 51 74
Zn26 Au23 Zn15 65(2) 28 5
Zn26 Au23 Zn15 160(2) . 5
Zn24 Au23 Zn15 104.7(7) 56 5
Zn24 Au23 Zn15 104.7(7) 79 5
Zn21 Au23 Zn15 103.6(4) 51 5
Zn21 Au23 Zn15 103.6(4) 74 5
Zn35 Au23 Zn15 72.76(6) 56 5
Zn35 Au23 Zn15 72.76(6) 79 5
Zn2B Au23 Zn15 106.8(2) 51 5
Zn2B Au23 Zn15 106.8(2) 74 5
Zn26 Au23 Zn15 160(2) 28 30
Zn26 Au23 Zn15 65(2) . 30
Zn24 Au23 Zn15 104.7(7) 56 30
Zn24 Au23 Zn15 104.7(7) 79 30
Zn21 Au23 Zn15 103.6(4) 51 30
Zn21 Au23 Zn15 103.6(4) 74 30
Zn35 Au23 Zn15 72.76(6) 56 30
Zn35 Au23 Zn15 72.76(6) 79 30
Zn2B Au23 Zn15 106.8(2) 51 30
Zn2B Au23 Zn15 106.8(2) 74 30
Zn15 Au23 Zn15 134.48(15) 5 30
Zn23 Zn24 Au23 0.00(16) 58 58
Zn23 Zn24 Zn26 58(3) 58 35
Au23 Zn24 Zn26 58(3) 58 35
Zn23 Zn24 Zn26 58(3) 58 58
Au23 Zn24 Zn26 58(3) 58 58
Zn26 Zn24 Zn26 89(5) 35 58
Zn23 Zn24 Zn21 174(5) 58 84
Au23 Zn24 Zn21 174(5) 58 84
Zn26 Zn24 Zn21 125(3) 35 84
Zn26 Zn24 Zn21 125(3) 58 84
Zn23 Zn24 Zn24 41(2) 58 74
Au23 Zn24 Zn24 41(2) 58 74
Zn26 Zn24 Zn24 44(2) 35 74
Zn26 Zn24 Zn24 44(2) 58 74
Zn21 Zn24 Zn24 145(3) 84 74
Zn23 Zn24 Zn2B 168(4) 58 74
Au23 Zn24 Zn2B 168(4) 58 74
Zn26 Zn24 Zn2B 115(3) 35 74
Zn26 Zn24 Zn2B 115(3) 58 74
Zn21 Zn24 Zn2B 18(2) 84 74
Zn24 Zn24 Zn2B 127(2) 74 74
Zn23 Zn24 Zn21 169.4(17) 58 79
Au23 Zn24 Zn21 169.4(17) 58 79
Zn26 Zn24 Zn21 113(3) 35 79
Zn26 Zn24 Zn21 130(4) 58 79
Zn21 Zn24 Zn21 12(2) 84 79
Zn24 Zn24 Zn21 137.6(17) 74 79
Zn2B Zn24 Zn21 15.8(11) 74 79
Zn23 Zn24 Zn21 169.4(17) 58 74
Au23 Zn24 Zn21 169.4(17) 58 74
Zn26 Zn24 Zn21 130(4) 35 74
Zn26 Zn24 Zn21 113(3) 58 74
Zn21 Zn24 Zn21 12(2) 84 74
Zn24 Zn24 Zn21 137.6(17) 74 74
Zn2B Zn24 Zn21 15.8(11) 74 74
Zn21 Zn24 Zn21 21(3) 79 74
Zn23 Zn24 Zn22 91.7(16) 58 51
Au23 Zn24 Zn22 91.7(16) 58 51
Zn26 Zn24 Zn22 34(2) 35 51
Zn26 Zn24 Zn22 112(3) 58 51
Zn21 Zn24 Zn22 91.3(19) 84 51
Zn24 Zn24 Zn22 72.1(10) 74 51
Zn2B Zn24 Zn22 82.2(13) 74 51
Zn21 Zn24 Zn22 79.0(17) 79 51
Zn21 Zn24 Zn22 97(2) 74 51
Zn23 Zn24 Zn22 91.7(16) 58 28
Au23 Zn24 Zn22 91.7(16) 58 28
Zn26 Zn24 Zn22 112(3) 35 28
Zn26 Zn24 Zn22 34(2) 58 28
Zn21 Zn24 Zn22 91.3(19) 84 28
Zn24 Zn24 Zn22 72.1(10) 74 28
Zn2B Zn24 Zn22 82.2(13) 74 28
Zn21 Zn24 Zn22 97(2) 79 28
Zn21 Zn24 Zn22 79.0(17) 74 28
Zn22 Zn24 Zn22 119.5(17) 51 28
Zn23 Zn24 Cr20 114(3) 58 .
Au23 Zn24 Cr20 114(3) 58 .
Zn26 Zn24 Cr20 77(3) 35 .
Zn26 Zn24 Cr20 77(3) 58 .
Zn21 Zn24 Cr20 72(3) 84 .
Zn24 Zn24 Cr20 73.1(10) 74 .
Zn2B Zn24 Cr20 53.8(17) 74 .
Zn21 Zn24 Cr20 66.1(18) 79 .
Zn21 Zn24 Cr20 66.1(18) 74 .
Zn22 Zn24 Cr20 61.9(8) 51 .
Zn22 Zn24 Cr20 61.9(8) 28 .
Au23 Zn26 Zn24 58(3) . 56
Au23 Zn26 Zn24 58(3) . 79
Zn24 Zn26 Zn24 91(5) 56 79
Au23 Zn26 Zn26 42(2) . 28
Zn24 Zn26 Zn26 46(2) 56 28
Zn24 Zn26 Zn26 46(2) 79 28
Au23 Zn26 Zn22 173(4) . 28
Zn24 Zn26 Zn22 126(3) 56 28
Zn24 Zn26 Zn22 126(3) 79 28
Zn26 Zn26 Zn22 145.2(14) 28 28
Au23 Zn26 Zn21 88(2) . 51
Zn24 Zn26 Zn21 112(3) 56 51
Zn24 Zn26 Zn21 30(3) 79 51
Zn26 Zn26 Zn21 69.0(12) 28 51
Zn22 Zn26 Zn21 95.6(18) 28 51
Au23 Zn26 Zn21 88(2) . 74
Zn24 Zn26 Zn21 30(3) 56 74
Zn24 Zn26 Zn21 112(3) 79 74
Zn26 Zn26 Zn21 69.0(12) 28 74
Zn22 Zn26 Zn21 95.6(18) 28 74
Zn21 Zn26 Zn21 121(3) 51 74
Au23 Zn26 Zn2B 97.6(19) . 51
Zn24 Zn26 Zn2B 109(3) 56 51
Zn24 Zn26 Zn2B 40(2) 79 51
Zn26 Zn26 Zn2B 70.8(10) 28 51
Zn22 Zn26 Zn2B 87.2(13) 28 51
Zn21 Zn26 Zn2B 13.9(13) 51 51
Zn21 Zn26 Zn2B 111(3) 74 51
Au23 Zn26 Zn2B 97.6(19) . 74
Zn24 Zn26 Zn2B 40(2) 56 74
Zn24 Zn26 Zn2B 109(3) 79 74
Zn26 Zn26 Zn2B 70.8(10) 28 74
Zn22 Zn26 Zn2B 87.2(13) 28 74
Zn21 Zn26 Zn2B 111(3) 51 74
Zn21 Zn26 Zn2B 13.9(13) 74 74
Zn2B Zn26 Zn2B 99(2) 51 74
Au23 Zn26 Zn15 93(2) . 30
Zn24 Zn26 Zn15 119(3) 56 30
Zn24 Zn26 Zn15 119(3) 79 30
Zn26 Zn26 Zn15 135.3(9) 28 30
Zn22 Zn26 Zn15 79.5(15) 28 30
Zn21 Zn26 Zn15 119.7(15) 51 30
Zn21 Zn26 Zn15 119.7(15) 74 30
Zn2B Zn26 Zn15 128.8(11) 51 30
Zn2B Zn26 Zn15 128.8(11) 74 30
Au23 Zn26 Zn21 102(2) . 84
Zn24 Zn26 Zn21 44(3) 56 84
Zn24 Zn26 Zn21 121(4) 79 84
Zn26 Zn26 Zn21 80.9(19) 28 84
Zn22 Zn26 Zn21 81.7(18) 28 84
Zn21 Zn26 Zn21 122(3) 51 84
Zn21 Zn26 Zn21 14(3) 74 84
Zn2B Zn26 Zn21 110(2) 51 84
Zn2B Zn26 Zn21 12.2(10) 74 84
Zn15 Zn26 Zn21 116.9(16) 30 84
Zn21 Zn25 Zn21 16(3) 79 74
Zn21 Zn25 Zn24 28.7(17) 79 35
Zn21 Zn25 Zn24 43.2(18) 74 35
Zn21 Zn25 Zn24 43.2(18) 79 56
Zn21 Zn25 Zn24 28.7(17) 74 56
Zn24 Zn25 Zn24 63.2(18) 35 56
Zn21 Zn25 Zn32 66.3(9) 79 74
Zn21 Zn25 Zn32 66.3(9) 74 74
Zn24 Zn25 Zn32 84.7(7) 35 74
Zn24 Zn25 Zn32 84.7(7) 56 74
Zn21 Zn25 Zn13 163.3(11) 79 9
Zn21 Zn25 Zn13 163.3(11) 74 9
Zn24 Zn25 Zn13 136.0(9) 35 9
Zn24 Zn25 Zn13 136.0(9) 56 9
Zn32 Zn25 Zn13 128.54(19) 74 9
Zn21 Zn25 Zn15 97.7(13) 79 9
Zn21 Zn25 Zn15 108.3(12) 74 9
Zn24 Zn25 Zn15 70.2(9) 35 9
Zn24 Zn25 Zn15 108.7(7) 56 9
Zn32 Zn25 Zn15 140.42(9) 74 9
Zn13 Zn25 Zn15 66.03(11) 9 9
Zn21 Zn25 Zn15 108.3(12) 79 5
Zn21 Zn25 Zn15 97.7(13) 74 5
Zn24 Zn25 Zn15 108.7(7) 35 5
Zn24 Zn25 Zn15 70.2(9) 56 5
Zn32 Zn25 Zn15 140.42(9) 74 5
Zn13 Zn25 Zn15 66.03(11) 9 5
Zn15 Zn25 Zn15 78.11(16) 9 5
Zn21 Zn25 Zn26 46.0(14) 79 56
Zn21 Zn25 Zn26 56.3(15) 74 56
Zn24 Zn25 Zn26 22.3(10) 35 56
Zn24 Zn25 Zn26 65.9(11) 56 56
Zn32 Zn25 Zn26 107.0(7) 74 56
Zn13 Zn25 Zn26 117.3(7) 9 56
Zn15 Zn25 Zn26 52.2(7) 9 56
Zn15 Zn25 Zn26 90.5(8) 5 56
Zn21 Zn25 Zn26 56.3(15) 79 28
Zn21 Zn25 Zn26 46.0(14) 74 28
Zn24 Zn25 Zn26 65.9(11) 35 28
Zn24 Zn25 Zn26 22.3(10) 56 28
Zn32 Zn25 Zn26 107.0(7) 74 28
Zn13 Zn25 Zn26 117.3(7) 9 28
Zn15 Zn25 Zn26 90.5(8) 9 28
Zn15 Zn25 Zn26 52.2(7) 5 28
Zn26 Zn25 Zn26 59.1(16) 56 28
Zn21 Zn25 Zn2B 9.3(12) 79 74
Zn21 Zn25 Zn2B 9.3(12) 74 74
Zn24 Zn25 Zn2B 34.0(9) 35 74
Zn24 Zn25 Zn2B 34.0(9) 56 74
Zn32 Zn25 Zn2B 70.5(6) 74 74
Zn13 Zn25 Zn2B 161.0(6) 9 74
Zn15 Zn25 Zn2B 99.7(4) 9 74
Zn15 Zn25 Zn2B 99.7(4) 5 74
Zn26 Zn25 Zn2B 47.5(9) 56 74
Zn26 Zn25 Zn2B 47.5(9) 28 74
Zn21 Zn25 Zn35 75.8(16) 79 35
Zn21 Zn25 Zn35 91.6(16) 74 35
Zn24 Zn25 Zn35 57.8(8) 35 35
Zn24 Zn25 Zn35 118.5(9) 56 35
Zn32 Zn25 Zn35 74.85(8) 74 35
Zn13 Zn25 Zn35 99.57(9) 9 35
Zn15 Zn25 Zn35 65.97(9) 9 35
Zn15 Zn25 Zn35 144.02(13) 5 35
Zn26 Zn25 Zn35 66.2(8) 56 35
Zn26 Zn25 Zn35 123.3(8) 28 35
Zn2B Zn25 Zn35 84.75(17) 74 35

loop_
_geom_bond_atom_site_label_1
_geom_bond_atom_site_label_2
_geom_bond_distance
_geom_bond_site_symmetry_2
Zn11 Zn15 2.709(5) 9
Zn11 Zn15 2.709(5) .
Zn11 Zn15 2.709(5) 5
Zn11 Au12 2.7191(19) 3_646
Zn11 Au12 2.7191(19) 2_664
Zn11 Au12 2.7191(19) 4_466
Zn11 Zn13 2.766(5) .
Zn11 Zn13 2.766(5) 9
Zn11 Zn13 2.766(5) 5
Zn11 Zn11 2.793(8) 3
Zn11 Zn11 2.793(8) 4
Zn11 Zn11 2.793(8) 2
Au12 Zn45 2.597(3) 10_656
Au12 Zn45 2.597(3) 2_665
Au12 Zn45 2.597(3) 6_566
Au12 Zn15 2.710(3) 6_666
Au12 Zn15 2.710(3) 10_666
Au12 Zn15 2.710(3) 2_666
Au12 Zn11 2.7191(19) 2_666
Au12 Zn11 2.7191(19) 4_666
Au12 Zn11 2.7191(19) 3_666
Au12 Zn13 2.872(3) 10_666
Au12 Zn13 2.872(3) 6_666
Au12 Zn13 2.872(3) 2_666
Zn13 Zn25 2.674(5) 5
Zn13 Zn25 2.674(5) 6
Zn13 Zn11 2.766(5) 4
Zn13 Au12 2.872(3) 2_664
Zn13 Au12 2.872(3) 3_646
Zn13 Zn45 2.906(3) 8_655
Zn13 Zn45 2.906(3) 7_655
Zn13 Zn15 2.9410(19) 4
Zn13 Zn15 2.9410(19) 11
Zn13 Zn15 2.9410(19) .
Zn13 Zn15 2.9410(19) 9
Zn15 Zn26 2.42(4) 84
Zn15 Zn23 2.668(3) 9
Zn15 Au23 2.668(3) 9
Zn15 Zn22 2.688(5) .
Zn15 Au12 2.710(3) 2_664
Zn15 Zn25 2.723(3) 5
Zn15 Zn25 2.723(3) 9
Zn15 Zn45 2.870(3) 11_565
Zn15 Zn45 2.870(3) 8_655
Zn15 Zn13 2.9410(19) 5
Cr42 Zn45 2.566(3) 29
Cr42 Zn45 2.566(3) 57
Cr42 Zn45 2.566(3) 73
Cr42 Zn35 2.569(3) 57
Cr42 Zn35 2.569(3) 73
Cr42 Zn35 2.569(3) 29
Cr42 Zn43 2.624(4) 81
Cr42 Zn43 2.624(4) 53
Cr42 Zn43 2.624(4) 25
Cr42 Zn34 2.630(5) 73
Cr42 Zn34 2.630(5) 57
Cr42 Zn34 2.630(5) 29
Zn43 Cr42 2.624(4) 4_566
Zn43 Cr42 2.624(4) 25_544
Zn43 Zn43 2.746(5) 10_656
Zn43 Zn43 2.746(5) 54_565
Zn43 Zn43 2.746(5) 77_545
Zn43 Zn43 2.746(5) 57_554
Zn43 Zn45 2.746(3) 81_545
Zn43 Zn45 2.746(3) 49_554
Zn43 Zn45 2.746(2) 59_565
Zn43 Zn45 2.746(3) 76_556
Zn43 Zn35 2.751(4) 5
Zn43 Zn35 2.751(4) 30
Zn45 Cr42 2.566(3) 73_445
Zn45 Au12 2.597(3) 2_665
Zn45 Zn35 2.698(2) 33_545
Zn45 Zn35 2.698(2) 53_455
Zn45 Zn34 2.734(4) .
Zn45 Zn43 2.746(3) 29_545
Zn45 Zn43 2.746(3) 49_455
Zn45 Zn15 2.870(3) 11_556
Zn45 Zn15 2.870(3) 8_556
Zn45 Zn13 2.906(3) 10_556
Zn45 Zn45 3.035(5) 11_566
Zn45 Zn45 3.035(5) 8_656
Zn30 Zn32 2.737(5) .
Zn30 Zn32 2.737(5) 3_656
Zn30 Zn32 2.737(5) 2_665
Zn30 Zn32 2.737(5) 4_566
Zn30 Zn34 3.090(3) 57
Zn30 Zn34 3.090(3) 73
Zn30 Zn34 3.090(3) 29
Zn30 Zn34 3.090(3) 60_565
Zn30 Zn34 3.090(3) 76_556
Zn30 Zn34 3.090(3) 75_556
Zn30 Zn34 3.090(3) 59_565
Zn30 Zn34 3.090(3) 30
Zn32 Zn25 2.658(4) 74
Zn32 Zn25 2.658(4) 58
Zn32 Zn25 2.658(4) 30
Zn32 Zn21 2.79(4) .
Zn32 Zn21 2.79(4) 9
Zn32 Zn21 2.79(4) 5
Zn32 Zn34 2.850(2) 76_556
Zn32 Zn34 2.850(2) 59_565
Zn32 Zn34 2.850(2) 60_565
Zn32 Zn34 2.850(2) 75_556
Zn32 Zn34 2.850(2) 32_655
Zn34 Zn34 2.515(5) 2
Zn34 Cr42 2.630(5) 73_445
Zn34 Zn35 2.730(3) 33_545
Zn34 Zn35 2.730(3) 53_455
Zn34 Zn34 2.734(5) 33_545
Zn34 Zn34 2.734(5) 53_455
Zn34 Zn32 2.850(2) 75_546
Zn34 Zn32 2.850(2) 76_456
Zn34 Zn25 2.861(3) 4_556
Zn34 Zn25 2.861(3) 3_556
Zn34 Zn30 3.090(3) 73_445
Zn35 Zn23 2.445(3) 58
Zn35 Au23 2.445(3) 58
Zn35 Cr42 2.569(3) 73_445
Zn35 Zn24 2.65(4) .
Zn35 Zn45 2.698(2) 53_455
Zn35 Zn45 2.698(2) 33_545
Zn35 Zn34 2.730(3) 53_455
Zn35 Zn34 2.730(3) 33_545
Zn35 Zn43 2.751(4) 9
Zn35 Zn25 2.853(3) 56
Zn35 Zn25 2.853(3) 35
Zn35 Zn15 3.038(3) 51
Cr20 Zn2B 2.09(3) .
Cr20 Zn2B 2.09(3) 28
Cr20 Zn2B 2.09(3) 51
Cr20 Zn2B 2.09(3) 74
Cr20 Zn21 2.51(5) 9
Cr20 Zn21 2.51(5) 5
Cr20 Zn21 2.51(5) .
Cr20 Zn21 2.51(5) 28
Cr20 Zn21 2.51(5) 35
Cr20 Zn21 2.51(5) 30
Cr20 Zn21 2.51(5) 58
Cr20 Zn21 2.51(5) 79
Cr20 Zn21 2.51(5) 84
Cr20 Zn21 2.51(5) 56
Cr20 Zn21 2.51(5) 51
Cr20 Zn21 2.51(5) 74
Cr20 Zn26 2.57(4) 51
Cr20 Zn26 2.57(4) 74
Cr20 Zn26 2.57(4) 84
Cr20 Zn26 2.57(4) 56
Cr20 Zn26 2.57(4) 35
Cr20 Zn26 2.57(4) 30
Cr20 Zn26 2.57(4) 58
Cr20 Zn26 2.57(4) .
Cr20 Zn26 2.57(4) 79
Cr20 Zn26 2.57(4) 9
Cr20 Zn26 2.57(4) 5
Cr20 Zn26 2.57(4) 28
Cr20 Zn24 2.59(4) 30
Cr20 Zn24 2.59(4) 5
Cr20 Zn24 2.59(4) 58
Cr20 Zn24 2.59(4) 74
Cr20 Zn24 2.59(4) 84
Cr20 Zn24 2.59(4) 51
Cr20 Zn24 2.59(4) .
Cr20 Zn24 2.59(4) 35
Cr20 Zn24 2.59(4) 56
Cr20 Zn24 2.59(4) 79
Cr20 Zn24 2.59(4) 28
Cr20 Zn24 2.59(4) 9
Cr20 Zn22 2.598(6) .
Cr20 Zn22 2.598(6) 74
Cr20 Zn22 2.598(6) 51
Cr20 Zn22 2.598(6) 28
Cr20 Au23 3.1343(19) 74
Cr20 Zn23 3.1343(19) 74
Cr20 Au23 3.1343(19) .
Cr20 Au23 3.1343(19) 58
Cr20 Au23 3.1343(19) 30
Cr20 Au23 3.1343(19) 5
Cr20 Zn23 3.1343(19) 58
Cr20 Zn23 3.1343(19) 30
Cr20 Au23 3.1343(19) 9
Cr20 Zn23 3.1343(19) 5
Cr20 Zn23 3.1343(19) 9
Cr20 Zn25 4.379(3) 30
Cr20 Zn25 4.379(3) 58
Cr20 Zn25 4.379(3) 74
Cr20 Zn25 4.379(3) 5
Cr20 Zn25 4.379(3) 9
Cr20 Zn25 4.379(3) .
Cr20 Zn25 4.379(3) 84
Cr20 Zn25 4.379(3) 79
Cr20 Zn25 4.379(3) 56
Cr20 Zn25 4.379(3) 51
Cr20 Zn25 4.379(3) 28
Cr20 Zn25 4.379(3) 35
Zn2B Zn21 0.55(5) 9
Zn2B Zn21 0.55(5) 5
Zn2B Zn21 0.55(5) .
Zn2B Zn24 1.59(4) 30
Zn2B Zn24 1.59(4) 58
Zn2B Zn24 1.59(4) 74
Zn2B Zn26 2.24(3) 51
Zn2B Zn26 2.24(3) 74
Zn2B Zn26 2.24(3) 35
Zn2B Zn26 2.24(3) 30
Zn2B Zn26 2.24(3) 58
Zn21 Zn21 0.69(13) 9
Zn21 Zn21 0.69(13) 5
Zn21 Zn24 1.27(8) 30
Zn21 Zn24 1.87(7) 58
Zn21 Zn24 1.87(7) 74
Zn21 Zn26 2.06(6) 51
Zn21 Zn26 2.06(6) 74
Zn21 Zn23 2.26(6) 74
Zn21 Au23 2.26(6) 74
Zn21 Zn25 2.43(4) 58
Zn21 Zn25 2.43(4) 74
Zn22 Zn26 1.68(4) 84
Zn22 Zn26 1.68(4) 56
Zn22 Zn26 1.68(4) 28
Zn22 Zn24 2.46(2) 84
Zn22 Zn24 2.46(2) 51
Zn22 Zn24 2.46(2) 35
Zn22 Zn24 2.46(2) 56
Zn22 Zn24 2.46(2) 79
Zn22 Zn24 2.46(2) 28
Zn22 Zn23 2.678(2) 9
Zn22 Zn23 2.678(2) 5
Au23 Zn26 1.00(4) 28
Au23 Zn26 1.00(4) .
Au23 Zn24 1.00(4) 56
Au23 Zn24 1.00(4) 79
Au23 Zn21 2.26(6) 51
Au23 Zn21 2.26(6) 74
Au23 Zn35 2.445(3) 56
Au23 Zn35 2.445(3) 79
Au23 Zn2B 2.575(4) 51
Au23 Zn2B 2.575(4) 74
Au23 Zn15 2.668(3) 5
Au23 Zn15 2.668(3) 30
Zn24 Zn23 1.00(4) 58
Zn24 Au23 1.00(4) 58
Zn24 Zn26 1.06(4) 35
Zn24 Zn26 1.06(4) 58
Zn24 Zn21 1.27(8) 84
Zn24 Zn24 1.51(9) 74
Zn24 Zn2B 1.59(4) 74
Zn24 Zn21 1.87(7) 79
Zn24 Zn21 1.87(7) 74
Zn24 Zn22 2.46(2) 51
Zn24 Zn22 2.46(2) 28
Zn26 Zn24 1.06(4) 56
Zn26 Zn24 1.06(4) 79
Zn26 Zn26 1.48(8) 28
Zn26 Zn22 1.68(4) 28
Zn26 Zn21 2.06(6) 51
Zn26 Zn21 2.06(6) 74
Zn26 Zn2B 2.24(3) 51
Zn26 Zn2B 2.24(3) 74
Zn26 Zn15 2.42(4) 30
Zn26 Zn21 2.48(4) 84
Zn25 Zn21 2.43(4) 79
Zn25 Zn21 2.43(4) 74
Zn25 Zn24 2.63(3) 35
Zn25 Zn24 2.63(3) 56
Zn25 Zn32 2.658(4) 74
Zn25 Zn13 2.674(5) 9
Zn25 Zn15 2.723(3) 9
Zn25 Zn15 2.723(3) 5
Zn25 Zn26 2.784(19) 56
Zn25 Zn26 2.784(19) 28
Zn25 Zn2B 2.78(2) 74
Zn25 Zn35 2.853(3) 35
